data_7123459
loop_
_publ_author_name
'Nan, Zi-Ang'
'Xiao, Ying'
'Liu, Xiyan'
'Wang, Tan'
'Cheng, Xiaoling'
'Yang, Yang'
'Lei, Zhen'
'Wang, Quan-Ming'

_publ_section_title
;
 Monitoring the Growth of Ag-S Clusters through Crystallization of
 Intermediate Clusters
;
_journal_name_full 'Chemical Communications'
_journal_paper_doi 10.1039/C9CC03533H
_journal_year 2019
_chemical_formula_moiety 'Ag30.95 C64 S22.5, Ag31.05 C66 F3 O2 S22.5, 2(C2 F3 O2)'
_chemical_formula_sum 'C136 H288 Ag62 F12 O8 S45'
_chemical_formula_weight 10410.29
_space_group_crystal_system triclinic
_space_group_IT_number 2
_space_group_name_Hall '-P 1'
_space_group_name_H-M_alt 'P -1'
_symmetry_space_group_name_Hall '-P 1'
_symmetry_space_group_name_H-M 'P -1'
_audit_creation_date 2019-03-30
_audit_creation_method
;
Olex2 1.2
(compiled 2018.05.29 svn.r3508 for OlexSys, GUI svn.r5506)
;
_audit_update_record
;
2019-03-31 deposited with the CCDC.    2019-05-14 downloaded from the CCDC.
;
_cell_angle_alpha 88.2810(10)
_cell_angle_beta 86.5500(10)
_cell_angle_gamma 85.8780(10)
_cell_formula_units_Z 2
_cell_length_a 20.9287(3)
_cell_length_b 25.7382(4)
_cell_length_c 27.9899(4)
_cell_measurement_reflns_used 35259
_cell_measurement_temperature 173(2)
_cell_measurement_theta_max 29.1436
_cell_measurement_theta_min 2.7541
_cell_volume 15006.0(4)
_computing_molecular_graphics 'Olex2 (Dolomanov et al., 2009)'
_computing_publication_material 'Olex2 (Dolomanov et al., 2009)'
_computing_structure_refinement 'ShelXL (Sheldrick, 2015)'
_diffrn_ambient_temperature 173.0
_diffrn_measured_fraction_theta_full 0.998
_diffrn_measured_fraction_theta_max 0.998
_diffrn_measurement_device_type 'multiwire proportional'
_diffrn_measurement_method 'phi and omega scans'
_diffrn_radiation_monochromator graphite
_diffrn_radiation_type MoK\a
_diffrn_radiation_wavelength 0.71073
_diffrn_reflns_av_R_equivalents 0.0700
_diffrn_reflns_av_unetI/netI 0.1110
_diffrn_reflns_Laue_measured_fraction_full 0.998
_diffrn_reflns_Laue_measured_fraction_max 0.998
_diffrn_reflns_limit_h_max 24
_diffrn_reflns_limit_h_min -24
_diffrn_reflns_limit_k_max 30
_diffrn_reflns_limit_k_min -30
_diffrn_reflns_limit_l_max 33
_diffrn_reflns_limit_l_min -33
_diffrn_reflns_number 121836
_diffrn_reflns_point_group_measured_fraction_full 0.998
_diffrn_reflns_point_group_measured_fraction_max 0.998
_diffrn_reflns_theta_full 25.000
_diffrn_reflns_theta_max 25.000
_diffrn_reflns_theta_min 2.760
_exptl_absorpt_coefficient_mu 4.287
_exptl_absorpt_correction_T_max 1.00000
_exptl_absorpt_correction_T_min 0.70010
_exptl_absorpt_correction_type multi-scan
_exptl_absorpt_process_details
;
CrysAlisPro, Oxford Diffraction Ltd.,
Version 1.171.34.44 (release 25-10-2010 CrysAlis171 .NET)
(compiled Oct 25 2010,18:11:34)
Empirical absorption correction using spherical harmonics,
 implemented in SCALE3 ABSPACK scaling algorithm.
;
_exptl_crystal_colour red
_exptl_crystal_density_diffrn 2.304
_exptl_crystal_description block
_exptl_crystal_F_000 9820
_exptl_crystal_size_max 0.15
_exptl_crystal_size_mid 0.1
_exptl_crystal_size_min 0.1
_refine_diff_density_max 2.622
_refine_diff_density_min -1.362
_refine_diff_density_rms 0.266
_refine_ls_extinction_method none
_refine_ls_goodness_of_fit_ref 1.078
_refine_ls_hydrogen_treatment undef
_refine_ls_matrix_type full
_refine_ls_number_parameters 2714
_refine_ls_number_reflns 52746
_refine_ls_number_restraints 597
_refine_ls_restrained_S_all 1.079
_refine_ls_R_factor_all 0.1223
_refine_ls_R_factor_gt 0.0762
_refine_ls_shift/su_max 0.001
_refine_ls_shift/su_mean 0.000
_refine_ls_structure_factor_coef Fsqd
_refine_ls_weighting_details 'w=1/[\s^2^(Fo^2^)+(0.1054P)^2^] where P=(Fo^2^+2Fc^2^)/3'
_refine_ls_weighting_scheme calc
_refine_ls_wR_factor_gt 0.2037
_refine_ls_wR_factor_ref 0.2262
_reflns_Friedel_coverage 0.000
_reflns_number_gt 32808
_reflns_number_total 52746
_reflns_threshold_expression 'I > 2\s(I)'
_cod_data_source_file c9cc03533h2.cif
_cod_data_source_block x649a_sq
_cod_database_code 7123459
_shelx_shelxl_version_number 2014/7
_shelx_space_group_comment
;
The symmetry employed for this shelxl refinement is uniquely defined
by the following loop, which should always be used as a source of
symmetry information in preference to the above space-group names.
They are only intended as comments.
;
_shelx_estimated_absorpt_t_max 0.674
_shelx_estimated_absorpt_t_min 0.566
_olex2_refinement_description
;
1. Restrained distances
 F2-C5HA
 1.35 with sigma of 0.02
 F7-C5HA
 1.35 with sigma of 0.02
 F8-C5HA
 1.35 with sigma of 0.02
 F7-F2
 2.2 with sigma of 0.02
 F8-F2
 2.2 with sigma of 0.02
 F7-F8
 2.2 with sigma of 0.02
 C42-O11
 1.43 with sigma of 0.02
 C38-C4GA
 1.54 with sigma of 0.02
 C4GA-C17
 1.54 with sigma of 0.02
 C4GA-C14
 1.54 with sigma of 0.02
 C38-C17
 2.51 with sigma of 0.02
 C17-C14
 2.51 with sigma of 0.02
 C38-C14
 2.51 with sigma of 0.02
 C4GA-C26
 1.54 with sigma of 0.02
 C4GA-C30
 1.54 with sigma of 0.02
 C30-C26
 2.51 with sigma of 0.02
 C4GA-C34
 1.54 with sigma of 0.02
 C30-C34
 2.51 with sigma of 0.02
 C34-C26
 2.51 with sigma of 0.02
 C26-C30
 2.51 with sigma of 0.02
 C5HA-O11
 2.46 with sigma of 0.02
 C8IA-C41A
 1.54 with sigma of 0.02
 C8IA-C41B
 1.54 with sigma of 0.02
 C8IA-C8B
 1.54 with sigma of 0.02
 C8IA-C8A
 1.54 with sigma of 0.02
 C8IA-C10A
 1.54 with sigma of 0.02
 C8IA-C10B
 1.54 with sigma of 0.02
 C41B-C8A
 2.51 with sigma of 0.02
 C8A-C10B
 2.51 with sigma of 0.02
 C10B-C41B
 2.51 with sigma of 0.02
 C41A-C8B
 2.51 with sigma of 0.02
 C8B-C10A
 2.51 with sigma of 0.02
 C10A-C41A
 2.51 with sigma of 0.02
 C7DA-C5GA
 1.54 with sigma of 0.02
 C5GA-F106
 1.35 with sigma of 0.02
 C5GA-F34
 1.35 with sigma of 0.02
 C5GA-F11
 1.35 with sigma of 0.02
 O1-C7DA
 1.3 with sigma of 0.02
 C5GA-O1
 2.46 with sigma of 0.02
 C7DA-F11
 2.36 with sigma of 0.02
 C7DA-F106
 2.36 with sigma of 0.02
 C7DA-F34
 2.36 with sigma of 0.02
 F106-F11
 2.2 with sigma of 0.02
 F11-F34
 2.2 with sigma of 0.02
 F34-F106
 2.2 with sigma of 0.02
 O1AA-C7DA
 1.3 with sigma of 0.02
 O1AA-C5GA
 2.46 with sigma of 0.02
 O1-O1AA
 2.25 with sigma of 0.02
 O37-C42
 1.26 with sigma of 0.02
 O37-O11
 2.33 with sigma of 0.02
 O37-C5HA
 2.46 with sigma of 0.02
 C5EA-C32
 1.54 with sigma of 0.02
 C5EA-C44
 1.54 with sigma of 0.02
 C8JA-C5EA
 1.54 with sigma of 0.02
 C8JA-C32
 2.51 with sigma of 0.02
 C32-C44
 2.51 with sigma of 0.02
 C44-C8JA
 2.51 with sigma of 0.02
2. Restrained atomic chiral volume
 C42
 fixed at 0 with sigma of 0.01
 C7DA
 fixed at 0 with sigma of 0.01
3. Rigid bond restraints
 F1, F1CA, F7DA, C22
 with sigma for 1-2 distances of 0.01 and sigma for 1-3 distances of 0.01
 C0BA, S84, C0FA, C4HA, C1GA
 with sigma for 1-2 distances of 0.01 and sigma for 1-3 distances of 0.01
 O1AA, C7DA, O1, F34, C5GA, F11, F106
 with sigma for 1-2 distances of 0.001 and sigma for 1-3 distances of 0.001
4. Uiso/Uaniso restraints and constraints
Ag56 \\sim O0AA \\sim O5HA \\sim C6JA: within 1.7A with sigma of 0.04 and sigma
for terminal atoms of 0.08
F1 \\sim F1CA \\sim F7DA \\sim O0AA \\sim O5HA \\sim C6JA \\sim C22: within 2A
with sigma of 0.01 and sigma for terminal atoms of 0.02
C38 \\sim C34 \\sim C14 \\sim C30 \\sim C17 \\sim C26: within 2A with sigma of
0.01 and sigma for terminal atoms of 0.02
C32 \\sim C8JA \\sim C5EA \\sim C44: within 2A with sigma of 0.01 and sigma for
terminal atoms of 0.02
S2A \\sim S79 \\sim Ag2B: within 2A with sigma of 0.01 and sigma for terminal
atoms of 0.02
Ag2H \\sim Ag25 \\sim Ag2G \\sim Ag17: within 2A with sigma of 0.01 and sigma
for terminal atoms of 0.02
C8A \\sim C8B \\sim C41B \\sim C41A \\sim C10B \\sim C10A \\sim C8IA: within 2A
with sigma of 0.01 and sigma for terminal atoms of 0.02
C1IA \\sim C5DA \\sim C9 \\sim C4IA: within 2A with sigma of 0.01 and sigma for
terminal atoms of 0.02
O1 \\sim C7DA \\sim O1AA \\sim C5GA \\sim F11 \\sim F34 \\sim F106: within 2A
with sigma of 0.01 and sigma for terminal atoms of 0.02
C42 \\sim C5HA \\sim F2 \\sim F7 \\sim O11 \\sim O37 \\sim F8: within 2A with
sigma of 0.01 and sigma for terminal atoms of 0.02
Ag1L \\sim O37: within 2A with sigma of 0.01 and sigma for terminal atoms of
0.02
C8JA \\sim C5EA \\sim C32 \\sim C44: within 2A with sigma of 0.01 and sigma for
terminal atoms of 0.02
S75 \\sim S102 \\sim Ag1C \\sim Ag1I \\sim Ag3E: within 2A with sigma of 0.001
and sigma for terminal atoms of 0.002
Ag41 \\sim Ag5A \\sim Ag21: within 2A with sigma of 0.01 and sigma for terminal
atoms of 0.02
S22A \\sim S104 \\sim Ag1H: within 2A with sigma of 0.01 and sigma for terminal
atoms of 0.02
S109 \\sim C0AA \\sim C9HA \\sim C8GA \\sim C4: within 2A with sigma of 0.01
and sigma for terminal atoms of 0.02
C1AA \\sim S93 \\sim S1 \\sim C2FA \\sim C7IA \\sim C4JA: within 2A with sigma
of 0.01 and sigma for terminal atoms of 0.02
C2AA \\sim C23 \\sim C11 \\sim C15 \\sim S85: within 2A with sigma of 0.01 and
sigma for terminal atoms of 0.02
C2CA \\sim C6HA \\sim C2GA \\sim C0JA \\sim S87: within 2A with sigma of 0.01
and sigma for terminal atoms of 0.02
C3DA \\sim C5IA \\sim C7JA \\sim C2JA \\sim S79 \\sim S2A: within 2A with sigma
of 0.01 and sigma for terminal atoms of 0.02
C2HA \\sim C7AA \\sim C5FA \\sim C8CA \\sim S90: within 2A with sigma of 0.01
and sigma for terminal atoms of 0.02
C9JA \\sim C0EA \\sim C24 \\sim C12 \\sim S77: within 2A with sigma of 0.01 and
sigma for terminal atoms of 0.02
C13 \\sim C20 \\sim C0GA \\sim C45 \\sim S106: within 2A with sigma of 0.01 and
sigma for terminal atoms of 0.02
C3BA \\sim C2BA \\sim C2EA \\sim C3EA \\sim S89: within 2A with sigma of 0.01
and sigma for terminal atoms of 0.02
Uanis(Ag3E) \\sim Ueq: with sigma of 0.01 and sigma for terminal atoms of 0.02
Uanis(Ag2G) \\sim Ueq: with sigma of 0.01 and sigma for terminal atoms of 0.02
Uanis(Ag2H) \\sim Ueq: with sigma of 0.001 and sigma for terminal atoms of 0.002
Uanis(Ag2F) \\sim Ueq: with sigma of 0.001 and sigma for terminal atoms of 0.002
Uanis(F7) \\sim Ueq: with sigma of 0.01 and sigma for terminal atoms of 0.02
Uanis(Ag1I) \\sim Ueq: with sigma of 0.01 and sigma for terminal atoms of 0.02
5. Others
 Fixed Sof: Ag4(0.9) Ag7(0.95) Ag10(0.85) Ag17(0.9) Ag19(0.95) Ag21(0.95)
 Ag23(0.85) Ag25(0.9) Ag30(0.93) Ag32(0.75) Ag33(0.9) Ag35(0.65) Ag36(0.88)
 Ag37(0.8) Ag38(0.75) Ag42(0.9) Ag44(0.9) Ag45(0.95) Ag51(0.85) Ag52(0.82)
 Ag53(0.9) Ag54(0.85) Ag55(0.5) Ag56(0.8) Ag57(0.8) Ag58(0.9) Ag60(0.75)
 Ag61(0.65) Ag78(0.55) S79(0.75) S88(0.88) S90(0.85) S93(0.75) S104(0.85)
 Ag2A(0.15) Ag2(0.15) Ag1B(0.15) Ag1C(0.1) Ag1D(0.1) Ag1E(0.12) Ag1F(0.1)
 Ag1G(0.25) Ag1H(0.1) Ag1J(0.1) Ag1K(0.35) Ag1L(0.35) Ag1M(0.35) Ag1N(0.1)
 Ag1O(0.25) Ag1P(0.1) Ag1I(0.1) Ag1Q(0.1) Ag1R(0.1) Ag1S(0.1) Ag1(0.1)
 Ag1T(0.1) Ag2B(0.08) Ag1U(0.1) Ag1V(0.07) Ag1W(0.05) Ag2E(0.05) S1(0.25)
 Ag2F(0.05) Ag2G(0.05) S22A(0.15) Ag2H(0.05) Ag3A(0.5) Ag3B(0.25) Ag3C(0.05)
 C8B(0.5) C10B(0.5) C14(0.5) C17(0.5) C26(0.5) C30(0.5) C41B(0.5) Ag4G(0.05)
 S0AA(0.15) Ag3E(0.05) Ag3G(0.05) S2A(0.25) Ag4A(0.05) C38(0.5) S2C(0.12)
 Ag5A(0.05) C34(0.5) C8A(0.5) C41A(0.5) C10A(0.5)
;
_olex2_submission_special_instructions 'No special instructions were received'

loop_
_space_group_symop_operation_xyz
'x, y, z'
'-x, -y, -z'

loop_
_atom_site_label
_atom_site_type_symbol
_atom_site_fract_x
_atom_site_fract_y
_atom_site_fract_z
_atom_site_U_iso_or_equiv
_atom_site_adp_type
_atom_site_occupancy
_atom_site_site_symmetry_order
_atom_site_calc_flag
_atom_site_refinement_flags_posn
_atom_site_refinement_flags_adp
_atom_site_refinement_flags_occupancy
_atom_site_disorder_assembly
_atom_site_disorder_group
Ag0A Ag 0.10286(5) 0.46618(4) 0.09916(4) 0.0292(3) Uani 1 1 d . . . . .
Ag1A Ag -0.22023(5) 0.51793(5) 0.08614(4) 0.0328(3) Uani 1 1 d . . . . .
Ag3 Ag -0.00444(6) 0.47196(5) 0.18076(4) 0.0340(3) Uani 1 1 d . . . . .
Ag4 Ag 0.37761(13) 0.09386(11) 0.54701(10) 0.0284(5) Uani 0.9 1 d . . . A 1
Ag5 Ag 0.41526(6) -0.05583(4) 0.60260(4) 0.0331(3) Uani 1 1 d . . . . .
Ag6 Ag 0.15481(6) 0.35834(4) 0.06560(4) 0.0373(3) Uani 1 1 d . . . . .
Ag7 Ag 0.37998(6) -0.01115(5) 0.50641(4) 0.0323(3) Uani 0.95 1 d . . . A 1
Ag8 Ag -0.09145(5) 0.44645(4) 0.10107(4) 0.0282(2) Uani 1 1 d . . . . .
Ag9 Ag 0.11965(5) 0.51391(4) -0.00353(4) 0.0331(3) Uani 1 1 d . . . . .
Ag10 Ag 0.42021(7) -0.17067(5) 0.56765(5) 0.0339(3) Uani 0.85 1 d . . . A 1
Ag11 Ag 0.21474(5) 0.57901(5) 0.02663(4) 0.0365(3) Uani 1 1 d . . . . .
Ag12 Ag 0.02297(6) 0.40827(5) 0.03583(4) 0.0354(3) Uani 1 1 d . . . . .
Ag13 Ag 0.49825(5) 0.03644(5) 0.58384(4) 0.0378(3) Uani 1 1 d . . . A 2
Ag14 Ag 0.42625(5) -0.11659(4) 0.46569(4) 0.0318(3) Uani 1 1 d . . . . .
Ag15 Ag 0.38745(6) 0.03704(5) 0.40562(4) 0.0380(3) Uani 1 1 d . . . . .
Ag16 Ag -0.01546(6) 0.30282(5) 0.04013(4) 0.0379(3) Uani 1 1 d . . . . .
Ag17 Ag 0.47668(6) 0.09190(5) 0.46435(4) 0.0311(3) Uani 0.9 1 d . U . A 1
Ag18 Ag -0.12784(5) 0.59392(4) 0.03871(4) 0.0293(3) Uani 1 1 d . . . . .
Ag19 Ag -0.01106(5) 0.53696(4) 0.08416(4) 0.0279(3) Uani 0.95 1 d . . . D .
Ag20 Ag 0.31930(6) 0.47029(5) 0.02679(5) 0.0481(3) Uani 1 1 d . . . . .
Ag21 Ag 0.29029(5) 0.01474(5) 0.59712(4) 0.0315(3) Uani 0.95 1 d . U . A 1
Ag22 Ag 0.07051(5) 0.61853(4) 0.03670(4) 0.0332(3) Uani 1 1 d . . . . .
Ag23 Ag 0.26147(6) -0.00715(5) 0.45814(5) 0.0369(3) Uani 0.85 1 d . . . A 1
Ag24 Ag 0.26360(7) 0.36174(6) -0.01350(5) 0.0490(4) Uani 1 1 d . . . . .
Ag25 Ag 0.46749(7) 0.15219(5) 0.61167(5) 0.0413(3) Uani 0.9 1 d . U . A 1
Ag26 Ag -0.02364(6) 0.25197(6) -0.05749(5) 0.0510(4) Uani 1 1 d . . . . .
Ag27 Ag 0.45875(6) -0.23708(6) 0.44014(5) 0.0504(4) Uani 1 1 d . . . . .
Ag28 Ag 0.28991(6) 0.59880(5) -0.06425(5) 0.0409(3) Uani 1 1 d . . . . .
Ag29 Ag 0.14288(7) 0.66239(5) 0.13405(5) 0.0511(4) Uani 1 1 d . . . . .
Ag30 Ag 0.26563(8) 0.40845(8) 0.11564(6) 0.0463(5) Uani 0.93 1 d . . . B 1
Ag31 Ag 0.28508(7) 0.11918(5) 0.64819(5) 0.0507(4) Uani 1 1 d . . . . .
Ag32 Ag 0.55474(9) -0.25803(8) 0.53082(8) 0.0371(5) Uani 0.75 1 d . . . A 1
Ag33 Ag 0.40537(7) 0.16629(6) 0.40249(5) 0.0446(4) Uani 0.9 1 d . . . A 1
Ag34 Ag -0.12107(7) 0.58872(6) 0.21197(5) 0.0576(4) Uani 1 1 d . . . . .
Ag35 Ag 0.2998(11) -0.1930(9) 0.5060(7) 0.048(2) Uani 0.65 1 d . . . A 1
Ag36 Ag 0.30666(7) -0.14070(7) 0.63358(5) 0.0458(4) Uani 0.88 1 d . . . A 1
Ag37 Ag 0.17614(8) 0.06471(6) 0.52015(6) 0.0405(4) Uani 0.8 1 d . . . A 1
Ag38 Ag 0.4055(2) 0.07951(12) 0.72006(16) 0.0437(9) Uani 0.75 1 d . . . A 1
Ag39 Ag -0.06496(6) 0.36606(5) 0.20653(5) 0.0509(4) Uani 1 1 d . . . . .
Ag40 Ag 0.18857(7) 0.69550(5) 0.00173(5) 0.0459(3) Uani 1 1 d . . . . .
Ag41 Ag 0.32791(7) -0.02165(5) 0.69954(5) 0.0504(4) Uani 1 1 d . U . . .
Ag42 Ag 0.10703(9) 0.24200(8) 0.02218(7) 0.0449(4) Uani 0.9 1 d . . . C 1
Ag43 Ag -0.23497(7) 0.62078(5) 0.14578(5) 0.0542(4) Uani 1 1 d . . . . .
Ag44 Ag 0.30651(7) -0.01984(6) 0.32506(6) 0.0462(4) Uani 0.9 1 d . . . A 1
Ag45 Ag 0.37277(6) 0.11638(6) 0.31004(5) 0.0419(3) Uani 0.95 1 d . . . A 1
Ag46 Ag 0.21026(6) 0.53718(5) 0.15722(5) 0.0487(3) Uani 1 1 d . . . . .
Ag47 Ag 0.00751(6) 0.62339(5) 0.14275(5) 0.0509(4) Uani 1 1 d . . . . .
Ag48 Ag -0.16837(7) 0.32657(6) 0.11713(5) 0.0521(4) Uani 1 1 d . . . . .
Ag49 Ag 0.11364(6) 0.39540(5) 0.19423(5) 0.0462(3) Uani 1 1 d . . . . .
Ag50 Ag -0.18954(7) 0.47800(5) 0.18721(5) 0.0469(3) Uani 1 1 d . . . . .
Ag51 Ag 0.52389(9) 0.09457(7) 0.27955(6) 0.0489(4) Uani 0.85 1 d . . . A 1
Ag52 Ag 0.54738(7) 0.03092(7) 0.67873(5) 0.0420(4) Uani 0.82 1 d . . . A 1
Ag53 Ag 0.35851(8) 0.22860(8) 0.56846(6) 0.0640(5) Uani 0.9 1 d . . . A 1
Ag54 Ag 0.21454(8) -0.09414(6) 0.54129(7) 0.0452(4) Uani 0.85 1 d . . . A 1
Ag55 Ag 0.2296(3) 0.09688(19) 0.4006(2) 0.0327(18) Uani 0.5 1 d . . . A 1
Ag56 Ag 0.49106(8) 0.23799(7) 0.32135(6) 0.0418(4) Uani 0.8 1 d . U . A 1
Ag57 Ag 0.26572(9) 0.17198(7) 0.49541(7) 0.0530(5) Uani 0.8 1 d . . . A 1
Ag58 Ag 0.29251(9) -0.12839(7) 0.38797(6) 0.0620(5) Uani 0.9 1 d . . . A 1
Ag59 Ag 0.12682(8) 0.28575(6) -0.09644(5) 0.0624(4) Uani 1 1 d . . . . .
Ag60 Ag 0.07352(11) 0.57644(9) 0.22193(8) 0.0485(6) Uani 0.75 1 d . . . D 1
Ag61 Ag 0.03529(15) 0.29343(11) 0.15224(11) 0.0456(7) Uani 0.65 1 d . . . C 2
S63 S 0.01678(16) 0.40177(13) 0.12644(12) 0.0238(7) Uani 1 1 d . . . . .
S64 S 0.46049(16) 0.16162(13) 0.52644(12) 0.0257(8) Uani 1 1 d . . . . .
S65 S 0.0000 0.5000 0.0000 0.0356(13) Uani 1 2 d S T P . .
S66 S 0.04190(16) 0.33806(14) -0.02903(12) 0.0255(8) Uani 1 1 d . . . . .
S67 S -0.14690(16) 0.39520(14) 0.03782(12) 0.0246(8) Uani 1 1 d . . . . .
S68 S -0.12539(16) 0.54261(13) 0.12040(12) 0.0245(8) Uani 1 1 d . . . . .
S69 S 0.38825(16) 0.03944(14) 0.62614(12) 0.0260(8) Uani 1 1 d . . . . .
S70 S 0.18926(16) 0.43936(13) 0.03149(12) 0.0227(7) Uani 1 1 d . . . . .
S71 S 0.09535(16) 0.56536(13) 0.11291(12) 0.0257(8) Uani 1 1 d . . . . .
S72 S 0.26321(18) 0.68939(15) -0.06794(15) 0.0371(9) Uani 1 1 d . . . . .
S73 S -0.31905(17) 0.49220(15) 0.05901(14) 0.0344(9) Uani 1 1 d . . . . .
S74 S 0.5601(2) -0.28822(16) 0.44642(16) 0.0456(11) Uani 1 1 d . . . . .
S75 S 0.27606(19) 0.07147(16) 0.32408(14) 0.0383(10) Uani 1 1 d . U . . .
S76 S -0.06402(18) 0.27038(15) 0.11287(14) 0.0340(9) Uani 1 1 d . . . . .
S77 S 0.23993(19) -0.18210(17) 0.57857(16) 0.0423(10) Uani 1 1 d . U . . .
Ag78 Ag 0.58621(13) 0.15009(12) 0.71788(10) 0.0483(7) Uani 0.55 1 d . . . A 1
S79 S 0.4803(4) -0.0028(2) 0.7438(3) 0.0311(14) Uani 0.75 1 d . U . A 1
S80 S 0.03907(19) 0.33628(16) 0.23146(13) 0.0379(9) Uani 1 1 d . . . . .
S81 S 0.60718(19) 0.06142(15) 0.60959(13) 0.0322(9) Uani 1 1 d . . . . .
S82 S -0.2345(2) 0.56322(17) 0.21390(15) 0.0451(11) Uani 1 1 d . . . . .
S83 S 0.31112(17) 0.06929(14) 0.47695(13) 0.0281(8) Uani 1 1 d . . . . .
S84 S 0.16081(18) 0.13371(19) 0.46497(15) 0.0458(11) Uani 1 1 d . U . . .
S85 S 0.2870(2) 0.06572(16) 0.72061(14) 0.0391(10) Uani 1 1 d . U . . .
S86 S 0.52669(17) -0.09534(15) 0.62691(12) 0.0294(8) Uani 1 1 d . . . . .
S87 S 0.2637(2) 0.18366(17) 0.58696(15) 0.0450(11) Uani 1 1 d . U . . .
S88 S 0.6658(2) -0.22926(18) 0.55687(17) 0.0356(10) Uani 0.88 1 d . . . A 1
S89 S -0.17566(19) 0.38476(15) 0.18938(14) 0.0363(9) Uani 1 1 d . U . . .
S90 S 0.3556(2) -0.11331(16) 0.70236(14) 0.0278(9) Uani 0.85 1 d . U . A 1
S91 S 0.33532(18) 0.37602(15) 0.05064(14) 0.0361(9) Uani 1 1 d . . . . .
S92 S -0.0855(2) 0.67347(17) 0.17265(16) 0.0468(11) Uani 1 1 d . . . . .
S93 S 0.4750(2) -0.24921(19) 0.59789(17) 0.0230(10) Uani 0.75 1 d . U . A 1
S94 S 0.35075(17) -0.09883(14) 0.54017(12) 0.0257(8) Uani 1 1 d . . . . .
S95 S 0.28685(17) 0.54403(16) 0.08355(14) 0.0357(9) Uani 1 1 d . . . . .
S96 S 0.0812(2) 0.20781(16) -0.05154(16) 0.0463(11) Uani 1 1 d . . . . .
S97 S -0.0241(2) 0.53612(17) 0.24045(15) 0.0437(11) Uani 1 1 d . . . . .
S98 S 0.18684(18) -0.00560(16) 0.57493(14) 0.0365(9) Uani 1 1 d . . . . .
S99 S -0.1348(2) 0.27040(16) -0.07331(14) 0.0395(10) Uani 1 1 d . . . . .
S100 S 0.5000 0.0000 0.5000 0.0362(13) Uani 1 2 d S T P . .
S101 S 0.2382(2) 0.31576(17) -0.08161(15) 0.0424(10) Uani 1 1 d . . . . .
S102 S 0.44799(18) 0.17390(16) 0.27107(13) 0.0349(9) Uani 1 1 d . U . . .
S103 S 0.20879(18) 0.44170(15) 0.18536(13) 0.0347(9) Uani 1 1 d . . . . .
S104 S 0.2127(2) -0.08704(18) 0.44918(16) 0.0329(10) Uani 0.85 1 d . U . A 1
S105 S 0.13051(18) 0.27411(16) 0.09678(15) 0.0375(9) Uani 1 1 d . . . . .
S106 S 0.1713(2) 0.61553(17) 0.20635(15) 0.0447(11) Uani 1 1 d . U . . .
S107 S 0.3486(2) -0.21446(17) 0.42620(16) 0.0476(11) Uani 1 1 d . . . . .
S108 S 0.3087(2) -0.10987(18) 0.29906(15) 0.0455(11) Uani 1 1 d . . . . .
S109 S 0.4711(2) 0.15421(18) 0.69641(16) 0.0529(12) Uani 1 1 d . U . A 1
Ag2A Ag 0.4843(4) -0.1943(3) 0.5406(3) 0.043(2) Uani 0.15 1 d . . . A 2
Ag2 Ag 0.2820(4) -0.0743(3) 0.4791(3) 0.040(2) Uani 0.15 1 d . . . A 2
Ag1B Ag 0.2144(5) -0.0941(4) 0.5741(4) 0.047(2) Uani 0.15 1 d . . . A 2
Ag1C Ag 0.3417(5) 0.1428(4) 0.4409(4) 0.029(2) Uani 0.1 1 d . U . A 2
Ag1D Ag 0.3855(5) 0.2152(5) 0.6020(4) 0.031(3) Uani 0.1 1 d . . . A 2
Ag1E Ag 0.3360(5) -0.1746(5) 0.6183(4) 0.050(3) Uani 0.12 1 d . . . A 2
Ag1F Ag 0.2365(6) 0.1415(5) 0.5209(4) 0.037(3) Uani 0.1 1 d . . . A 2
Ag1G Ag 0.0756(4) 0.5793(3) 0.2497(3) 0.0519(18) Uani 0.25 1 d . . . D 2
Ag1H Ag 0.1810(6) 0.0331(5) 0.4847(5) 0.041(3) Uani 0.1 1 d . U . A 2
Ag1J Ag 0.5178(6) 0.1204(5) 0.6446(5) 0.044(3) Uani 0.1 1 d . . . A 2
Ag1K Ag 0.5797(2) 0.13117(17) 0.69383(16) 0.0462(10) Uani 0.35 1 d . . . A 2
Ag1L Ag 0.0290(3) 0.2720(2) 0.1670(2) 0.0479(13) Uani 0.35 1 d . U . C 1
Ag1M Ag 0.308(2) -0.1861(16) 0.4979(13) 0.048(4) Uani 0.35 1 d . . . A 2
Ag1N Ag 0.5062(5) -0.0292(4) 0.6813(3) 0.026(2) Uani 0.1 1 d . . . A 2
Ag1O Ag 0.5965(8) -0.2581(5) 0.5206(4) 0.151(6) Uani 0.25 1 d . . . A 2
Ag1P Ag 0.3467(6) -0.1583(5) 0.3680(5) 0.044(3) Uani 0.1 1 d . . . A 2
Ag1I Ag 0.4562(8) 0.2074(6) 0.3496(6) 0.042(4) Uani 0.1 1 d . U . A 2
Ag1Q Ag 0.4915(7) 0.2005(5) 0.3363(5) 0.034(3) Uani 0.1 1 d . . . A 3
Ag1R Ag 0.5547(6) 0.1343(5) 0.2933(5) 0.050(4) Uani 0.1 1 d . . . A 2
Ag1S Ag 0.2513(6) 0.1715(5) 0.4563(5) 0.044(3) Uani 0.1 1 d . . . A 3
Ag1 Ag 0.2166(6) 0.0960(6) 0.5456(5) 0.050(3) Uani 0.1 1 d . . . A 3
C7BA C 0.2012(7) 0.2359(6) 0.1218(5) 0.036(4) Uani 1 1 d . . . . .
C0AA C 0.4362(9) 0.2160(7) 0.7224(6) 0.049(3) Uani 1 1 d . U . . .
Ag1T Ag 0.2777(6) -0.0352(7) 0.3516(5) 0.052(4) Uani 0.1 1 d . . . A 2
Ag2B Ag 0.5838(7) 0.0698(7) 0.7219(6) 0.050(4) Uani 0.08 1 d . U . A 3
C1AA C 0.4224(7) -0.3040(6) 0.6017(6) 0.039(3) Uani 1 1 d . U . . .
C2AA C 0.2358(9) 0.0801(7) 0.7766(6) 0.051(3) Uani 1 1 d . U . . .
C3AA C 0.3025(8) 0.2649(6) -0.0947(6) 0.048(5) Uani 1 1 d . . . . .
C4AA C 0.2563(9) 0.2329(8) 0.0813(7) 0.062(5) Uani 1 1 d . . . . .
C2 C 0.2178(8) 0.0878(7) 0.2770(5) 0.045(4) Uani 1 1 d . . . . .
C5AA C -0.2401(8) 0.2247(7) -0.1033(7) 0.054(5) Uani 1 1 d . . . . .
C6AA C -0.0620(9) 0.7200(7) 0.2176(7) 0.055(5) Uani 1 1 d . . . . .
C7AA C 0.3159(9) -0.1424(7) 0.7542(6) 0.049(3) Uani 1 1 d . U . . .
F1 F 0.5527(9) 0.4188(7) 0.2587(6) 0.142(5) Uani 1 1 d . U . . .
C8AA C 0.4214(7) 0.3505(7) 0.0606(6) 0.045(4) Uani 1 1 d . . . . .
C9AA C 0.2564(7) 0.4314(7) 0.2380(6) 0.042(4) Uani 1 1 d . . . . .
C0BA C 0.0776(6) 0.1560(6) 0.4528(6) 0.037(3) Uani 1 1 d . U . . .
C1BA C -0.0747(8) 0.2003(6) 0.1085(6) 0.041(4) Uani 1 1 d . . . . .
C2BA C -0.2267(8) 0.3565(7) 0.2385(6) 0.050(3) Uani 1 1 d . U . . .
C5IA C 0.5139(9) 0.0087(7) 0.8012(6) 0.048(3) Uani 1 1 d . U . . .
C6IA C 0.5752(9) -0.3590(7) 0.4360(8) 0.062(6) Uani 1 1 d . . . . .
Ag1U Ag 0.1190(8) 0.2130(8) 0.0245(6) 0.051(4) Uani 0.1 1 d . . . C 2
C3BA C -0.2069(10) 0.2972(7) 0.2396(6) 0.057(5) Uani 1 1 d . U . . .
C4BA C 0.1272(6) -0.0005(7) 0.6264(6) 0.042(4) Uani 1 1 d . . . . .
C5BA C 0.3835(9) 0.2539(7) 0.2231(6) 0.054(5) Uani 1 1 d . . . . .
C6BA C 0.2393(11) -0.2578(9) 0.3987(8) 0.082(7) Uani 1 1 d . . . . .
C7IA C 0.3879(9) -0.3067(7) 0.5566(7) 0.054(4) Uani 1 1 d . U . . .
C8IA C -0.2881(7) 0.5815(6) 0.2675(5) 0.054(4) Uani 1 1 d D U . . .
C9IA C 0.7072(8) -0.2724(8) 0.6023(7) 0.055(5) Uani 1 1 d . . . . .
C0JA C 0.1409(9) 0.2007(7) 0.6225(7) 0.061(5) Uani 1 1 d . U . . .
C1JA C 0.1827(11) 0.1837(7) 0.1368(7) 0.067(6) Uani 1 1 d . . . . .
C8BA C 0.3209(8) 0.6444(6) 0.0961(7) 0.057(5) Uani 1 1 d . . . . .
C9BA C 0.2748(8) 0.3728(7) 0.2440(8) 0.066(6) Uani 1 1 d . . . . .
C0CA C -0.3753(9) 0.4834(6) 0.1513(6) 0.049(5) Uani 1 1 d . . . . .
F1CA F 0.5497(8) 0.3706(7) 0.1976(6) 0.124(5) Uani 1 1 d . U . . .
C2CA C 0.1957(8) 0.2307(7) 0.6051(6) 0.051(3) Uani 1 1 d . U . . .
C3CA C 0.2221(10) 0.2655(7) 0.1636(6) 0.061(6) Uani 1 1 d . . . . .
C4CA C 0.4284(7) 0.2056(7) 0.2137(5) 0.038(4) Uani 1 1 d . . . . .
C5CA C 0.2823(10) 0.2363(8) -0.1413(6) 0.066(6) Uani 1 1 d . . . . .
C6CA C 0.3161(10) 0.4632(9) 0.2297(8) 0.076(7) Uani 1 1 d . . . . .
C7CA C 0.4002(8) 0.5839(8) 0.0464(6) 0.049(5) Uani 1 1 d . . . . .
C8CA C 0.3337(10) -0.2007(7) 0.7551(7) 0.062(5) Uani 1 1 d . U . . .
C9CA C -0.1195(10) 0.7594(8) 0.2242(7) 0.068(6) Uani 1 1 d . . . . .
C0DA C -0.3879(6) 0.5109(6) 0.1009(5) 0.032(4) Uani 1 1 d . . . . .
C1DA C -0.1711(7) 0.2094(6) -0.0925(5) 0.033(4) Uani 1 1 d . . . . .
C2DA C 0.2181(11) 0.4517(10) 0.2812(7) 0.078(7) Uani 1 1 d . . . . .
C3DA C 0.4794(11) -0.0269(9) 0.8384(6) 0.074(6) Uani 1 1 d . U . . .
C4DA C 0.0940(10) 0.1353(7) -0.0585(7) 0.065(6) Uani 1 1 d . . . . .
C5DA C 0.1332(8) -0.0755(7) 0.4286(6) 0.053(4) Uani 1 1 d . U . . .
C6DA C -0.1347(9) 0.1916(7) -0.1381(7) 0.059(5) Uani 1 1 d . . . . .
F7DA F 0.4722(8) 0.4246(7) 0.2188(6) 0.142(5) Uani 1 1 d . U . . .
C8DA C 0.3935(11) 0.1679(8) 0.1854(6) 0.069(6) Uani 1 1 d . . . . .
C9DA C 0.1163(11) 0.0566(8) 0.6442(9) 0.086(8) Uani 1 1 d . . . . .
C0EA C 0.1703(8) -0.2208(8) 0.5951(7) 0.059(3) Uani 1 1 d . U . . .
C1EA C 0.3857(8) 0.5689(9) 0.1359(7) 0.066(6) Uani 1 1 d . . . . .
C2EA C -0.2150(10) 0.3808(8) 0.2865(6) 0.061(5) Uani 1 1 d . U . . .
C3EA C -0.2972(9) 0.3699(8) 0.2259(7) 0.068(5) Uani 1 1 d . U . . .
C4EA C -0.0490(11) 0.6931(9) 0.2628(7) 0.076(7) Uani 1 1 d . . . . .
C5EA C 0.3318(7) 0.7316(6) -0.0772(6) 0.065(5) Uani 1 1 d D U . . .
C6EA C -0.0328(10) 0.5074(8) 0.3038(6) 0.057(5) Uani 1 1 d . . . . .
C7EA C 0.3119(9) -0.2742(8) 0.4062(7) 0.057(5) Uani 1 1 d . . . . .
C8EA C 0.3525(7) 0.5879(7) 0.0903(6) 0.047(4) Uani 1 1 d . . . . .
C9EA C -0.3931(9) 0.5686(7) 0.1045(8) 0.062(6) Uani 1 1 d . . . . .
C0FA C 0.0438(9) 0.1768(10) 0.5003(7) 0.073(6) Uani 1 1 d . U . . .
C1FA C -0.0833(10) 0.4696(9) 0.3016(7) 0.075(7) Uani 1 1 d . . . . .
C2FA C 0.3729(9) -0.2970(8) 0.6451(7) 0.068(5) Uani 1 1 d . U . . .
C3FA C -0.4472(7) 0.4892(8) 0.0809(7) 0.064(6) Uani 1 1 d . . . . .
C4FA C 0.2774(15) -0.1078(10) 0.2052(8) 0.104(10) Uani 1 1 d . . . . .
O0AA O 0.5262(9) 0.3065(7) 0.2686(6) 0.099(5) Uani 1 1 d . U . . .
C5FA C 0.3388(11) -0.1175(8) 0.8002(7) 0.069(5) Uani 1 1 d . U . . .
C6FA C 0.3644(9) 0.2884(7) -0.1069(7) 0.057(5) Uani 1 1 d . . . . .
C7FA C 0.7356(12) -0.2428(9) 0.6389(8) 0.081(7) Uani 1 1 d . . . . .
C8FA C 0.2038(10) 0.1488(8) 0.2765(8) 0.069(6) Uani 1 1 d . . . . .
C9FA C 0.1573(8) 0.0615(9) 0.2911(7) 0.067(6) Uani 1 1 d . . . . .
C0GA C 0.2079(10) 0.6496(8) 0.2546(7) 0.066(4) Uani 1 1 d . U . . .
C1GA C 0.0786(11) 0.1988(10) 0.4152(9) 0.103(9) Uani 1 1 d . U . . .
C2GA C 0.1840(10) 0.2676(8) 0.5628(7) 0.067(5) Uani 1 1 d . U . . .
C3GA C -0.0044(12) 0.7477(10) 0.1950(8) 0.093(9) Uani 1 1 d . . . . .
C4GA C 0.0462(7) 0.3008(7) 0.2887(6) 0.069(6) Uani 1 1 d D . . . .
C6GA C 0.0641(8) -0.0233(8) 0.6106(7) 0.063(6) Uani 1 1 d . . . . .
C7GA C 0.6604(10) -0.3098(8) 0.6232(8) 0.080(7) Uani 1 1 d . . . . .
C8GA C 0.4788(12) 0.2633(8) 0.7005(7) 0.076(6) Uani 1 1 d . U . . .
C9GA C 0.3193(14) -0.3175(9) 0.4433(10) 0.102(9) Uani 1 1 d . . . . .
C0HA C 0.3445(10) -0.2878(10) 0.3596(7) 0.083(8) Uani 1 1 d . . . . .
C1HA C -0.1177(9) 0.1853(7) 0.1521(8) 0.070(6) Uani 1 1 d . . . . .
C2HA C 0.2400(8) -0.1320(9) 0.7542(7) 0.072(5) Uani 1 1 d . U . . .
C3HA C 0.4893(11) 0.2201(9) 0.1865(7) 0.082(7) Uani 1 1 d . . . . .
C4HA C 0.0457(9) 0.1130(9) 0.4336(10) 0.090(7) Uani 1 1 d . U . . .
O5HA O 0.4422(9) 0.3573(8) 0.2921(7) 0.119(6) Uani 1 1 d . U . . .
C6HA C 0.2150(9) 0.2618(7) 0.6480(7) 0.059(5) Uani 1 1 d . U . . .
C7HA C 0.1512(9) -0.0348(9) 0.6681(7) 0.065(6) Uani 1 1 d . . . . .
C8HA C -0.1673(11) 0.1686(7) -0.0533(7) 0.070(6) Uani 1 1 d . . . . .
C9HA C 0.4357(10) 0.2136(8) 0.7737(7) 0.064(5) Uani 1 1 d . U . . .
C0IA C 0.2428(10) 0.0704(8) 0.2293(7) 0.068(6) Uani 1 1 d . . . . .
Ag1V Ag 0.3022(18) 0.4076(9) 0.1305(8) 0.073(10) Uani 0.07 1 d . . . B 2
C1IA C 0.1345(9) -0.0347(8) 0.3868(7) 0.068(5) Uani 1 1 d . U . . .
C2IA C -0.1059(13) 0.1883(8) 0.0633(7) 0.086(8) Uani 1 1 d . . . . .
C32 C 0.3694(8) 0.7300(8) -0.0322(6) 0.078(6) Uani 1 1 d D U . . .
C5JA C 0.3046(10) 0.2274(8) -0.0518(8) 0.079(7) Uani 1 1 d . . . . .
C4IA C 0.0895(8) -0.0533(9) 0.4685(7) 0.066(5) Uani 1 1 d . U . . .
C4 C 0.3688(11) 0.2260(8) 0.7063(8) 0.075(6) Uani 1 1 d . U . . .
C5 C 0.0320(11) 0.4795(12) 0.3148(8) 0.097(9) Uani 1 1 d . . . . .
C8JA C 0.3738(9) 0.7131(8) -0.1205(6) 0.087(7) Uani 1 1 d D U . . .
C7 C -0.0068(10) 0.1701(7) 0.1102(8) 0.077(7) Uani 1 1 d . . . . .
C9JA C 0.1955(10) -0.2739(9) 0.6062(9) 0.090(6) Uani 1 1 d . U . . .
C9 C 0.1078(10) -0.1264(8) 0.4136(8) 0.079(6) Uani 1 1 d . U . . .
C7JA C 0.5881(11) -0.0118(9) 0.7971(8) 0.081(6) Uani 1 1 d . U . . .
C3 C 0.4207(9) 0.2923(9) 0.0694(10) 0.105(10) Uani 1 1 d . . . . .
Ag1W Ag 0.4009(12) -0.0018(11) 0.4500(8) 0.045(7) Uani 0.05 1 d . . . A 2
C2JA C 0.5095(11) 0.0655(8) 0.8151(7) 0.074(5) Uani 1 1 d . U . . .
C1KA C 0.2564(12) -0.1256(10) 0.2515(7) 0.084(8) Uani 1 1 d . . . . .
C3JA C 0.7619(10) -0.3016(11) 0.5701(8) 0.095(9) Uani 1 1 d . . . . .
C6JA C 0.4906(15) 0.3454(11) 0.2657(10) 0.104(5) Uani 1 1 d . U . . .
C4JA C 0.4676(11) -0.3545(8) 0.6100(7) 0.072(5) Uani 1 1 d . U . . .
C11 C 0.1670(12) 0.0781(10) 0.7652(8) 0.093(7) Uani 1 1 d . U . . .
C12 C 0.1275(11) -0.2206(11) 0.5533(9) 0.097(7) Uani 1 1 d . U . . .
C13 C 0.2670(11) 0.6732(9) 0.2291(9) 0.092(7) Uani 1 1 d . U . . .
C3KA C 0.256(3) -0.1858(12) 0.2502(12) 0.24(3) Uani 1 1 d . . . . .
C16 C 0.5236(18) -0.3869(10) 0.4633(14) 0.162(17) Uani 1 1 d . . . . .
C0KA C -0.0529(16) 0.5553(11) 0.3354(8) 0.125(12) Uani 1 1 d . . . . .
C19 C 0.4576(9) 0.3651(12) 0.0199(12) 0.154(17) Uani 1 1 d . . . . .
C20 C 0.1567(13) 0.6933(9) 0.2731(9) 0.096(7) Uani 1 1 d . U . . .
C22 C 0.5092(16) 0.3892(12) 0.2318(11) 0.111(4) Uani 1 1 d . U . . .
C23 C 0.2509(12) 0.1319(9) 0.7892(8) 0.088(6) Uani 1 1 d . U . . .
C24 C 0.1337(12) -0.1973(10) 0.6396(9) 0.092(7) Uani 1 1 d . U . . .
C28 C 0.0534(17) 0.1123(8) -0.0179(9) 0.133(14) Uani 1 1 d . . . . .
C2KA C 0.1623(15) 0.1155(15) -0.0610(13) 0.157(15) Uani 1 1 d . . . . .
C35 C 0.0695(15) 0.1236(10) -0.1082(9) 0.104(10) Uani 1 1 d . . . . .
C6 C 0.4358(10) 0.3700(12) 0.1106(10) 0.104(9) Uani 1 1 d . . . . .
C45 C 0.2263(13) 0.6090(9) 0.2906(8) 0.089(6) Uani 1 1 d . U . . .
Ag2E Ag 0.3390(15) -0.0008(13) 0.5448(12) 0.072(10) Uani 0.05 1 d . . . A 2
S1 S 0.4451(10) -0.2341(8) 0.6111(8) 0.048(3) Uani 0.25 1 d . U . A 2
Ag2F Ag 0.3022(14) 0.1214(11) 0.5415(10) 0.050(7) Uani 0.05 1 d . U . A 2
Ag2G Ag 0.4190(13) 0.1112(10) 0.4621(9) 0.045(4) Uani 0.05 1 d . U . A 3
S22A S 0.2052(11) -0.0389(10) 0.4250(9) 0.034(4) Uani 0.15 1 d . U . A 2
Ag2H Ag 0.389(2) 0.0867(19) 0.5538(18) 0.018(10) Uani 0.05 1 d . U . A 3
Ag3A Ag 0.2318(5) 0.0952(4) 0.4015(3) 0.085(3) Uani 0.5 1 d . . . A 2
C15 C 0.2569(14) 0.0385(11) 0.8154(9) 0.109(7) Uani 1 1 d . U . . .
Ag3B Ag 0.3983(10) 0.0761(8) 0.7195(7) 0.134(8) Uani 0.25 1 d . . . A 2
Ag3C Ag 0.5022(16) -0.0029(12) 0.6291(10) 0.062(8) Uani 0.05 1 d . . . A 1
C8B C -0.2825(17) 0.5364(9) 0.3036(10) 0.063(7) Uani 0.5 1 d D U . E 2
C10B C -0.3039(18) 0.6400(7) 0.2709(12) 0.068(7) Uani 0.5 1 d D U . E 1
C14 C 0.1042(13) 0.2610(13) 0.2873(11) 0.068(9) Uani 0.5 1 d D U . F 1
C17 C -0.0144(12) 0.2772(15) 0.3096(13) 0.083(10) Uani 0.5 1 d D U . F 1
C18 C 0.580(2) -0.3705(10) 0.3882(11) 0.19(2) Uani 1 1 d . . . . .
C26 C -0.0048(14) 0.3205(15) 0.3267(12) 0.088(10) Uani 0.5 1 d D U . F 2
C30 C 0.0279(17) 0.2440(10) 0.2756(11) 0.078(9) Uani 0.5 1 d D U . F 2
C41B C -0.3513(13) 0.5551(13) 0.2596(12) 0.069(7) Uani 0.5 1 d D U . E 1
C1 C 0.6338(17) -0.3781(14) 0.460(2) 0.23(3) Uani 1 1 d . . . . .
Ag4G Ag 0.4252(13) 0.1081(10) 0.6528(9) 0.045(7) Uani 0.05 1 d . . . A 3
S0AA S 0.5662(15) 0.1102(12) 0.3453(10) 0.053(9) Uani 0.15 1 d . . . A 2
Ag3E Ag 0.3623(16) 0.1492(14) 0.3345(13) 0.067(9) Uani 0.05 1 d . U . A 2
Ag3G Ag 0.5826(15) 0.1715(12) 0.6520(12) 0.064(8) Uani 0.05 1 d . . . A 3
S2A S 0.4841(14) 0.0188(10) 0.7405(10) 0.050(4) Uani 0.25 1 d . U . A 3
Ag4A Ag 0.4757(18) 0.0851(13) 0.2756(10) 0.063(9) Uani 0.05 1 d . . . A 3
C38 C 0.0605(17) 0.3453(11) 0.3231(11) 0.079(9) Uani 0.5 1 d D U . F 1
S2C S 0.6369(17) -0.2246(13) 0.5929(12) 0.042(9) Uani 0.12 1 d . . . A 2
Ag5A Ag 0.2717(13) -0.0173(11) 0.6584(10) 0.049(4) Uani 0.05 1 d . U . A 2
C1CA C 0.1871(15) -0.0922(15) 0.2629(10) 0.144(14) Uani 1 1 d . . . . .
O1 O 0.580(3) 0.2756(17) 0.8219(19) 0.61(3) Uiso 1 1 d D U . . .
C7DA C 0.5765(13) 0.2267(16) 0.8382(11) 0.61(2) Uiso 1 1 d D U . . .
O1AA O 0.598(3) 0.192(2) 0.8063(15) 0.54(3) Uiso 1 1 d D U . . .
C42 C 0.0272(14) 0.1370(14) 0.2274(11) 0.446(14) Uani 1 1 d D U . . .
C34 C 0.1128(10) 0.2953(16) 0.3061(12) 0.074(9) Uani 0.5 1 d D U . F 2
C5HA C -0.0125(15) 0.1042(12) 0.2606(11) 0.445(14) Uani 1 1 d D U . . .
F2 F -0.003(2) 0.0534(12) 0.2564(16) 0.430(16) Uani 1 1 d D U . . .
F7 F -0.0711(18) 0.1245(18) 0.2524(17) 0.453(17) Uani 1 1 d D U . . .
F8 F 0.004(2) 0.1210(18) 0.3027(13) 0.454(16) Uani 1 1 d D U . . .
O11 O 0.076(2) 0.1079(19) 0.1991(16) 0.458(17) Uani 1 1 d D U . . .
O37 O 0.020(2) 0.1859(13) 0.2236(18) 0.449(17) Uani 1 1 d D U . . .
C44 C 0.3019(8) 0.7868(6) -0.0859(8) 0.079(6) Uani 1 1 d D U . G 1
C5GA C 0.5506(15) 0.2126(13) 0.8883(11) 0.63(2) Uiso 1 1 d D U . . .
F11 F 0.500(2) 0.182(2) 0.8898(16) 0.62(3) Uiso 1 1 d D U . . .
F34 F 0.533(3) 0.2553(15) 0.9149(16) 0.59(3) Uiso 1 1 d D U . . .
F106 F 0.597(2) 0.184(2) 0.9129(16) 0.67(3) Uiso 1 1 d D U . . .
C8A C -0.2607(17) 0.5579(13) 0.3135(10) 0.069(7) Uani 0.5 1 d D U . E 1
C41A C -0.3564(11) 0.5946(14) 0.2538(12) 0.066(7) Uani 0.5 1 d D U . E 2
C10A C -0.2602(15) 0.6303(10) 0.2862(11) 0.060(7) Uani 0.5 1 d D U . E 2

loop_
_atom_site_aniso_label
_atom_site_aniso_U_11
_atom_site_aniso_U_22
_atom_site_aniso_U_33
_atom_site_aniso_U_23
_atom_site_aniso_U_13
_atom_site_aniso_U_12
Ag0A 0.0252(6) 0.0309(6) 0.0317(6) -0.0007(5) -0.0020(5) -0.0026(5)
Ag1A 0.0204(6) 0.0425(7) 0.0354(7) 0.0013(5) 0.0021(5) -0.0061(5)
Ag3 0.0368(7) 0.0386(7) 0.0266(6) -0.0030(5) -0.0014(5) -0.0014(5)
Ag4 0.0251(12) 0.0284(11) 0.0316(12) 0.0030(8) -0.0014(9) -0.0026(9)
Ag5 0.0328(7) 0.0350(7) 0.0316(6) -0.0002(5) -0.0008(5) -0.0038(5)
Ag6 0.0330(7) 0.0309(6) 0.0473(7) 0.0107(5) -0.0044(6) -0.0006(5)
Ag7 0.0334(7) 0.0281(6) 0.0355(7) 0.0039(5) -0.0046(6) -0.0026(5)
Ag8 0.0245(6) 0.0314(6) 0.0288(6) 0.0005(5) -0.0019(5) -0.0035(5)
Ag9 0.0326(7) 0.0277(6) 0.0389(7) 0.0050(5) -0.0047(5) -0.0017(5)
Ag10 0.0338(8) 0.0289(7) 0.0380(8) 0.0063(6) 0.0016(6) -0.0025(6)
Ag11 0.0222(6) 0.0500(8) 0.0386(7) 0.0038(6) -0.0093(5) -0.0086(5)
Ag12 0.0356(7) 0.0470(7) 0.0244(6) -0.0060(5) 0.0008(5) -0.0096(6)
Ag13 0.0236(6) 0.0466(7) 0.0438(7) -0.0014(6) -0.0009(5) -0.0082(5)
Ag14 0.0266(6) 0.0357(7) 0.0335(6) -0.0019(5) -0.0014(5) -0.0051(5)
Ag15 0.0333(7) 0.0433(7) 0.0377(7) 0.0016(6) -0.0071(5) -0.0020(5)
Ag16 0.0360(7) 0.0399(7) 0.0375(7) 0.0102(5) 0.0030(5) -0.0101(6)
Ag17 0.0277(7) 0.0464(8) 0.0197(6) -0.0092(5) 0.0004(5) -0.0044(6)
Ag18 0.0234(6) 0.0333(6) 0.0313(6) -0.0007(5) 0.0009(5) -0.0043(5)
Ag19 0.0152(6) 0.0319(6) 0.0374(7) -0.0036(5) -0.0017(5) -0.0046(5)
Ag20 0.0352(7) 0.0431(8) 0.0653(9) 0.0109(6) 0.0011(6) -0.0054(6)
Ag21 0.0188(6) 0.0396(7) 0.0363(7) -0.0029(5) 0.0031(5) -0.0062(5)
Ag22 0.0273(6) 0.0352(7) 0.0375(7) -0.0030(5) -0.0030(5) -0.0038(5)
Ag23 0.0264(7) 0.0395(8) 0.0470(9) -0.0024(7) -0.0087(6) -0.0110(6)
Ag24 0.0474(8) 0.0585(9) 0.0422(8) -0.0135(6) 0.0032(6) -0.0108(7)
Ag25 0.0533(9) 0.0404(8) 0.0309(7) -0.0069(6) 0.0027(6) -0.0089(7)
Ag26 0.0364(8) 0.0793(10) 0.0399(8) -0.0095(7) -0.0030(6) -0.0166(7)
Ag27 0.0397(8) 0.0613(9) 0.0514(8) 0.0024(7) -0.0024(6) -0.0140(7)
Ag28 0.0351(7) 0.0371(7) 0.0493(8) 0.0024(6) 0.0012(6) 0.0008(5)
Ag29 0.0443(8) 0.0491(8) 0.0601(9) 0.0026(7) 0.0026(7) -0.0110(7)
Ag30 0.0504(10) 0.0562(11) 0.0351(10) 0.0018(8) -0.0050(7) -0.0217(8)
Ag31 0.0625(9) 0.0365(7) 0.0543(8) 0.0031(6) -0.0182(7) -0.0018(7)
Ag32 0.0369(10) 0.0398(10) 0.0339(10) 0.0008(8) 0.0058(8) -0.0057(9)
Ag33 0.0378(8) 0.0451(9) 0.0505(9) -0.0023(7) -0.0073(7) 0.0047(7)
Ag34 0.0514(9) 0.0764(11) 0.0464(8) -0.0170(7) 0.0069(7) -0.0152(8)
Ag35 0.059(6) 0.049(4) 0.038(6) -0.008(4) -0.013(4) 0.006(3)
Ag36 0.0371(9) 0.0667(11) 0.0342(8) -0.0089(7) -0.0065(7) -0.0015(8)
Ag37 0.0383(9) 0.0440(9) 0.0384(9) 0.0049(7) -0.0004(7) -0.0023(7)
Ag38 0.0419(18) 0.0473(14) 0.043(2) -0.0093(12) -0.0046(14) -0.0032(11)
Ag39 0.0312(7) 0.0482(8) 0.0725(10) -0.0036(7) 0.0082(7) -0.0064(6)
Ag40 0.0530(8) 0.0440(8) 0.0394(7) -0.0045(6) 0.0001(6) 0.0045(6)
Ag41 0.0601(9) 0.0347(7) 0.0573(9) 0.0042(6) -0.0117(7) -0.0044(6)
Ag42 0.0348(10) 0.0512(11) 0.0485(10) -0.0005(10) -0.0055(7) -0.0001(9)
Ag43 0.0611(9) 0.0386(8) 0.0636(9) -0.0030(7) -0.0183(7) 0.0050(7)
Ag44 0.0358(9) 0.0436(9) 0.0588(11) 0.0069(7) -0.0067(8) 0.0003(7)
Ag45 0.0295(7) 0.0539(9) 0.0440(8) -0.0026(7) -0.0018(6) -0.0138(6)
Ag46 0.0430(8) 0.0535(8) 0.0492(8) 0.0035(6) -0.0079(6) 0.0019(6)
Ag47 0.0431(8) 0.0483(8) 0.0617(9) -0.0298(7) 0.0086(7) -0.0039(6)
Ag48 0.0437(8) 0.0668(10) 0.0450(8) 0.0110(7) -0.0054(6) -0.0008(7)
Ag49 0.0270(7) 0.0435(8) 0.0690(9) -0.0008(6) -0.0026(6) -0.0102(6)
Ag50 0.0606(9) 0.0324(7) 0.0464(8) 0.0039(6) -0.0041(7) 0.0046(6)
Ag51 0.0460(10) 0.0587(11) 0.0397(9) 0.0019(8) 0.0088(8) 0.0018(9)
Ag52 0.0343(8) 0.0662(11) 0.0235(8) 0.0089(7) 0.0021(6) 0.0026(8)
Ag53 0.0353(9) 0.0942(14) 0.0586(11) 0.0140(10) 0.0123(8) 0.0029(9)
Ag54 0.0323(9) 0.0449(10) 0.0579(12) 0.0057(9) -0.0028(9) -0.0026(7)
Ag55 0.033(3) 0.025(2) 0.040(4) 0.012(2) 0.011(3) -0.015(2)
Ag56 0.0403(10) 0.0475(11) 0.0394(9) -0.0021(8) -0.0106(7) -0.0071(8)
Ag57 0.0537(11) 0.0492(11) 0.0564(12) -0.0055(9) 0.0051(10) -0.0116(9)
Ag58 0.0630(11) 0.0655(11) 0.0604(11) -0.0063(9) 0.0022(9) -0.0277(9)
Ag59 0.0611(10) 0.0661(10) 0.0573(9) -0.0028(8) 0.0182(8) -0.0036(8)
Ag60 0.0483(12) 0.0498(12) 0.0489(13) -0.0045(12) -0.0042(12) -0.0110(9)
Ag61 0.0480(14) 0.0374(17) 0.0508(19) 0.0079(12) -0.0078(12) 0.0008(13)
S63 0.0180(17) 0.0287(19) 0.0243(18) 0.0004(15) 0.0022(14) -0.0017(14)
S64 0.0219(18) 0.0260(19) 0.030(2) -0.0085(15) 0.0038(15) -0.0050(15)
S65 0.022(3) 0.052(4) 0.032(3) -0.004(3) 0.003(2) 0.002(2)
S66 0.0192(18) 0.034(2) 0.0236(18) 0.0000(15) 0.0030(14) -0.0055(15)
S67 0.0194(18) 0.0311(19) 0.0249(18) 0.0046(15) -0.0056(14) -0.0117(15)
S68 0.0191(18) 0.0285(19) 0.0250(18) -0.0015(15) 0.0040(14) 0.0007(14)
S69 0.0194(18) 0.036(2) 0.0217(18) -0.0037(15) 0.0046(14) -0.0018(15)
S70 0.0195(18) 0.0235(18) 0.0247(18) -0.0006(14) -0.0013(14) 0.0010(14)
S71 0.0213(18) 0.0256(19) 0.031(2) -0.0090(15) -0.0073(15) -0.0010(14)
S72 0.026(2) 0.038(2) 0.047(2) 0.0085(18) -0.0020(18) -0.0043(17)
S73 0.0215(19) 0.036(2) 0.045(2) 0.0019(18) 0.0059(17) -0.0039(16)
S74 0.053(3) 0.034(2) 0.050(3) -0.0086(19) -0.001(2) -0.003(2)
S75 0.031(2) 0.051(3) 0.033(2) 0.0152(18) -0.0133(17) -0.0096(19)
S76 0.030(2) 0.032(2) 0.041(2) 0.0089(17) -0.0053(17) -0.0089(17)
S77 0.027(2) 0.048(3) 0.053(3) 0.006(2) -0.0024(19) -0.0189(19)
Ag78 0.0409(15) 0.0573(18) 0.0471(17) -0.0050(14) -0.0071(13) -0.0011(13)
S79 0.043(3) 0.024(3) 0.025(3) 0.008(3) 0.002(2) -0.002(3)
S80 0.039(2) 0.047(2) 0.027(2) 0.0116(18) -0.0033(17) -0.0045(19)
S81 0.036(2) 0.038(2) 0.0248(19) -0.0003(16) -0.0097(16) -0.0149(18)
S82 0.041(3) 0.047(3) 0.044(3) -0.009(2) 0.018(2) 0.002(2)
S83 0.0225(19) 0.031(2) 0.030(2) -0.0017(16) -0.0017(15) 0.0025(15)
S84 0.0175(19) 0.074(3) 0.045(3) 0.015(2) -0.0051(18) -0.0023(19)
S85 0.042(2) 0.043(2) 0.029(2) -0.0057(18) 0.0100(18) 0.0079(19)
S86 0.0200(19) 0.045(2) 0.0232(19) 0.0046(16) -0.0024(15) -0.0029(16)
S87 0.041(2) 0.048(3) 0.042(2) -0.001(2) 0.0118(19) 0.011(2)
S88 0.026(2) 0.038(3) 0.041(3) 0.004(2) -0.004(2) 0.0036(19)
S89 0.034(2) 0.034(2) 0.037(2) 0.0102(17) 0.0150(17) 0.0024(17)
S90 0.039(2) 0.029(2) 0.016(2) 0.0018(17) 0.0090(18) -0.0099(19)
S91 0.026(2) 0.039(2) 0.043(2) 0.0038(18) -0.0054(17) 0.0035(17)
S92 0.050(3) 0.043(3) 0.047(3) -0.020(2) 0.006(2) -0.001(2)
S93 0.016(3) 0.025(3) 0.028(3) -0.003(2) 0.002(2) 0.004(2)
S94 0.0248(19) 0.032(2) 0.0214(18) 0.0036(15) -0.0052(14) -0.0088(15)
S95 0.0199(19) 0.046(2) 0.042(2) 0.0002(18) -0.0043(17) -0.0081(17)
S96 0.056(3) 0.036(2) 0.048(3) -0.0013(19) -0.007(2) -0.006(2)
S97 0.045(3) 0.050(3) 0.035(2) -0.0100(19) 0.0105(19) -0.008(2)
S98 0.023(2) 0.044(2) 0.042(2) 0.0036(18) 0.0001(17) -0.0070(17)
S99 0.041(2) 0.041(2) 0.040(2) -0.0083(18) -0.0057(19) -0.0198(19)
S100 0.021(3) 0.041(3) 0.047(3) 0.001(3) 0.001(2) -0.010(2)
S101 0.036(2) 0.048(3) 0.043(2) -0.018(2) -0.0035(19) 0.0134(19)
S102 0.029(2) 0.044(2) 0.032(2) 0.0107(17) -0.0102(17) -0.0054(18)
S103 0.031(2) 0.043(2) 0.032(2) 0.0110(17) -0.0153(17) -0.0107(18)
S104 0.023(2) 0.040(3) 0.038(3) -0.003(2) -0.0066(19) -0.0085(19)
S105 0.026(2) 0.038(2) 0.048(2) 0.0129(18) -0.0109(18) 0.0012(17)
S106 0.049(3) 0.051(3) 0.038(2) -0.0113(19) -0.0111(19) -0.021(2)
S107 0.046(3) 0.048(3) 0.052(3) -0.012(2) -0.008(2) -0.021(2)
S108 0.044(3) 0.054(3) 0.040(2) -0.013(2) -0.009(2) -0.007(2)
S109 0.061(3) 0.051(3) 0.046(3) -0.011(2) 0.006(2) 0.000(2)
Ag2A 0.033(5) 0.046(5) 0.050(5) 0.013(4) 0.006(4) -0.015(4)
Ag2 0.026(4) 0.049(5) 0.048(5) 0.002(4) -0.018(4) -0.013(4)
Ag1B 0.038(5) 0.054(6) 0.048(6) 0.002(5) -0.006(5) 0.010(4)
Ag1C 0.017(5) 0.033(6) 0.037(6) 0.001(5) -0.003(5) -0.003(5)
Ag1D 0.018(5) 0.060(8) 0.011(5) 0.007(5) 0.001(4) 0.023(5)
Ag1E 0.028(6) 0.057(7) 0.055(7) 0.020(6) 0.009(5) 0.033(5)
Ag1F 0.033(7) 0.044(7) 0.037(7) 0.001(6) -0.009(5) -0.020(6)
Ag1G 0.058(4) 0.044(4) 0.056(4) -0.008(4) 0.001(4) -0.021(3)
Ag1H 0.023(6) 0.045(8) 0.051(8) 0.011(6) 0.000(6) 0.003(5)
Ag1J 0.039(7) 0.034(7) 0.062(9) -0.025(6) 0.007(6) -0.006(6)
Ag1K 0.043(2) 0.051(3) 0.045(3) -0.012(2) -0.005(2) -0.0020(19)
Ag1L 0.051(3) 0.044(3) 0.051(4) -0.001(2) -0.024(3) -0.002(3)
Ag1M 0.054(8) 0.052(10) 0.036(9) -0.007(6) -0.005(6) 0.011(6)
Ag1N 0.014(5) 0.049(7) 0.014(5) 0.006(5) -0.006(4) 0.005(5)
Ag1O 0.239(16) 0.135(10) 0.074(7) -0.013(6) -0.052(9) 0.065(12)
Ag1P 0.029(7) 0.036(7) 0.066(9) -0.003(6) 0.003(6) -0.002(5)
Ag1I 0.035(7) 0.040(7) 0.050(7) 0.008(5) -0.017(6) 0.012(6)
Ag1Q 0.038(9) 0.020(7) 0.045(8) 0.006(6) -0.002(7) -0.001(6)
Ag1R 0.021(6) 0.039(7) 0.088(11) -0.011(7) 0.029(7) -0.016(6)
Ag1S 0.039(7) 0.039(7) 0.059(9) 0.032(6) -0.034(6) -0.028(6)
Ag1 0.044(8) 0.064(9) 0.037(7) 0.018(6) 0.000(6) 0.009(7)
C7BA 0.019(8) 0.040(9) 0.046(10) 0.026(7) 0.002(7) 0.011(7)
C0AA 0.057(7) 0.042(6) 0.047(6) -0.022(6) 0.019(6) -0.002(6)
Ag1T 0.022(7) 0.094(12) 0.034(8) 0.009(7) 0.011(6) 0.020(7)
Ag2B 0.027(8) 0.049(10) 0.068(12) 0.014(8) 0.018(8) 0.010(7)
C1AA 0.025(5) 0.040(6) 0.052(6) 0.014(5) 0.001(5) -0.010(5)
C2AA 0.062(7) 0.052(7) 0.037(6) -0.024(6) 0.017(6) 0.010(6)
C3AA 0.051(11) 0.041(10) 0.050(11) -0.028(8) -0.003(9) 0.013(8)
C4AA 0.036(11) 0.079(15) 0.069(13) -0.009(11) 0.013(9) -0.005(10)
C2 0.032(9) 0.075(13) 0.030(9) 0.013(8) -0.017(7) -0.015(9)
C5AA 0.044(11) 0.049(11) 0.072(13) -0.010(9) -0.032(9) -0.003(9)
C6AA 0.051(12) 0.060(12) 0.056(12) -0.048(10) 0.015(9) 0.000(9)
C7AA 0.053(7) 0.047(7) 0.044(6) 0.010(6) 0.009(6) -0.003(6)
F1 0.165(13) 0.117(11) 0.148(11) 0.044(8) -0.015(9) -0.051(10)
C8AA 0.024(9) 0.055(11) 0.060(11) 0.006(9) -0.017(8) -0.013(8)
C9AA 0.024(8) 0.067(12) 0.036(9) 0.008(8) -0.005(7) -0.008(8)
C0BA 0.008(6) 0.055(10) 0.050(9) 0.018(6) -0.011(6) -0.003(6)
C1BA 0.039(10) 0.021(8) 0.064(11) 0.012(7) 0.007(8) -0.009(7)
C2BA 0.046(6) 0.052(7) 0.048(6) 0.022(6) 0.013(6) 0.001(6)
C5IA 0.059(6) 0.057(6) 0.028(5) 0.001(5) -0.006(5) 0.002(6)
C6IA 0.043(11) 0.030(10) 0.109(18) -0.013(10) 0.016(11) 0.013(8)
Ag1U 0.041(9) 0.060(11) 0.049(9) 0.009(9) -0.020(7) 0.017(9)
C3BA 0.083(12) 0.039(9) 0.048(10) 0.029(8) 0.003(9) -0.020(9)
C4BA 0.006(7) 0.060(11) 0.061(11) -0.003(9) -0.004(7) -0.004(7)
C5BA 0.054(12) 0.051(11) 0.058(12) -0.002(9) -0.022(9) -0.001(9)
C6BA 0.070(15) 0.095(18) 0.093(17) -0.020(13) -0.030(13) -0.048(13)
C7IA 0.052(10) 0.048(10) 0.061(11) 0.008(8) -0.005(9) 0.004(8)
C8IA 0.061(9) 0.071(10) 0.028(7) -0.025(7) 0.012(7) -0.003(8)
C9IA 0.030(10) 0.071(13) 0.063(12) 0.006(10) -0.002(9) -0.001(9)
C0JA 0.051(10) 0.049(10) 0.083(12) -0.002(9) -0.005(9) -0.003(9)
C1JA 0.102(17) 0.032(10) 0.060(13) 0.030(9) 0.018(12) 0.004(10)
C8BA 0.047(11) 0.024(9) 0.106(16) 0.002(9) -0.021(11) -0.018(8)
C9BA 0.037(10) 0.058(12) 0.103(16) 0.048(11) -0.034(11) 0.002(9)
C0CA 0.067(13) 0.036(10) 0.042(10) -0.002(8) 0.014(9) -0.010(9)
F1CA 0.108(11) 0.146(12) 0.112(10) 0.043(8) 0.012(8) -0.007(8)
C2CA 0.043(7) 0.048(7) 0.057(7) -0.002(6) 0.008(6) 0.025(6)
C3CA 0.080(15) 0.054(12) 0.053(12) -0.009(9) -0.042(11) 0.012(10)
C4CA 0.029(9) 0.063(11) 0.022(8) 0.006(7) -0.006(7) -0.007(8)
C5CA 0.082(15) 0.070(14) 0.047(11) -0.033(10) -0.004(10) -0.001(11)
C6CA 0.059(14) 0.092(17) 0.084(15) 0.002(12) -0.022(12) -0.046(13)
C7CA 0.027(9) 0.087(14) 0.037(10) 0.000(9) -0.008(7) -0.019(9)
C8CA 0.075(12) 0.049(10) 0.060(11) 0.024(9) 0.002(9) -0.003(9)
C9CA 0.079(15) 0.055(13) 0.069(13) -0.036(11) 0.005(11) 0.014(11)
C0DA 0.010(7) 0.046(9) 0.039(9) -0.002(7) 0.005(6) -0.005(6)
C1DA 0.033(9) 0.040(9) 0.027(8) -0.010(7) 0.003(7) -0.016(7)
C2DA 0.075(15) 0.12(2) 0.042(12) 0.013(12) -0.024(11) -0.020(14)
C3DA 0.089(13) 0.099(13) 0.030(9) 0.036(9) -0.006(9) 0.004(11)
C4DA 0.080(15) 0.039(11) 0.071(14) 0.016(10) 0.021(12) -0.010(10)
C5DA 0.031(7) 0.072(9) 0.060(8) 0.013(7) -0.024(7) -0.013(7)
C6DA 0.060(13) 0.056(12) 0.064(12) -0.028(10) -0.009(10) 0.003(10)
F7DA 0.123(11) 0.140(12) 0.151(12) 0.072(10) 0.014(8) 0.018(9)
C8DA 0.092(16) 0.076(15) 0.041(11) -0.003(10) -0.037(11) 0.010(12)
C9DA 0.077(16) 0.048(13) 0.12(2) -0.001(13) 0.036(15) 0.019(11)
C0EA 0.032(6) 0.064(7) 0.083(8) 0.018(7) -0.011(6) -0.023(6)
C1EA 0.036(11) 0.114(18) 0.055(12) 0.007(11) -0.025(9) -0.040(11)
C2EA 0.073(12) 0.062(11) 0.042(10) 0.011(8) 0.013(9) 0.002(10)
C3EA 0.038(9) 0.092(13) 0.067(11) 0.049(10) 0.013(9) 0.009(9)
C4EA 0.081(16) 0.104(18) 0.046(13) -0.022(12) 0.018(11) -0.031(14)
C5EA 0.026(8) 0.067(10) 0.100(12) 0.041(9) 0.007(8) -0.016(7)
C6EA 0.075(14) 0.071(13) 0.024(9) -0.001(9) 0.012(9) 0.001(11)
C7EA 0.054(12) 0.065(13) 0.059(12) -0.018(10) -0.013(10) -0.033(10)
C8EA 0.023(9) 0.061(12) 0.059(11) 0.011(9) -0.020(8) -0.013(8)
C9EA 0.048(12) 0.029(10) 0.104(16) 0.008(10) 0.010(11) 0.009(8)
C0FA 0.030(9) 0.126(19) 0.060(10) -0.005(10) -0.008(8) 0.027(10)
C1FA 0.058(13) 0.100(18) 0.064(14) 0.041(12) 0.002(11) -0.015(12)
C2FA 0.046(10) 0.073(12) 0.082(12) 0.018(10) 0.022(9) -0.009(9)
C3FA 0.008(8) 0.103(17) 0.083(14) -0.027(12) -0.004(8) -0.007(9)
C4FA 0.16(3) 0.088(18) 0.075(17) 0.006(14) -0.076(17) -0.028(18)
O0AA 0.129(11) 0.083(10) 0.085(9) 0.045(8) -0.007(8) -0.020(9)
C5FA 0.094(13) 0.052(11) 0.057(11) 0.009(9) 0.010(10) 0.000(10)
C6FA 0.044(11) 0.042(11) 0.081(14) 0.003(9) 0.003(10) 0.014(9)
C7FA 0.101(19) 0.075(15) 0.074(15) -0.022(12) -0.050(13) -0.002(13)
C8FA 0.061(13) 0.062(13) 0.086(15) 0.017(11) -0.032(12) -0.005(11)
C9FA 0.016(9) 0.126(19) 0.062(13) 0.012(12) -0.008(8) -0.030(10)
C0GA 0.074(8) 0.067(7) 0.060(7) -0.019(6) -0.017(7) -0.016(7)
C1GA 0.062(14) 0.122(17) 0.114(16) 0.089(15) 0.006(13) 0.014(13)
C2GA 0.060(11) 0.067(12) 0.070(12) -0.009(10) -0.004(10) 0.020(10)
C3GA 0.104(19) 0.11(2) 0.076(16) -0.028(14) 0.022(14) -0.078(17)
C4GA 0.058(13) 0.075(14) 0.073(14) 0.058(12) -0.021(11) -0.002(11)
C6GA 0.024(9) 0.098(16) 0.072(13) 0.001(11) -0.008(9) -0.031(10)
C7GA 0.053(13) 0.070(15) 0.110(18) 0.045(13) 0.024(12) -0.003(11)
C8GA 0.108(14) 0.065(12) 0.057(11) -0.008(9) 0.011(11) -0.038(11)
C9GA 0.14(2) 0.050(14) 0.13(2) -0.019(14) -0.019(18) -0.061(16)
C0HA 0.069(15) 0.12(2) 0.065(14) -0.058(14) -0.007(11) -0.013(14)
C1HA 0.049(12) 0.046(11) 0.111(18) 0.040(11) 0.017(12) -0.005(9)
C2HA 0.027(9) 0.110(14) 0.078(12) 0.018(11) 0.012(9) -0.021(10)
C3HA 0.089(17) 0.100(18) 0.049(13) 0.051(12) 0.007(11) 0.009(14)
C4HA 0.031(10) 0.089(14) 0.16(2) -0.036(13) -0.038(12) -0.002(10)
O5HA 0.104(12) 0.145(14) 0.108(12) 0.019(11) 0.026(10) -0.050(11)
C6HA 0.061(11) 0.054(10) 0.061(11) -0.013(9) 0.003(9) 0.016(9)
C7HA 0.039(11) 0.099(17) 0.058(12) 0.008(11) -0.010(9) -0.027(11)
C8HA 0.097(17) 0.037(11) 0.075(14) -0.012(10) 0.011(12) -0.009(11)
C9HA 0.065(11) 0.081(12) 0.048(10) -0.020(9) 0.009(9) -0.021(10)
C0IA 0.074(15) 0.061(13) 0.067(14) -0.006(11) 0.016(11) -0.016(11)
Ag1V 0.16(3) 0.031(12) 0.021(12) -0.020(10) 0.051(16) -0.024(17)
C1IA 0.055(9) 0.089(11) 0.061(9) 0.035(8) -0.033(8) -0.002(8)
C2IA 0.16(3) 0.060(14) 0.040(12) -0.014(10) -0.009(13) -0.024(15)
C32 0.034(10) 0.102(14) 0.101(14) 0.033(12) -0.020(10) -0.021(10)
C5JA 0.062(14) 0.061(13) 0.101(17) 0.034(12) 0.031(12) 0.036(11)
C4IA 0.026(9) 0.112(14) 0.059(11) 0.000(10) -0.014(8) 0.009(9)
C4 0.079(12) 0.047(10) 0.091(13) -0.001(10) 0.031(11) 0.024(10)
C5 0.052(14) 0.18(3) 0.059(14) 0.014(15) -0.009(11) -0.002(16)
C8JA 0.039(10) 0.117(15) 0.100(14) 0.025(12) 0.031(10) -0.004(11)
C7 0.066(14) 0.033(10) 0.122(19) 0.047(11) 0.020(13) 0.017(10)
C9JA 0.048(11) 0.070(12) 0.149(16) 0.070(12) -0.002(11) -0.009(10)
C9 0.069(12) 0.072(12) 0.103(14) -0.008(11) -0.036(11) -0.024(10)
C7JA 0.079(13) 0.091(13) 0.069(12) 0.021(11) -0.001(11) 0.017(11)
C3 0.022(10) 0.080(16) 0.20(3) 0.089(18) 0.010(13) 0.015(10)
Ag1W 0.034(14) 0.074(19) 0.025(12) -0.010(12) -0.015(10) 0.030(13)
C2JA 0.096(13) 0.076(12) 0.053(11) -0.014(10) -0.028(10) -0.008(11)
C1KA 0.12(2) 0.106(19) 0.036(11) 0.010(11) -0.054(12) -0.051(16)
C3JA 0.042(12) 0.15(2) 0.079(16) -0.009(15) -0.010(11) 0.063(14)
C6JA 0.117(11) 0.094(10) 0.098(9) 0.045(8) 0.008(8) -0.027(8)
C4JA 0.087(13) 0.054(11) 0.073(12) 0.023(9) -0.001(11) 0.005(10)
C11 0.087(14) 0.110(15) 0.077(13) -0.027(12) 0.023(12) 0.000(13)
C12 0.066(12) 0.114(15) 0.118(15) 0.028(13) -0.042(12) -0.025(12)
C13 0.077(13) 0.097(14) 0.112(14) -0.033(12) -0.018(12) -0.054(11)
C3KA 0.49(8) 0.08(2) 0.17(3) 0.06(2) -0.21(4) -0.16(4)
C16 0.20(4) 0.042(16) 0.24(4) -0.04(2) 0.08(3) -0.04(2)
C0KA 0.21(3) 0.13(2) 0.041(13) -0.052(15) 0.025(17) -0.05(2)
C19 0.024(11) 0.18(3) 0.24(3) 0.17(3) 0.044(16) 0.035(14)
C20 0.104(15) 0.077(13) 0.108(14) -0.054(11) 0.001(13) 0.004(12)
C22 0.118(10) 0.106(10) 0.106(10) 0.051(8) 0.011(8) -0.017(8)
C23 0.105(14) 0.074(13) 0.081(13) -0.027(11) 0.032(12) -0.009(12)
C24 0.078(13) 0.107(15) 0.094(14) 0.008(12) 0.018(12) -0.041(12)
C28 0.25(4) 0.029(11) 0.100(19) 0.015(12) 0.11(2) 0.004(16)
C2KA 0.09(2) 0.19(4) 0.19(4) -0.05(3) 0.04(2) 0.00(2)
C35 0.15(3) 0.078(17) 0.086(18) -0.045(14) 0.035(18) -0.029(17)
C6 0.027(12) 0.17(3) 0.12(2) -0.030(19) -0.033(13) 0.003(14)
C45 0.130(15) 0.067(12) 0.077(13) -0.002(10) -0.048(12) -0.021(12)
Ag2E 0.06(2) 0.08(2) 0.09(2) 0.004(18) -0.021(18) -0.061(18)
S1 0.039(7) 0.049(7) 0.056(7) 0.011(6) -0.012(6) -0.011(6)
Ag2F 0.050(7) 0.050(7) 0.050(7) -0.0015(10) -0.0028(11) -0.0035(11)
Ag2G 0.051(7) 0.048(7) 0.037(7) 0.002(6) 0.002(6) -0.010(6)
S22A 0.019(8) 0.038(8) 0.045(9) -0.004(8) 0.005(8) -0.012(7)
Ag2H 0.018(10) 0.018(10) 0.018(10) -0.0004(11) -0.0009(12) -0.0013(13)
Ag3A 0.081(6) 0.128(7) 0.046(5) 0.004(4) -0.018(4) -0.004(5)
C15 0.134(16) 0.095(15) 0.087(14) -0.006(12) 0.035(13) 0.022(14)
Ag3B 0.067(10) 0.26(2) 0.078(11) -0.066(11) 0.020(8) -0.033(10)
Ag3C 0.09(2) 0.052(18) 0.045(17) -0.005(14) 0.015(16) 0.012(16)
C8B 0.072(14) 0.073(14) 0.041(12) -0.029(12) 0.025(11) -0.002(13)
C10B 0.071(14) 0.081(14) 0.049(12) -0.020(12) 0.014(12) 0.006(13)
C14 0.051(15) 0.14(2) 0.014(14) 0.027(14) -0.013(12) 0.011(17)
C17 0.063(17) 0.13(2) 0.045(16) 0.044(16) 0.007(14) 0.002(18)
C18 0.37(6) 0.056(18) 0.13(3) -0.049(18) 0.12(3) -0.03(3)
C26 0.067(16) 0.15(3) 0.043(16) 0.036(16) 0.020(14) -0.008(18)
C30 0.078(17) 0.13(2) 0.023(14) 0.032(15) -0.011(13) 0.010(17)
C41B 0.069(13) 0.081(14) 0.056(12) -0.027(13) 0.026(11) -0.003(13)
C1 0.14(3) 0.10(3) 0.46(8) 0.01(4) -0.19(4) -0.02(2)
Ag4G 0.047(16) 0.036(14) 0.055(17) -0.014(12) 0.002(13) -0.014(12)
S0AA 0.06(2) 0.06(2) 0.047(18) 0.008(15) -0.022(15) -0.048(17)
Ag3E 0.053(11) 0.073(12) 0.075(12) 0.007(9) -0.005(9) 0.004(9)
Ag3G 0.054(19) 0.06(2) 0.08(2) 0.002(16) -0.006(16) 0.017(15)
S2A 0.056(7) 0.061(8) 0.029(6) 0.002(8) 0.010(6) 0.004(8)
Ag4A 0.07(2) 0.07(2) 0.045(18) 0.001(15) -0.011(16) -0.032(19)
C38 0.057(16) 0.15(2) 0.030(14) 0.030(16) 0.005(13) -0.012(17)
S2C 0.05(2) 0.037(19) 0.04(2) 0.004(15) 0.017(17) 0.024(16)
Ag5A 0.043(7) 0.051(7) 0.053(7) 0.003(6) -0.008(6) -0.002(6)
C1CA 0.12(3) 0.22(4) 0.10(2) 0.05(2) -0.073(19) -0.01(3)
C42 0.38(2) 0.52(3) 0.43(2) 0.11(2) -0.01(2) -0.11(2)
C34 0.047(15) 0.15(3) 0.028(15) 0.043(15) -0.011(13) -0.001(17)
C5HA 0.38(2) 0.52(3) 0.43(2) 0.10(2) -0.012(19) -0.11(2)
F2 0.35(3) 0.52(3) 0.43(3) 0.09(3) -0.02(2) -0.12(3)
F7 0.42(2) 0.50(2) 0.44(2) 0.055(17) -0.029(17) -0.068(18)
F8 0.37(3) 0.55(3) 0.44(3) 0.14(3) 0.02(2) -0.12(3)
O11 0.41(3) 0.53(3) 0.44(3) 0.12(3) -0.01(3) -0.10(3)
O37 0.38(3) 0.52(3) 0.44(3) 0.12(3) -0.01(3) -0.11(3)
C44 0.026(9) 0.068(12) 0.137(15) 0.056(11) -0.006(10) 0.002(9)
C8A 0.072(14) 0.085(14) 0.045(12) -0.022(12) 0.023(12) 0.004(13)
C41A 0.061(13) 0.079(14) 0.055(12) -0.026(12) 0.019(11) -0.001(13)
C10A 0.062(14) 0.075(14) 0.040(12) -0.027(11) 0.010(11) 0.007(13)

loop_
_atom_type_symbol
_atom_type_description
_atom_type_scat_dispersion_real
_atom_type_scat_dispersion_imag
_atom_type_scat_source
C C 0.0033 0.0016 'International Tables Vol C Tables 4.2.6.8 and 6.1.1.4'
H H 0.0000 0.0000 'International Tables Vol C Tables 4.2.6.8 and 6.1.1.4'
Ag Ag -0.8971 1.1015 'International Tables Vol C Tables 4.2.6.8 and 6.1.1.4'
F F 0.0171 0.0103 'International Tables Vol C Tables 4.2.6.8 and 6.1.1.4'
O O 0.0106 0.0060 'International Tables Vol C Tables 4.2.6.8 and 6.1.1.4'
S S 0.1246 0.1234 'International Tables Vol C Tables 4.2.6.8 and 6.1.1.4'

loop_
_geom_angle_atom_site_label_1
_geom_angle_atom_site_label_2
_geom_angle_atom_site_label_3
_geom_angle
_geom_angle_site_symmetry_1
_geom_angle_site_symmetry_3
Ag3 Ag0A Ag49 58.62(4) . .
Ag6 Ag0A Ag3 117.98(5) . .
Ag6 Ag0A Ag9 91.84(4) . .
Ag6 Ag0A Ag49 74.52(4) . .
Ag9 Ag0A Ag3 135.41(5) . .
Ag9 Ag0A Ag49 165.09(5) . .
Ag12 Ag0A Ag3 92.41(4) . .
Ag12 Ag0A Ag6 61.64(4) . .
Ag12 Ag0A Ag9 72.48(4) . .
Ag12 Ag0A Ag49 105.11(4) . .
Ag19 Ag0A Ag3 62.58(4) . .
Ag19 Ag0A Ag6 136.72(5) . .
Ag19 Ag0A Ag9 72.94(4) . .
Ag19 Ag0A Ag12 75.10(4) . .
Ag19 Ag0A Ag49 121.18(5) . .
S63 Ag0A Ag3 48.68(8) . .
S63 Ag0A Ag6 73.28(8) . .
S63 Ag0A Ag9 124.47(9) . .
S63 Ag0A Ag12 53.12(8) . .
S63 Ag0A Ag19 82.47(8) . .
S63 Ag0A Ag49 57.95(8) . .
S63 Ag0A S70 119.25(11) . .
S70 Ag0A Ag3 167.33(9) . .
S70 Ag0A Ag6 49.45(8) . .
S70 Ag0A Ag9 51.79(8) . .
S70 Ag0A Ag12 79.94(8) . .
S70 Ag0A Ag19 123.97(9) . .
S70 Ag0A Ag49 113.42(9) . .
S71 Ag0A Ag3 80.67(9) . .
S71 Ag0A Ag6 160.46(9) . .
S71 Ag0A Ag9 76.63(9) . .
S71 Ag0A Ag12 127.12(9) . .
S71 Ag0A Ag19 55.11(8) . .
S71 Ag0A Ag49 114.63(9) . .
S71 Ag0A S63 126.25(12) . .
S71 Ag0A S70 112.00(11) . .
Ag9 Ag1A Ag8 55.98(3) 2_565 .
Ag9 Ag1A Ag43 129.23(5) 2_565 .
Ag18 Ag1A Ag8 83.48(4) . .
Ag18 Ag1A Ag9 57.22(3) . 2_565
Ag18 Ag1A Ag43 72.58(4) . .
Ag18 Ag1A Ag50 115.77(5) . .
Ag43 Ag1A Ag8 114.90(5) . .
Ag50 Ag1A Ag8 60.51(4) . .
Ag50 Ag1A Ag9 116.48(5) . 2_565
Ag50 Ag1A Ag43 77.28(4) . .
S68 Ag1A Ag8 52.91(9) . .
S68 Ag1A Ag9 80.76(9) . 2_565
S68 Ag1A Ag18 55.43(9) . .
S68 Ag1A Ag43 63.87(9) . .
S68 Ag1A Ag50 60.45(9) . .
S73 Ag1A Ag8 127.73(11) . .
S73 Ag1A Ag9 103.80(10) . 2_565
S73 Ag1A Ag18 128.99(11) . .
S73 Ag1A Ag43 113.83(10) . .
S73 Ag1A Ag50 114.90(10) . .
S73 Ag1A S68 174.88(13) . .
Ag0A Ag3 Ag19 56.11(3) . .
Ag0A Ag3 Ag39 114.65(5) . .
Ag8 Ag3 Ag0A 83.87(4) . .
Ag8 Ag3 Ag19 57.26(3) . .
Ag8 Ag3 Ag39 70.86(4) . .
Ag8 Ag3 Ag49 115.98(5) . .
Ag39 Ag3 Ag19 127.57(5) . .
Ag49 Ag3 Ag0A 62.07(4) . .
Ag49 Ag3 Ag19 118.15(5) . .
Ag49 Ag3 Ag39 76.76(4) . .
S63 Ag3 Ag0A 54.62(8) . .
S63 Ag3 Ag8 54.88(9) . .
S63 Ag3 Ag19 81.53(9) . .
S63 Ag3 Ag39 61.67(9) . .
S63 Ag3 Ag49 61.24(9) . .
S97 Ag3 Ag0A 128.02(11) . .
S97 Ag3 Ag8 128.16(12) . .
S97 Ag3 Ag19 103.61(12) . .
S97 Ag3 Ag39 114.45(11) . .
S97 Ag3 Ag49 115.25(13) . .
S97 Ag3 S63 174.85(15) . .
Ag7 Ag4 Ag17 73.67(7) . .
Ag7 Ag4 Ag21 62.23(6) . .
Ag7 Ag4 Ag25 135.61(9) . .
Ag7 Ag4 Ag57 109.14(9) . .
Ag17 Ag4 Ag21 135.82(10) . .
Ag17 Ag4 Ag25 91.73(8) . .
Ag17 Ag4 Ag57 97.42(8) . .
Ag21 Ag4 Ag25 117.52(9) . .
Ag21 Ag4 Ag57 99.09(8) . .
Ag25 Ag4 Ag57 114.28(9) . .
S64 Ag4 Ag7 125.60(13) . .
S64 Ag4 Ag17 53.08(9) . .
S64 Ag4 Ag21 165.58(14) . .
S64 Ag4 Ag25 48.08(9) . .
S64 Ag4 Ag57 89.65(12) . .
S64 Ag4 S69 117.74(15) . .
S64 Ag4 S83 115.66(15) . .
S69 Ag4 Ag7 81.84(11) . .
S69 Ag4 Ag17 124.79(12) . .
S69 Ag4 Ag21 48.71(9) . .
S69 Ag4 Ag25 72.63(10) . .
S69 Ag4 Ag57 137.56(13) . .
S83 Ag4 Ag7 54.91(10) . .
S83 Ag4 Ag17 78.24(11) . .
S83 Ag4 Ag21 78.75(11) . .
S83 Ag4 Ag25 162.89(14) . .
S83 Ag4 Ag57 54.47(10) . .
S83 Ag4 S69 124.48(16) . .
Ag7 Ag5 Ag10 92.71(5) . .
Ag7 Ag5 Ag21 61.70(4) . .
Ag13 Ag5 Ag1N 61.8(2) . .
Ag17 Ag5 Ag7 75.24(4) 2_656 .
Ag17 Ag5 Ag10 61.91(4) 2_656 .
Ag17 Ag5 Ag21 136.86(5) 2_656 .
Ag21 Ag5 Ag10 119.83(5) . .
S69 Ag5 Ag7 81.28(9) . .
S69 Ag5 Ag10 168.66(9) . .
S69 Ag5 Ag13 52.37(8) . .
S69 Ag5 Ag17 124.85(9) . 2_656
S69 Ag5 Ag21 48.84(8) . .
S69 Ag5 S86 114.89(12) . .
S69 Ag5 S94 121.06(12) . .
S69 Ag5 Ag1N 71.5(2) . .
S69 Ag5 Ag2E 65.1(7) . .
S86 Ag5 Ag7 127.72(9) . .
S86 Ag5 Ag10 76.39(9) . .
S86 Ag5 Ag13 78.29(9) . .
S86 Ag5 Ag17 54.31(8) . 2_656
S86 Ag5 Ag21 162.58(10) . .
S86 Ag5 Ag1N 46.8(2) . .
S86 Ag5 Ag2E 152.9(7) . .
S94 Ag5 Ag7 52.90(8) . .
S94 Ag5 Ag10 48.56(9) . .
S94 Ag5 Ag13 126.14(9) . .
S94 Ag5 Ag17 81.12(9) . 2_656
S94 Ag5 Ag21 75.38(9) . .
S94 Ag5 S86 122.02(12) . .
S94 Ag5 Ag1N 167.3(2) . .
S94 Ag5 Ag2E 57.6(6) . .
Ag2E Ag5 Ag13 82.3(5) . .
Ag2E Ag5 Ag1N 135.1(7) . .
Ag3C Ag5 Ag7 106.2(7) . .
Ag3C Ag5 Ag10 130.9(7) . .
Ag3C Ag5 Ag17 79.5(6) . 2_656
Ag3C Ag5 Ag21 109.0(7) . .
Ag3C Ag5 S69 60.3(7) . .
Ag3C Ag5 S86 56.0(7) . .
Ag3C Ag5 S94 154.9(6) . .
S0AA Ag5 Ag13 121.7(7) 2_656 .
S0AA Ag5 S69 118.9(9) 2_656 .
S0AA Ag5 S86 52.4(9) 2_656 .
S0AA Ag5 S94 107.2(7) 2_656 .
S0AA Ag5 Ag1N 61.9(7) 2_656 .
S0AA Ag5 Ag2E 153.7(10) 2_656 .
Ag0A Ag6 Ag12 58.30(4) . .
Ag0A Ag6 Ag18 83.99(4) . 2_565
Ag0A Ag6 Ag24 113.57(5) . .
Ag0A Ag6 Ag30 72.33(5) . .
Ag12 Ag6 Ag18 55.42(3) . 2_565
Ag12 Ag6 Ag30 129.85(6) . .
Ag24 Ag6 Ag12 114.44(5) . .
Ag24 Ag6 Ag18 59.07(4) . 2_565
Ag24 Ag6 Ag30 76.19(5) . .
Ag30 Ag6 Ag18 114.47(5) . 2_565
S70 Ag6 Ag0A 55.52(8) . .
S70 Ag6 Ag12 80.98(9) . .
S70 Ag6 Ag18 53.23(8) . 2_565
S70 Ag6 Ag24 58.15(9) . .
S70 Ag6 Ag30 63.23(9) . .
S105 Ag6 Ag0A 129.48(11) . .
S105 Ag6 Ag12 103.69(10) . .
S105 Ag6 Ag18 126.99(11) . 2_565
S105 Ag6 Ag24 116.65(11) . .
S105 Ag6 Ag30 114.64(11) . .
S105 Ag6 S70 174.44(14) . .
Ag4 Ag7 Ag5 88.17(6) . .
Ag4 Ag7 Ag14 162.49(7) . .
Ag4 Ag7 Ag15 90.02(6) . .
Ag4 Ag7 Ag21 60.84(6) . .
Ag5 Ag7 Ag14 87.06(4) . .
Ag5 Ag7 Ag15 162.79(6) . .
Ag5 Ag7 Ag21 60.35(4) . .
Ag14 Ag7 Ag15 89.58(5) . .
Ag14 Ag7 Ag21 129.55(5) . .
Ag15 Ag7 Ag21 132.31(5) . .
Ag23 Ag7 Ag4 102.76(7) . .
Ag23 Ag7 Ag5 131.73(6) . .
Ag23 Ag7 Ag14 92.95(5) . .
Ag23 Ag7 Ag15 65.29(4) . .
Ag23 Ag7 Ag21 84.18(5) . .
S83 Ag7 Ag4 55.26(9) . .
S83 Ag7 Ag5 135.25(9) . .
S83 Ag7 Ag14 135.48(9) . .
S83 Ag7 Ag15 54.24(8) . .
S83 Ag7 Ag21 78.14(9) . .
S83 Ag7 Ag23 51.14(9) . .
S94 Ag7 Ag4 133.64(11) . .
S94 Ag7 Ag5 55.04(8) . .
S94 Ag7 Ag14 54.00(8) . .
S94 Ag7 Ag15 133.61(9) . .
S94 Ag7 Ag21 75.55(9) . .
S94 Ag7 Ag23 86.78(9) . .
S94 Ag7 S83 132.13(12) . .
S94 Ag7 S100 113.94(9) . .
S100 Ag7 Ag4 81.58(6) . .
S100 Ag7 Ag5 80.38(4) . .
S100 Ag7 Ag14 81.01(4) . .
S100 Ag7 Ag15 82.42(4) . .
S100 Ag7 Ag21 124.27(5) . .
S100 Ag7 Ag23 147.25(6) . .
S100 Ag7 S83 113.93(9) . .
Ag3 Ag8 Ag1A 119.31(4) . .
Ag3 Ag8 Ag50 76.48(4) . .
Ag9 Ag8 Ag1A 60.73(4) 2_565 .
Ag9 Ag8 Ag3 137.76(5) 2_565 .
Ag9 Ag8 Ag12 74.04(4) 2_565 .
Ag9 Ag8 Ag19 75.34(4) 2_565 .
Ag9 Ag8 Ag50 118.52(5) 2_565 .
Ag12 Ag8 Ag1A 134.71(5) . .
Ag12 Ag8 Ag3 92.16(4) . .
Ag12 Ag8 Ag50 167.10(5) . .
Ag19 Ag8 Ag1A 91.80(4) . .
Ag19 Ag8 Ag3 62.45(4) . .
Ag19 Ag8 Ag12 73.89(4) . .
Ag19 Ag8 Ag50 105.34(4) . .
Ag50 Ag8 Ag1A 57.80(4) . .
S63 Ag8 Ag1A 168.36(9) . .
S63 Ag8 Ag3 49.07(8) . .
S63 Ag8 Ag9 125.98(8) . 2_565
S63 Ag8 Ag12 52.64(8) . .
S63 Ag8 Ag19 81.75(8) . .
S63 Ag8 Ag50 114.49(8) . .
S63 Ag8 S67 113.90(12) . .
S67 Ag8 Ag1A 77.70(9) . .
S67 Ag8 Ag3 161.55(9) . .
S67 Ag8 Ag9 54.92(8) . 2_565
S67 Ag8 Ag12 78.39(8) . .
S67 Ag8 Ag19 127.98(8) . .
S67 Ag8 Ag50 110.71(9) . .
S68 Ag8 Ag1A 47.40(8) . .
S68 Ag8 Ag3 75.69(8) . .
S68 Ag8 Ag9 80.84(9) . 2_565
S68 Ag8 Ag12 126.04(8) . .
S68 Ag8 Ag19 53.66(8) . .
S68 Ag8 Ag50 57.54(8) . .
S68 Ag8 S63 121.73(11) . .
S68 Ag8 S67 122.67(12) . .
Ag0A Ag9 Ag1A 129.21(5) . 2_565
Ag8 Ag9 Ag0A 161.58(5) 2_565 .
Ag8 Ag9 Ag1A 63.28(4) 2_565 2_565
Ag8 Ag9 Ag22 89.79(4) 2_565 .
Ag11 Ag9 Ag0A 90.70(4) . .
Ag11 Ag9 Ag1A 85.56(4) . 2_565
Ag11 Ag9 Ag8 104.73(5) . 2_565
Ag11 Ag9 Ag18 132.48(5) . 2_565
Ag11 Ag9 Ag22 63.55(4) . .
Ag18 Ag9 Ag0A 87.37(4) 2_565 .
Ag18 Ag9 Ag1A 60.51(4) 2_565 2_565
Ag18 Ag9 Ag8 89.42(4) 2_565 2_565
Ag18 Ag9 Ag22 163.39(5) 2_565 .
Ag22 Ag9 Ag0A 88.16(4) . .
Ag22 Ag9 Ag1A 132.81(5) . 2_565
S65 Ag9 Ag0A 80.07(4) . .
S65 Ag9 Ag1A 126.48(5) . 2_565
S65 Ag9 Ag8 81.52(4) . 2_565
S65 Ag9 Ag11 144.62(5) . .
S65 Ag9 Ag18 81.52(4) . 2_565
S65 Ag9 Ag22 81.95(4) . .
S65 Ag9 S67 113.46(9) . 2_565
S67 Ag9 Ag0A 134.04(9) 2_565 .
S67 Ag9 Ag1A 79.43(9) 2_565 2_565
S67 Ag9 Ag8 55.64(8) 2_565 2_565
S67 Ag9 Ag11 52.07(8) 2_565 .
S67 Ag9 Ag18 136.52(9) 2_565 2_565
S67 Ag9 Ag22 53.59(8) 2_565 .
S70 Ag9 Ag0A 54.07(8) . .
S70 Ag9 Ag1A 75.14(8) . 2_565
S70 Ag9 Ag8 135.89(9) . 2_565
S70 Ag9 Ag11 85.23(8) . .
S70 Ag9 Ag18 56.03(8) . 2_565
S70 Ag9 Ag22 131.36(9) . .
S70 Ag9 S65 114.80(8) . .
S70 Ag9 S67 131.61(12) . 2_565
Ag5 Ag10 Ag14 83.34(4) . .
Ag5 Ag10 Ag17 56.37(4) . 2_656
Ag5 Ag10 Ag35 113.0(4) . .
Ag14 Ag10 Ag17 57.46(4) . 2_656
Ag14 Ag10 Ag35 67.1(3) . .
Ag17 Ag10 Ag35 124.1(3) 2_656 .
Ag36 Ag10 Ag5 65.71(5) . .
Ag36 Ag10 Ag14 117.21(6) . .
Ag36 Ag10 Ag17 122.07(6) . 2_656
Ag36 Ag10 Ag35 76.8(4) . .
S93 Ag10 Ag5 130.79(13) . .
S93 Ag10 Ag14 131.15(13) . .
S93 Ag10 Ag17 108.32(13) . 2_656
S93 Ag10 Ag35 112.9(4) . .
S93 Ag10 Ag36 109.46(13) . .
S94 Ag10 Ag5 53.86(9) . .
S94 Ag10 Ag14 53.29(9) . .
S94 Ag10 Ag17 80.41(9) . 2_656
S94 Ag10 Ag35 60.4(4) . .
S94 Ag10 Ag36 64.49(9) . .
S94 Ag10 S93 171.27(15) . .
Ag9 Ag11 Ag22 60.81(4) . .
Ag9 Ag11 Ag28 101.95(5) . .
Ag9 Ag11 Ag40 114.32(5) . .
Ag28 Ag11 Ag22 119.42(5) . .
Ag28 Ag11 Ag40 73.82(4) . .
Ag40 Ag11 Ag22 65.73(4) . .
S67 Ag11 Ag9 57.95(8) 2_565 .
S67 Ag11 Ag22 53.57(9) 2_565 .
S67 Ag11 Ag28 67.90(9) 2_565 .
S67 Ag11 Ag40 60.63(9) 2_565 .
S95 Ag11 Ag9 118.17(11) . .
S95 Ag11 Ag22 131.92(10) . .
S95 Ag11 Ag28 107.99(10) . .
S95 Ag11 Ag40 125.40(11) . .
S95 Ag11 S67 172.25(14) . 2_565
Ag0A Ag12 Ag6 60.05(4) . .
Ag0A Ag12 Ag8 86.11(4) . .
Ag0A Ag12 Ag22 163.49(6) . 2_565
Ag8 Ag12 Ag6 127.74(5) . .
Ag16 Ag12 Ag0A 132.04(5) . .
Ag16 Ag12 Ag6 84.80(5) . .
Ag16 Ag12 Ag8 92.36(4) . .
Ag16 Ag12 Ag18 103.69(5) . 2_565
Ag16 Ag12 Ag22 63.70(4) . 2_565
Ag18 Ag12 Ag0A 89.71(4) 2_565 .
Ag18 Ag12 Ag6 63.86(4) 2_565 .
Ag18 Ag12 Ag8 161.56(6) 2_565 .
Ag18 Ag12 Ag22 90.63(4) 2_565 2_565
Ag22 Ag12 Ag6 133.93(5) 2_565 .
Ag22 Ag12 Ag8 88.38(4) 2_565 .
S63 Ag12 Ag0A 55.23(8) . .
S63 Ag12 Ag6 73.30(8) . .
S63 Ag12 Ag8 54.47(8) . .
S63 Ag12 Ag16 85.54(9) . .
S63 Ag12 Ag18 134.77(9) . 2_565
S63 Ag12 Ag22 131.39(9) . 2_565
S63 Ag12 S65 115.30(9) . .
S63 Ag12 S66 131.99(12) . .
S65 Ag12 Ag0A 81.80(4) . .
S65 Ag12 Ag6 126.86(5) . .
S65 Ag12 Ag8 79.73(4) . .
S65 Ag12 Ag16 144.99(5) . .
S65 Ag12 Ag18 81.89(4) . 2_565
S65 Ag12 Ag22 81.90(4) . 2_565
S65 Ag12 S66 112.59(9) . .
S66 Ag12 Ag0A 137.45(9) . .
S66 Ag12 Ag6 81.07(9) . .
S66 Ag12 Ag8 134.61(8) . .
S66 Ag12 Ag16 51.76(8) . .
S66 Ag12 Ag18 55.61(8) . 2_565
S66 Ag12 Ag22 53.23(8) . 2_565
Ag5 Ag13 Ag1N 60.08(19) . .
Ag14 Ag13 Ag5 161.90(5) 2_656 .
Ag14 Ag13 Ag15 93.04(5) 2_656 2_656
Ag14 Ag13 Ag1N 135.59(19) 2_656 .
Ag15 Ag13 Ag5 88.02(5) 2_656 .
Ag15 Ag13 Ag1N 62.73(18) 2_656 .
S69 Ag13 Ag5 53.91(9) . .
S69 Ag13 Ag14 133.03(10) . 2_656
S69 Ag13 Ag15 131.11(10) . 2_656
S69 Ag13 S81 132.34(12) . .
S69 Ag13 S100 112.78(9) . .
S69 Ag13 Ag1J 84.0(3) . .
S69 Ag13 Ag1N 71.2(2) . .
S81 Ag13 Ag5 135.88(10) . .
S81 Ag13 Ag14 55.92(9) . 2_656
S81 Ag13 Ag15 54.97(9) . 2_656
S81 Ag13 Ag1J 54.5(3) . .
S81 Ag13 Ag1N 80.2(2) . .
S100 Ag13 Ag5 79.34(4) . .
S100 Ag13 Ag14 82.80(4) . 2_656
S100 Ag13 Ag15 83.99(4) . 2_656
S100 Ag13 S81 114.86(9) . .
S100 Ag13 Ag1J 149.5(3) . .
S100 Ag13 Ag1N 126.4(2) . .
Ag1J Ag13 Ag5 129.4(3) . .
Ag1J Ag13 Ag14 67.7(3) . 2_656
Ag1J Ag13 Ag15 104.5(3) . 2_656
Ag1J Ag13 Ag1N 82.3(4) . .
Ag1W Ag13 Ag5 106.5(7) 2_656 .
Ag1W Ag13 Ag14 67.2(7) 2_656 2_656
Ag1W Ag13 Ag15 32.5(6) 2_656 2_656
Ag1W Ag13 S69 159.7(7) 2_656 .
Ag1W Ag13 S81 55.8(6) 2_656 .
Ag1W Ag13 S100 62.8(5) 2_656 .
Ag1W Ag13 Ag1J 109.6(7) 2_656 .
Ag1W Ag13 Ag1N 95.2(6) 2_656 .
Ag7 Ag14 Ag10 91.92(4) . .
Ag7 Ag14 Ag25 133.52(5) . 2_656
Ag7 Ag14 Ag27 168.78(5) . .
Ag10 Ag14 Ag27 78.36(4) . .
Ag13 Ag14 Ag27 119.12(5) 2_656 .
Ag13 Ag14 Ag2A 122.09(14) 2_656 .
Ag13 Ag14 Ag2 109.59(16) 2_656 .
Ag13 Ag14 Ag1W 47.3(5) 2_656 .
Ag17 Ag14 Ag7 73.91(4) 2_656 .
Ag17 Ag14 Ag10 61.31(4) 2_656 .
Ag17 Ag14 Ag25 92.64(5) 2_656 2_656
Ag17 Ag14 Ag27 105.61(5) 2_656 .
Ag25 Ag14 Ag10 120.66(5) 2_656 .
Ag25 Ag14 Ag27 57.45(4) 2_656 .
S64 Ag14 Ag7 125.08(8) 2_656 .
S64 Ag14 Ag10 75.61(9) 2_656 .
S64 Ag14 Ag13 81.28(8) 2_656 2_656
S64 Ag14 Ag17 52.95(8) 2_656 2_656
S64 Ag14 Ag25 48.76(8) 2_656 2_656
S64 Ag14 Ag27 58.23(8) 2_656 .
S64 Ag14 S81 123.29(12) 2_656 2_656
S64 Ag14 Ag2A 47.01(16) 2_656 .
S64 Ag14 Ag2 166.81(18) 2_656 .
S64 Ag14 Ag1W 123.6(5) 2_656 .
S81 Ag14 Ag7 76.56(9) 2_656 .
S81 Ag14 Ag10 161.08(10) 2_656 .
S81 Ag14 Ag13 54.48(8) 2_656 2_656
S81 Ag14 Ag17 127.28(9) 2_656 2_656
S81 Ag14 Ag25 77.55(10) 2_656 2_656
S81 Ag14 Ag27 111.22(9) 2_656 .
S81 Ag14 Ag2A 168.52(19) 2_656 .
S81 Ag14 Ag2 69.89(18) 2_656 .
S81 Ag14 Ag1W 48.4(4) 2_656 .
S94 Ag14 Ag7 52.54(8) . .
S94 Ag14 Ag10 48.62(9) . .
S94 Ag14 Ag13 123.49(9) . 2_656
S94 Ag14 Ag17 80.41(8) . 2_656
S94 Ag14 Ag25 169.16(10) . 2_656
S94 Ag14 Ag27 116.24(9) . .
S94 Ag14 S64 120.82(12) . 2_656
S94 Ag14 S81 113.28(13) . 2_656
S94 Ag14 Ag2A 77.97(18) . .
S94 Ag14 Ag2 47.15(17) . .
S94 Ag14 Ag1W 82.0(5) . .
Ag2A Ag14 Ag27 59.56(17) . .
Ag2A Ag14 Ag2 119.8(2) . .
Ag2 Ag14 Ag27 118.90(15) . .
Ag1W Ag14 Ag27 158.7(4) . .
Ag1W Ag14 Ag2A 139.5(5) . .
Ag1W Ag14 Ag2 64.4(5) . .
Ag7 Ag15 Ag52 118.58(5) . 2_656
Ag13 Ag15 Ag1C 136.6(2) 2_656 .
Ag13 Ag15 Ag1N 61.81(19) 2_656 2_656
Ag17 Ag15 Ag7 72.43(4) . .
Ag17 Ag15 Ag52 116.27(5) . 2_656
S81 Ag15 Ag7 76.99(9) 2_656 .
S81 Ag15 Ag13 54.56(9) 2_656 2_656
S81 Ag15 Ag17 126.16(10) 2_656 .
S81 Ag15 Ag52 47.75(9) 2_656 2_656
S81 Ag15 S83 116.09(12) 2_656 .
S81 Ag15 Ag1C 161.3(2) 2_656 .
S81 Ag15 Ag1N 79.5(2) 2_656 2_656
S81 Ag15 Ag2G 146.2(6) 2_656 .
S83 Ag15 Ag7 53.67(9) . .
S83 Ag15 Ag13 123.85(9) . 2_656
S83 Ag15 Ag17 78.12(9) . .
S83 Ag15 Ag52 162.36(9) . 2_656
S83 Ag15 Ag1C 46.4(2) . .
S83 Ag15 Ag1N 164.2(2) . 2_656
S83 Ag15 Ag2G 58.7(6) . .
S86 Ag15 Ag7 124.87(9) 2_656 .
S86 Ag15 Ag13 81.02(9) 2_656 2_656
S86 Ag15 Ag17 54.12(8) 2_656 .
S86 Ag15 Ag52 79.15(9) 2_656 2_656
S86 Ag15 S81 122.75(13) 2_656 2_656
S86 Ag15 S83 118.47(12) 2_656 .
S86 Ag15 Ag1C 75.9(2) 2_656 .
S86 Ag15 Ag1N 45.9(2) 2_656 2_656
S86 Ag15 Ag2G 62.8(5) 2_656 .
S86 Ag15 Ag3C 56.2(7) 2_656 2_656
Ag1C Ag15 Ag1N 118.5(3) . 2_656
Ag1W Ag15 Ag13 53.4(8) . 2_656
Ag1W Ag15 S81 62.6(9) . 2_656
Ag1W Ag15 S83 72.9(8) . .
Ag1W Ag15 S86 120.0(10) . 2_656
Ag1W Ag15 Ag1C 109.8(9) . .
Ag1W Ag15 Ag1N 115.1(9) . 2_656
Ag3C Ag15 Ag7 103.7(7) 2_656 .
Ag3C Ag15 Ag17 77.8(7) 2_656 .
Ag3C Ag15 Ag52 38.7(7) 2_656 2_656
Ag3C Ag15 S81 67.8(7) 2_656 2_656
Ag3C Ag15 S83 151.3(7) 2_656 .
Ag12 Ag16 Ag22 60.44(4) . 2_565
Ag12 Ag16 Ag26 115.44(5) . .
Ag12 Ag16 Ag42 102.26(6) . .
Ag12 Ag16 Ag61 87.55(6) . .
Ag22 Ag16 Ag61 143.29(7) 2_565 .
Ag26 Ag16 Ag22 67.81(4) . 2_565
Ag26 Ag16 Ag61 148.37(7) . .
Ag42 Ag16 Ag22 121.38(6) . 2_565
Ag42 Ag16 Ag26 73.99(5) . .
S66 Ag16 Ag12 57.90(9) . .
S66 Ag16 Ag22 53.01(9) . 2_565
S66 Ag16 Ag26 60.99(9) . .
S66 Ag16 Ag42 70.05(10) . .
S66 Ag16 Ag61 126.04(10) . .
S76 Ag16 Ag12 118.80(10) . .
S76 Ag16 Ag22 130.39(11) . 2_565
S76 Ag16 Ag26 123.61(10) . .
S76 Ag16 Ag42 107.54(11) . .
S76 Ag16 Ag61 48.45(10) . .
S76 Ag16 S66 174.48(13) . .
Ag4 Ag17 Ag10 130.88(7) . 2_656
Ag4 Ag17 Ag14 87.81(6) . 2_656
Ag4 Ag17 Ag15 89.71(7) . .
Ag5 Ag17 Ag4 161.12(8) 2_656 .
Ag5 Ag17 Ag10 61.72(4) 2_656 2_656
Ag5 Ag17 Ag14 88.40(4) 2_656 2_656
Ag5 Ag17 Ag15 88.87(4) 2_656 .
Ag14 Ag17 Ag10 61.23(4) 2_656 2_656
Ag15 Ag17 Ag10 130.06(5) . 2_656
Ag15 Ag17 Ag14 164.02(6) . 2_656
Ag33 Ag17 Ag4 96.29(7) . .
Ag33 Ag17 Ag5 100.77(5) . 2_656
Ag33 Ag17 Ag10 77.51(5) . 2_656
Ag33 Ag17 Ag14 126.84(6) . 2_656
Ag33 Ag17 Ag15 69.13(5) . .
S64 Ag17 Ag4 54.60(9) . .
S64 Ag17 Ag5 134.52(9) . 2_656
S64 Ag17 Ag10 76.29(8) . 2_656
S64 Ag17 Ag14 54.64(9) . 2_656
S64 Ag17 Ag15 134.02(9) . .
S64 Ag17 Ag33 85.52(10) . .
S64 Ag17 S86 132.37(13) . 2_656
S64 Ag17 S100 113.60(9) . .
S86 Ag17 Ag4 135.14(10) 2_656 .
S86 Ag17 Ag5 55.53(9) 2_656 2_656
S86 Ag17 Ag10 76.80(9) 2_656 2_656
S86 Ag17 Ag14 134.84(9) 2_656 2_656
S86 Ag17 Ag15 53.36(8) 2_656 .
S86 Ag17 Ag33 50.56(9) 2_656 .
S86 Ag17 S100 114.03(10) 2_656 .
S100 Ag17 Ag4 80.22(6) . .
S100 Ag17 Ag5 80.92(4) . 2_656
S100 Ag17 Ag10 125.75(5) . 2_656
S100 Ag17 Ag14 81.24(4) . 2_656
S100 Ag17 Ag15 82.78(4) . .
S100 Ag17 Ag33 151.76(5) . .
Ag1A Ag18 Ag6 119.05(5) . 2_565
Ag1A Ag18 Ag19 92.40(4) . .
Ag1A Ag18 Ag24 74.70(4) . 2_565
Ag9 Ag18 Ag1A 62.27(4) 2_565 .
Ag9 Ag18 Ag6 91.79(4) 2_565 2_565
Ag9 Ag18 Ag19 73.87(4) 2_565 .
Ag9 Ag18 Ag24 103.82(5) 2_565 2_565
Ag12 Ag18 Ag1A 137.79(5) 2_565 .
Ag12 Ag18 Ag6 60.72(4) 2_565 2_565
Ag12 Ag18 Ag9 75.53(4) 2_565 2_565
Ag12 Ag18 Ag19 73.93(4) 2_565 .
Ag12 Ag18 Ag24 119.26(5) 2_565 2_565
Ag19 Ag18 Ag6 134.58(5) . 2_565
Ag19 Ag18 Ag24 166.03(5) . 2_565
Ag24 Ag18 Ag6 58.59(4) 2_565 2_565
S66 Ag18 Ag1A 160.33(9) 2_565 .
S66 Ag18 Ag6 79.28(8) 2_565 2_565
S66 Ag18 Ag9 128.23(9) 2_565 2_565
S66 Ag18 Ag12 55.52(8) 2_565 2_565
S66 Ag18 Ag19 77.14(9) 2_565 .
S66 Ag18 Ag24 113.51(9) 2_565 2_565
S66 Ag18 S68 112.83(11) 2_565 .
S66 Ag18 S70 124.53(11) 2_565 2_565
S68 Ag18 Ag1A 48.99(8) . .
S68 Ag18 Ag6 167.89(9) . 2_565
S68 Ag18 Ag9 80.57(8) . 2_565
S68 Ag18 Ag12 125.27(9) . 2_565
S68 Ag18 Ag19 52.20(8) . .
S68 Ag18 Ag24 113.95(8) . 2_565
S68 Ag18 S70 120.69(11) . 2_565
S70 Ag18 Ag1A 75.09(8) 2_565 .
S70 Ag18 Ag6 47.64(8) 2_565 2_565
S70 Ag18 Ag9 53.65(8) 2_565 2_565
S70 Ag18 Ag12 81.33(8) 2_565 2_565
S70 Ag18 Ag19 126.09(9) 2_565 .
S70 Ag18 Ag24 56.42(8) 2_565 2_565
Ag0A Ag19 Ag3 61.30(4) . .
Ag0A Ag19 Ag8 88.54(4) . .
Ag0A Ag19 Ag18 162.22(5) . .
Ag0A Ag19 Ag22 91.44(4) . .
Ag8 Ag19 Ag3 60.29(4) . .
Ag8 Ag19 Ag18 86.91(4) . .
Ag8 Ag19 Ag22 162.97(5) . .
Ag18 Ag19 Ag3 129.45(5) . .
Ag22 Ag19 Ag3 133.52(5) . .
Ag22 Ag19 Ag18 87.96(4) . .
Ag47 Ag19 Ag0A 103.21(5) . .
Ag47 Ag19 Ag3 84.16(5) . .
Ag47 Ag19 Ag8 131.27(5) . .
Ag47 Ag19 Ag18 92.66(5) . .
Ag47 Ag19 Ag22 65.19(4) . .
S65 Ag19 Ag0A 83.22(4) . .
S65 Ag19 Ag3 126.00(5) . .
S65 Ag19 Ag8 81.06(4) . .
S65 Ag19 Ag18 79.10(4) . .
S65 Ag19 Ag22 82.02(4) . .
S65 Ag19 Ag47 146.54(5) . .
S65 Ag19 S71 113.20(9) . .
S68 Ag19 Ag0A 133.95(9) . .
S68 Ag19 Ag3 75.20(9) . .
S68 Ag19 Ag8 55.27(8) . .
S68 Ag19 Ag18 54.27(8) . .
S68 Ag19 Ag22 131.76(9) . .
S68 Ag19 Ag47 85.74(9) . .
S68 Ag19 S65 113.62(9) . .
S68 Ag19 S71 133.08(12) . .
S71 Ag19 Ag0A 55.47(8) . .
S71 Ag19 Ag3 80.11(9) . .
S71 Ag19 Ag8 136.81(9) . .
S71 Ag19 Ag18 134.63(9) . .
S71 Ag19 Ag22 53.64(9) . .
S71 Ag19 Ag47 52.24(8) . .
Ag30 Ag20 Ag24 72.95(5) . .
S70 Ag20 Ag24 51.28(7) . .
S70 Ag20 Ag30 59.54(8) . .
S70 Ag20 Ag1V 75.2(7) . .
S73 Ag20 Ag24 88.17(10) 2_565 .
S73 Ag20 Ag30 155.27(10) 2_565 .
S73 Ag20 S70 96.25(11) 2_565 .
S73 Ag20 Ag1V 169.9(5) 2_565 .
S91 Ag20 Ag24 46.96(10) . .
S91 Ag20 Ag30 49.06(10) . .
S91 Ag20 S70 78.57(11) . .
S91 Ag20 S73 126.13(14) . 2_565
S91 Ag20 S95 125.39(14) . .
S91 Ag20 Ag1V 47.5(4) . .
S95 Ag20 Ag24 140.64(9) . .
S95 Ag20 Ag30 79.24(10) . .
S95 Ag20 S70 90.64(11) . .
S95 Ag20 S73 108.09(14) . 2_565
S95 Ag20 Ag1V 77.9(4) . .
Ag1V Ag20 Ag24 82.2(4) . .
Ag4 Ag21 Ag5 84.61(6) . .
Ag4 Ag21 Ag7 56.93(6) . .
Ag4 Ag21 Ag41 114.81(6) . .
Ag5 Ag21 Ag7 57.95(4) . .
Ag5 Ag21 Ag41 63.97(4) . .
Ag31 Ag21 Ag4 66.71(6) . .
Ag31 Ag21 Ag5 116.77(5) . .
Ag31 Ag21 Ag7 123.58(5) . .
Ag31 Ag21 Ag41 78.60(4) . .
Ag41 Ag21 Ag7 121.73(5) . .
S69 Ag21 Ag4 54.93(10) . .
S69 Ag21 Ag5 54.32(9) . .
S69 Ag21 Ag7 81.79(9) . .
S69 Ag21 Ag31 63.23(9) . .
S69 Ag21 Ag41 60.43(9) . .
S69 Ag21 S98 174.17(14) . .
S98 Ag21 Ag4 127.11(12) . .
S98 Ag21 Ag5 129.79(11) . .
S98 Ag21 Ag7 103.91(10) . .
S98 Ag21 Ag31 111.84(11) . .
S98 Ag21 Ag41 116.42(11) . .
Ag9 Ag22 Ag11 55.65(4) . .
Ag9 Ag22 Ag16 113.57(5) . 2_565
Ag9 Ag22 Ag40 102.68(4) . .
Ag9 Ag22 Ag47 119.44(5) . .
Ag11 Ag22 Ag16 119.10(5) . 2_565
Ag11 Ag22 Ag40 56.58(4) . .
Ag11 Ag22 Ag47 116.09(5) . .
Ag12 Ag22 Ag9 73.24(4) 2_565 .
Ag12 Ag22 Ag11 121.33(5) 2_565 .
Ag12 Ag22 Ag16 55.86(4) 2_565 2_565
Ag12 Ag22 Ag40 118.79(5) 2_565 .
Ag12 Ag22 Ag47 112.88(5) 2_565 .
Ag16 Ag22 Ag40 73.24(4) 2_565 .
Ag16 Ag22 Ag47 118.12(5) 2_565 .
Ag19 Ag22 Ag9 72.67(4) . .
Ag19 Ag22 Ag11 111.64(5) . .
Ag19 Ag22 Ag12 73.38(4) . 2_565
Ag19 Ag22 Ag16 121.01(5) . 2_565
Ag19 Ag22 Ag40 165.75(5) . .
Ag19 Ag22 Ag47 54.95(4) . .
Ag47 Ag22 Ag40 120.33(5) . .
S66 Ag22 Ag9 125.75(9) 2_565 .
S66 Ag22 Ag11 167.99(9) 2_565 .
S66 Ag22 Ag12 54.58(8) 2_565 2_565
S66 Ag22 Ag16 48.89(8) 2_565 2_565
S66 Ag22 Ag19 78.82(8) 2_565 .
S66 Ag22 Ag40 113.87(9) 2_565 .
S66 Ag22 Ag47 74.44(8) 2_565 .
S66 Ag22 S67 120.40(12) 2_565 2_565
S66 Ag22 S71 119.03(12) 2_565 .
S67 Ag22 Ag9 54.28(8) 2_565 .
S67 Ag22 Ag11 49.06(8) 2_565 .
S67 Ag22 Ag12 79.37(8) 2_565 2_565
S67 Ag22 Ag16 75.38(9) 2_565 2_565
S67 Ag22 Ag19 125.36(9) 2_565 .
S67 Ag22 Ag40 55.07(8) 2_565 .
S67 Ag22 Ag47 165.13(9) 2_565 .
S71 Ag22 Ag9 78.22(8) . .
S71 Ag22 Ag11 72.85(8) . .
S71 Ag22 Ag12 125.59(9) . 2_565
S71 Ag22 Ag16 166.31(9) . 2_565
S71 Ag22 Ag19 54.10(8) . .
S71 Ag22 Ag40 112.07(9) . .
S71 Ag22 Ag47 48.20(8) . .
S71 Ag22 S67 118.17(12) . 2_565
Ag7 Ag23 Ag15 59.74(4) . .
Ag7 Ag23 Ag37 101.66(6) . .
Ag7 Ag23 Ag54 85.74(5) . .
Ag7 Ag23 Ag55 114.85(12) . .
Ag15 Ag23 Ag54 142.04(6) . .
Ag37 Ag23 Ag15 118.24(6) . .
Ag37 Ag23 Ag54 81.54(5) . .
Ag37 Ag23 Ag55 70.93(12) . .
Ag55 Ag23 Ag15 68.14(11) . .
Ag55 Ag23 Ag54 148.11(12) . .
S83 Ag23 Ag7 57.69(9) . .
S83 Ag23 Ag15 53.00(9) . .
S83 Ag23 Ag37 67.14(9) . .
S83 Ag23 Ag54 122.76(11) . .
S83 Ag23 Ag55 60.60(15) . .
S83 Ag23 S104 173.07(16) . .
S104 Ag23 Ag7 117.86(13) . .
S104 Ag23 Ag15 130.84(12) . .
S104 Ag23 Ag37 110.36(12) . .
S104 Ag23 Ag54 50.37(11) . .
S104 Ag23 Ag55 125.36(17) . .
Ag6 Ag24 Ag18 62.34(4) . 2_565
Ag6 Ag24 Ag20 93.79(4) . .
Ag18 Ag24 Ag20 99.17(5) 2_565 .
S70 Ag24 Ag6 48.44(7) . .
S70 Ag24 Ag18 52.72(8) . 2_565
S70 Ag24 Ag20 55.44(8) . .
S91 Ag24 Ag6 86.75(10) . .
S91 Ag24 Ag18 134.89(11) . 2_565
S91 Ag24 Ag20 47.99(10) . .
S91 Ag24 S70 82.29(12) . .
S101 Ag24 Ag6 110.68(12) . .
S101 Ag24 Ag18 74.16(11) . 2_565
S101 Ag24 Ag20 146.43(13) . .
S101 Ag24 S70 126.86(13) . .
S101 Ag24 S91 150.81(15) . .
Ag4 Ag25 Ag53 67.56(7) . .
Ag14 Ag25 Ag4 83.35(6) 2_656 .
Ag14 Ag25 Ag53 112.27(5) 2_656 .
Ag27 Ag25 Ag4 114.98(7) 2_656 .
Ag27 Ag25 Ag14 62.95(4) 2_656 2_656
Ag27 Ag25 Ag53 76.17(5) 2_656 .
S64 Ag25 Ag4 52.92(10) . .
S64 Ag25 Ag14 53.89(9) . 2_656
S64 Ag25 Ag27 62.41(9) . 2_656
S64 Ag25 Ag53 59.91(10) . .
S109 Ag25 Ag4 130.67(14) . .
S109 Ag25 Ag14 130.02(14) . 2_656
S109 Ag25 Ag27 112.91(13) . 2_656
S109 Ag25 Ag53 114.49(13) . .
S109 Ag25 S64 172.88(16) . .
S66 Ag26 Ag16 47.64(7) . .
S96 Ag26 Ag16 91.45(11) . .
S96 Ag26 S66 81.92(13) . .
S99 Ag26 Ag16 102.18(10) . .
S99 Ag26 S66 115.82(13) . .
S99 Ag26 S96 162.12(15) . .
Ag14 Ag27 Ag32 92.89(5) . .
Ag25 Ag27 Ag14 59.60(4) 2_656 .
Ag25 Ag27 Ag32 97.07(5) 2_656 .
S64 Ag27 Ag14 49.71(8) 2_656 .
S64 Ag27 Ag25 47.75(8) 2_656 2_656
S64 Ag27 Ag32 55.49(9) 2_656 .
S64 Ag27 Ag2A 44.96(15) 2_656 .
S64 Ag27 Ag3G 95.8(6) 2_656 2_656
S74 Ag27 Ag14 127.81(11) . .
S74 Ag27 Ag25 88.22(11) . 2_656
S74 Ag27 Ag32 48.34(11) . .
S74 Ag27 S64 78.11(12) . 2_656
S74 Ag27 Ag2A 85.82(19) . .
S74 Ag27 Ag3G 124.9(6) . 2_656
S107 Ag27 Ag14 71.46(11) . .
S107 Ag27 Ag25 105.17(12) . 2_656
S107 Ag27 Ag32 140.01(12) . .
S107 Ag27 S64 121.18(14) . 2_656
S107 Ag27 S74 160.70(15) . .
S107 Ag27 Ag2A 107.18(19) . .
S107 Ag27 Ag3G 58.3(6) . 2_656
Ag2A Ag27 Ag14 58.24(16) . .
Ag3G Ag27 Ag14 69.5(6) 2_656 .
S72 Ag28 Ag11 95.85(11) . .
S72 Ag28 S73 178.42(15) . 2_565
S73 Ag28 Ag11 83.91(10) 2_565 .
S71 Ag29 Ag47 47.91(8) . .
S99 Ag29 Ag47 103.06(11) 2_565 .
S99 Ag29 S71 116.47(13) 2_565 .
S99 Ag29 S106 161.16(14) 2_565 .
S106 Ag29 Ag47 91.41(11) . .
S106 Ag29 S71 82.18(12) . .
Ag20 Ag30 Ag6 97.40(6) . .
S91 Ag30 Ag6 86.34(11) . .
S91 Ag30 Ag20 52.13(10) . .
S103 Ag30 Ag6 100.74(11) . .
S103 Ag30 Ag20 128.14(12) . .
S103 Ag30 S91 172.58(15) . .
S69 Ag31 Ag21 46.79(7) . .
S69 Ag31 Ag1 90.6(2) . .
S69 Ag31 Ag2F 75.1(6) . .
S69 Ag31 Ag3B 53.7(3) . .
S69 Ag31 Ag4G 43.1(5) . .
S85 Ag31 Ag21 84.65(10) . .
S85 Ag31 S69 76.90(12) . .
S85 Ag31 Ag1 128.0(3) . .
S85 Ag31 Ag2F 146.1(6) . .
S85 Ag31 Ag3B 45.7(4) . .
S85 Ag31 Ag4G 83.4(5) . .
S87 Ag31 Ag21 104.72(12) . .
S87 Ag31 S69 116.59(13) . .
S87 Ag31 S85 166.51(15) . .
S87 Ag31 Ag1 55.8(3) . .
S87 Ag31 Ag2F 45.6(6) . .
S87 Ag31 Ag3B 141.2(4) . .
S87 Ag31 Ag4G 106.0(6) . .
Ag2F Ag31 Ag3B 123.8(7) . .
Ag4G Ag31 Ag1 120.3(5) . .
Ag33 Ag32 Ag27 123.40(8) 2_656 .
Ag33 Ag32 Ag53 98.65(6) 2_656 2_656
Ag53 Ag32 Ag27 70.36(6) 2_656 .
S64 Ag32 Ag27 54.22(8) 2_656 .
S64 Ag32 Ag33 74.02(8) 2_656 2_656
S64 Ag32 Ag53 54.11(8) 2_656 2_656
S74 Ag32 Ag27 46.42(12) . .
S74 Ag32 Ag33 143.26(12) . 2_656
S74 Ag32 Ag53 45.64(11) . 2_656
S74 Ag32 S64 76.10(13) . 2_656
S74 Ag32 S88 112.78(16) . .
S88 Ag32 Ag27 138.75(12) . .
S88 Ag32 Ag33 46.55(11) . 2_656
S88 Ag32 Ag53 72.60(11) . 2_656
S88 Ag32 S64 89.21(13) . 2_656
S93 Ag32 Ag27 99.50(13) . .
S93 Ag32 Ag33 72.10(13) . 2_656
S93 Ag32 Ag53 160.06(15) . 2_656
S93 Ag32 S64 105.97(15) . 2_656
S93 Ag32 S74 137.62(17) . .
S93 Ag32 S88 109.58(17) . .
Ag17 Ag33 Ag15 56.56(4) . .
Ag17 Ag33 Ag32 87.79(6) . 2_656
Ag17 Ag33 Ag45 111.64(6) . .
Ag32 Ag33 Ag15 140.97(6) 2_656 .
Ag45 Ag33 Ag15 62.20(4) . .
Ag45 Ag33 Ag32 156.57(7) . 2_656
S86 Ag33 Ag15 48.60(9) 2_656 .
S86 Ag33 Ag17 56.54(9) 2_656 .
S86 Ag33 Ag32 126.57(11) 2_656 2_656
S86 Ag33 Ag45 61.56(9) 2_656 .
S86 Ag33 S88 170.94(16) 2_656 2_656
S88 Ag33 Ag15 124.52(12) 2_656 .
S88 Ag33 Ag17 115.49(12) 2_656 .
S88 Ag33 Ag32 53.39(11) 2_656 2_656
S88 Ag33 Ag45 122.62(12) 2_656 .
Ag43 Ag34 Ag47 101.93(6) . .
S68 Ag34 Ag43 59.68(8) . .
S68 Ag34 Ag47 71.79(7) . .
S82 Ag34 Ag43 48.04(11) . .
S82 Ag34 Ag47 146.22(12) . .
S82 Ag34 S68 78.13(12) . .
S82 Ag34 S92 122.98(17) . .
S82 Ag34 S97 127.97(16) . .
S92 Ag34 Ag43 78.10(12) . .
S92 Ag34 Ag47 44.66(10) . .
S92 Ag34 S68 91.17(12) . .
S97 Ag34 Ag43 157.43(11) . .
S97 Ag34 Ag47 72.39(10) . .
S97 Ag34 S68 98.18(12) . .
S97 Ag34 S92 108.87(15) . .
Ag54 Ag35 Ag10 94.6(6) . .
S77 Ag35 Ag10 84.4(7) . .
S77 Ag35 Ag54 51.7(5) . .
S77 Ag35 S94 79.0(7) . .
S77 Ag35 S107 170.2(10) . .
S94 Ag35 Ag10 45.6(3) . .
S94 Ag35 Ag54 55.6(4) . .
S107 Ag35 Ag10 104.2(7) . .
S107 Ag35 Ag54 130.8(8) . .
S107 Ag35 S94 110.4(6) . .
Ag10 Ag36 Ag5 59.23(4) . .
S77 Ag36 Ag5 125.77(11) . .
S77 Ag36 Ag10 87.90(11) . .
S77 Ag36 S94 77.29(12) . .
S90 Ag36 Ag5 69.35(10) . .
S90 Ag36 Ag10 102.32(12) . .
S90 Ag36 S77 164.87(15) . .
S90 Ag36 S94 117.84(13) . .
S94 Ag36 Ag5 48.50(7) . .
S94 Ag36 Ag10 48.01(8) . .
S84 Ag37 Ag23 98.60(13) . .
S84 Ag37 S98 177.41(15) . .
S98 Ag37 Ag23 82.02(11) . .
Ag41 Ag38 Ag52 96.37(10) . .
S69 Ag38 Ag41 54.64(10) . .
S69 Ag38 Ag52 73.22(12) . .
S79 Ag38 Ag41 73.63(17) . .
S79 Ag38 Ag52 46.33(17) . .
S79 Ag38 S69 92.3(2) . .
S85 Ag38 Ag41 47.66(12) . .
S85 Ag38 Ag52 142.40(17) . .
S85 Ag38 S69 75.56(16) . .
S85 Ag38 S79 115.7(2) . .
S109 Ag38 Ag41 154.3(2) . .
S109 Ag38 Ag52 72.47(16) . .
S109 Ag38 S69 99.72(19) . .
S109 Ag38 S79 110.3(3) . .
S109 Ag38 S85 133.9(2) . .
Ag3 Ag39 Ag1L 109.59(11) . .
Ag61 Ag39 Ag3 98.31(7) . .
S63 Ag39 Ag3 46.56(7) . .
S63 Ag39 Ag61 57.21(9) . .
S63 Ag39 Ag1L 69.75(12) . .
S80 Ag39 Ag3 85.76(10) . .
S80 Ag39 Ag61 53.05(12) . .
S80 Ag39 S63 78.76(12) . .
S80 Ag39 S89 170.85(14) . .
S80 Ag39 Ag1L 51.09(14) . .
S89 Ag39 Ag3 102.81(10) . .
S89 Ag39 Ag61 127.44(12) . .
S89 Ag39 S63 109.40(12) . .
S89 Ag39 Ag1L 126.88(15) . .
Ag11 Ag40 Ag22 57.69(4) . .
S67 Ag40 Ag11 47.98(8) 2_565 .
S67 Ag40 Ag22 48.10(7) 2_565 .
S72 Ag40 Ag11 91.55(10) . .
S72 Ag40 Ag22 129.28(10) . .
S72 Ag40 S67 81.19(12) . 2_565
S99 Ag40 Ag11 103.47(11) 2_565 .
S99 Ag40 Ag22 71.52(9) 2_565 .
S99 Ag40 S67 119.62(12) 2_565 2_565
S99 Ag40 S72 159.15(14) 2_565 .
Ag21 Ag41 Ag5 57.52(4) . .
Ag21 Ag41 Ag38 95.89(8) . .
Ag38 Ag41 Ag5 95.76(9) . .
S69 Ag41 Ag5 49.01(8) . .
S69 Ag41 Ag21 46.90(8) . .
S69 Ag41 Ag38 56.50(11) . .
S69 Ag41 Ag3B 56.8(4) . .
S85 Ag41 Ag5 126.95(11) . .
S85 Ag41 Ag21 83.55(11) . .
S85 Ag41 Ag38 50.44(13) . .
S85 Ag41 S69 78.36(12) . .
S85 Ag41 Ag3B 49.0(4) . .
S90 Ag41 Ag5 70.04(10) . .
S90 Ag41 Ag21 110.58(11) . .
S90 Ag41 Ag38 133.39(14) . .
S90 Ag41 S69 118.19(13) . .
S90 Ag41 S85 162.90(14) . .
Ag3B Ag41 Ag5 96.8(4) . .
Ag5A Ag41 Ag5 79.1(9) . .
Ag5A Ag41 S69 78.9(9) . .
Ag5A Ag41 S85 85.4(9) . .
Ag5A Ag41 Ag3B 118.9(10) . .
S96 Ag42 Ag16 96.07(13) . .
S105 Ag42 Ag16 83.45(11) . .
S105 Ag42 S96 178.16(17) . .
Ag34 Ag43 Ag1A 95.51(5) . .
S82 Ag43 Ag1A 84.93(11) . .
S82 Ag43 Ag34 51.56(11) . .
S82 Ag43 S101 175.34(15) . 2_565
S101 Ag43 Ag1A 99.63(10) 2_565 .
S101 Ag43 Ag34 128.33(12) 2_565 .
Ag52 Ag44 Ag15 59.26(4) 2_656 .
Ag52 Ag44 Ag58 93.30(6) 2_656 .
Ag58 Ag44 Ag15 95.04(5) . .
S75 Ag44 Ag15 71.06(10) . .
S75 Ag44 Ag52 106.72(11) . 2_656
S75 Ag44 Ag58 143.37(12) . .
S75 Ag44 S81 119.78(13) . 2_656
S75 Ag44 S108 156.52(15) . .
S81 Ag44 Ag15 48.78(8) 2_656 .
S81 Ag44 Ag52 48.02(8) 2_656 2_656
S81 Ag44 Ag58 54.60(8) 2_656 .
S108 Ag44 Ag15 132.32(12) . .
S108 Ag44 Ag52 88.10(12) . 2_656
S108 Ag44 Ag58 49.81(11) . .
S108 Ag44 S81 83.69(14) . 2_656
Ag33 Ag45 Ag15 63.54(4) . .
Ag33 Ag45 Ag51 90.73(5) . .
Ag51 Ag45 Ag15 90.75(5) . .
S75 Ag45 Ag15 70.90(10) . .
S75 Ag45 Ag33 109.56(11) . .
S75 Ag45 Ag51 141.05(12) . .
S75 Ag45 S86 118.55(13) . 2_656
S75 Ag45 S102 158.72(14) . .
S86 Ag45 Ag15 47.65(8) 2_656 .
S86 Ag45 Ag33 47.18(8) 2_656 .
S86 Ag45 Ag51 53.61(8) 2_656 .
S102 Ag45 Ag15 130.36(10) . .
S102 Ag45 Ag33 85.02(10) . .
S102 Ag45 Ag51 50.10(10) . .
S102 Ag45 S86 82.72(12) . 2_656
S95 Ag46 S71 97.95(12) . .
S95 Ag46 S103 109.32(14) . .
S103 Ag46 S71 108.35(12) . .
S106 Ag46 S71 80.74(13) . .
S106 Ag46 S95 122.36(14) . .
S106 Ag46 S103 125.90(15) . .
Ag19 Ag47 Ag22 59.86(4) . .
Ag19 Ag47 Ag29 115.07(5) . .
Ag19 Ag47 Ag34 87.37(5) . .
Ag19 Ag47 Ag60 103.69(7) . .
Ag22 Ag47 Ag34 142.76(5) . .
Ag29 Ag47 Ag22 67.11(4) . .
Ag29 Ag47 Ag34 149.60(6) . .
Ag60 Ag47 Ag22 121.04(7) . .
Ag60 Ag47 Ag29 73.86(6) . .
Ag60 Ag47 Ag34 81.27(7) . .
S71 Ag47 Ag19 57.66(8) . .
S71 Ag47 Ag22 52.37(9) . .
S71 Ag47 Ag29 61.22(9) . .
S71 Ag47 Ag34 125.95(10) . .
S71 Ag47 Ag60 70.65(10) . .
S92 Ag47 Ag19 117.58(12) . .
S92 Ag47 Ag22 129.20(13) . .
S92 Ag47 Ag29 124.34(11) . .
S92 Ag47 Ag34 48.96(12) . .
S92 Ag47 Ag60 109.04(13) . .
S92 Ag47 S71 174.34(14) . .
S72 Ag48 S67 79.16(11) 2_565 .
S76 Ag48 S67 100.33(12) . .
S76 Ag48 S72 123.34(14) . 2_565
S76 Ag48 S89 111.09(14) . .
S89 Ag48 S67 104.50(12) . .
S89 Ag48 S72 124.01(14) . 2_565
Ag3 Ag49 Ag0A 59.31(4) . .
S63 Ag49 Ag0A 50.63(7) . .
S63 Ag49 Ag3 47.43(7) . .
S80 Ag49 Ag0A 129.84(11) . .
S80 Ag49 Ag3 86.37(11) . .
S80 Ag49 S63 79.31(12) . .
S103 Ag49 Ag0A 73.23(9) . .
S103 Ag49 Ag3 109.39(11) . .
S103 Ag49 S63 123.75(12) . .
S103 Ag49 S80 156.92(14) . .
Ag1A Ag50 Ag8 61.70(4) . .
S68 Ag50 Ag1A 47.71(8) . .
S68 Ag50 Ag8 51.03(7) . .
S82 Ag50 Ag1A 85.85(12) . .
S82 Ag50 Ag8 131.23(11) . .
S82 Ag50 S68 80.23(12) . .
S89 Ag50 Ag1A 110.20(11) . .
S89 Ag50 Ag8 73.37(9) . .
S89 Ag50 S68 124.38(12) . .
S89 Ag50 S82 155.39(14) . .
S79 Ag51 Ag45 97.33(19) 2_656 .
S79 Ag51 S86 103.87(19) 2_656 2_656
S79 Ag51 S90 110.0(2) 2_656 2_656
S79 Ag51 S102 132.9(2) 2_656 .
S86 Ag51 Ag45 55.77(8) 2_656 .
S90 Ag51 Ag45 146.30(11) 2_656 .
S90 Ag51 S86 97.47(12) 2_656 2_656
S102 Ag51 Ag45 47.90(9) . .
S102 Ag51 S86 82.82(12) . 2_656
S102 Ag51 S90 115.36(14) . 2_656
Ag15 Ag52 Ag38 141.01(9) 2_656 .
Ag44 Ag52 Ag15 64.89(5) 2_656 2_656
Ag44 Ag52 Ag38 153.79(10) 2_656 .
S79 Ag52 Ag15 124.20(17) . 2_656
S79 Ag52 Ag38 52.26(18) . .
S79 Ag52 Ag44 123.64(19) . 2_656
S81 Ag52 Ag15 53.08(10) . 2_656
S81 Ag52 Ag38 126.20(13) . .
S81 Ag52 Ag44 60.24(10) . 2_656
S81 Ag52 S79 174.8(2) . .
Ag3C Ag52 Ag15 53.9(9) . 2_656
Ag3C Ag52 Ag38 87.2(9) . .
Ag3C Ag52 Ag44 118.7(9) . 2_656
Ag3C Ag52 S79 93.5(9) . .
Ag3C Ag52 S81 81.3(9) . .
Ag25 Ag53 Ag32 94.89(6) . 2_656
Ag25 Ag53 Ag57 114.27(7) . .
Ag32 Ag53 Ag57 85.18(6) 2_656 .
S64 Ag53 Ag25 46.54(8) . .
S64 Ag53 Ag32 55.75(9) . 2_656
S64 Ag53 Ag57 85.07(9) . .
S74 Ag53 Ag25 86.03(13) 2_656 .
S74 Ag53 Ag32 48.64(11) 2_656 2_656
S74 Ag53 Ag57 132.00(13) 2_656 .
S74 Ag53 S64 79.03(13) 2_656 .
S74 Ag53 S87 168.84(17) 2_656 .
S87 Ag53 Ag25 102.80(13) . .
S87 Ag53 Ag32 135.61(13) . 2_656
S87 Ag53 Ag57 50.43(11) . .
S87 Ag53 S64 111.98(14) . .
Ag35 Ag54 Ag23 99.5(3) . .
S77 Ag54 Ag23 145.07(12) . .
S77 Ag54 Ag35 47.1(3) . .
S77 Ag54 S94 78.12(12) . .
S77 Ag54 S98 133.34(16) . .
S77 Ag54 S104 117.86(16) . .
S94 Ag54 Ag23 73.72(8) . .
S94 Ag54 Ag35 58.2(4) . .
S98 Ag54 Ag23 72.96(10) . .
S98 Ag54 Ag35 158.9(4) . .
S98 Ag54 S94 100.74(12) . .
S98 Ag54 S104 108.79(15) . .
S104 Ag54 Ag23 45.41(10) . .
S104 Ag54 Ag35 76.0(4) . .
S104 Ag54 S94 93.49(13) . .
S75 Ag55 Ag23 98.6(2) . .
S75 Ag55 S83 113.1(3) . .
S75 Ag55 S84 164.6(4) . .
S83 Ag55 Ag23 46.46(12) . .
S84 Ag55 Ag23 93.3(2) . .
S84 Ag55 S83 82.2(2) . .
S93 Ag56 S102 141.82(17) 2_656 .
O0AA Ag56 S93 110.6(4) . 2_656
O0AA Ag56 S102 106.6(4) . .
Ag53 Ag57 Ag4 63.76(7) . .
S83 Ag57 Ag4 48.94(9) . .
S83 Ag57 Ag53 111.77(10) . .
S84 Ag57 Ag4 120.66(13) . .
S84 Ag57 Ag53 158.50(12) . .
S84 Ag57 S83 79.09(13) . .
S87 Ag57 Ag4 67.79(12) . .
S87 Ag57 Ag53 45.45(11) . .
S87 Ag57 S83 107.63(14) . .
S87 Ag57 S84 114.41(15) . .
S88 Ag57 Ag4 101.08(13) 2_656 .
S88 Ag57 Ag53 73.86(12) 2_656 .
S88 Ag57 S83 106.45(14) 2_656 .
S88 Ag57 S84 122.18(16) 2_656 .
S88 Ag57 S87 117.72(16) 2_656 .
S81 Ag58 Ag44 53.73(9) 2_656 .
S104 Ag58 Ag44 93.82(12) . .
S104 Ag58 S81 100.56(13) . 2_656
S104 Ag58 S107 109.10(16) . .
S104 Ag58 S108 130.29(17) . .
S107 Ag58 Ag44 148.60(11) . .
S107 Ag58 S81 99.85(13) . 2_656
S108 Ag58 Ag44 47.69(11) . .
S108 Ag58 S81 81.63(13) . 2_656
S108 Ag58 S107 119.51(16) . .
S92 Ag59 S66 99.64(13) 2_565 .
S92 Ag59 S96 124.97(16) 2_565 .
S92 Ag59 S101 111.00(15) 2_565 .
S96 Ag59 S66 80.17(13) . .
S96 Ag59 S101 122.17(16) . .
S101 Ag59 S66 105.32(12) . .
S97 Ag60 Ag47 84.43(14) . .
S106 Ag60 Ag47 97.52(14) . .
S106 Ag60 S97 178.0(2) . .
Ag39 Ag61 Ag16 101.90(9) . .
S63 Ag61 Ag16 72.00(9) . .
S63 Ag61 Ag39 58.48(9) . .
S76 Ag61 Ag16 44.76(10) . .
S76 Ag61 Ag39 80.74(13) . .
S76 Ag61 S63 93.30(14) . .
S80 Ag61 Ag16 146.99(15) . .
S80 Ag61 Ag39 49.52(11) . .
S80 Ag61 S63 77.69(14) . .
S80 Ag61 S76 126.63(18) . .
S105 Ag61 Ag16 72.85(12) . .
S105 Ag61 Ag39 154.15(14) . .
S105 Ag61 S63 96.41(14) . .
S105 Ag61 S76 109.01(18) . .
S105 Ag61 S80 124.16(18) . .
Ag0A S63 Ag39 144.97(14) . .
Ag0A S63 Ag49 71.42(9) . .
Ag0A S63 Ag61 128.43(14) . .
Ag3 S63 Ag0A 76.69(10) . .
Ag3 S63 Ag8 76.05(10) . .
Ag3 S63 Ag12 126.97(15) . .
Ag3 S63 Ag39 71.77(9) . .
Ag3 S63 Ag49 71.33(10) . .
Ag3 S63 Ag61 126.11(15) . .
Ag8 S63 Ag0A 105.37(13) . .
Ag8 S63 Ag39 81.62(10) . .
Ag8 S63 Ag49 147.09(14) . .
Ag8 S63 Ag61 123.88(14) . .
Ag12 S63 Ag0A 71.65(9) . .
Ag12 S63 Ag8 72.89(10) . .
Ag12 S63 Ag39 141.16(14) . .
Ag12 S63 Ag49 131.93(13) . .
Ag12 S63 Ag61 106.88(13) . .
Ag49 S63 Ag39 84.20(10) . .
Ag49 S63 Ag61 74.58(11) . .
Ag61 S63 Ag39 64.31(10) . .
Ag4 S64 Ag14 108.31(14) . 2_656
Ag4 S64 Ag27 148.07(15) . 2_656
Ag4 S64 Ag32 128.48(15) . 2_656
Ag4 S64 Ag53 80.66(11) . .
Ag14 S64 Ag27 72.06(9) 2_656 2_656
Ag14 S64 Ag32 119.34(13) 2_656 2_656
Ag14 S64 Ag53 147.25(15) 2_656 .
Ag14 S64 Ag1D 125.0(2) 2_656 .
Ag14 S64 Ag2H 101.3(9) 2_656 .
Ag17 S64 Ag4 72.33(11) . .
Ag17 S64 Ag14 72.41(10) . 2_656
Ag17 S64 Ag27 133.67(13) . 2_656
Ag17 S64 Ag32 103.44(13) . 2_656
Ag17 S64 Ag53 138.86(15) . .
Ag25 S64 Ag4 79.00(12) . .
Ag25 S64 Ag14 77.35(12) . 2_656
Ag25 S64 Ag17 128.37(16) . .
Ag25 S64 Ag27 69.84(9) . 2_656
Ag25 S64 Ag32 127.89(14) . 2_656
Ag25 S64 Ag53 73.55(10) . .
Ag27 S64 Ag32 70.30(9) 2_656 2_656
Ag27 S64 Ag1D 74.3(3) 2_656 .
Ag53 S64 Ag27 83.95(10) . 2_656
Ag53 S64 Ag32 70.15(10) . 2_656
Ag2A S64 Ag14 78.2(2) 2_656 2_656
Ag2A S64 Ag27 73.5(2) 2_656 2_656
Ag2A S64 Ag1D 130.2(4) 2_656 .
Ag2G S64 Ag14 101.8(7) . 2_656
Ag2G S64 Ag27 152.3(6) . 2_656
Ag2G S64 Ag2H 63.4(12) . .
Ag2H S64 Ag27 143.8(11) . 2_656
Ag9 S65 Ag9 180.0 . 2_565
Ag9 S65 Ag12 89.89(4) . .
Ag9 S65 Ag12 89.89(4) 2_565 2_565
Ag9 S65 Ag12 90.11(4) 2_565 .
Ag9 S65 Ag12 90.11(4) . 2_565
Ag9 S65 Ag19 89.37(3) . .
Ag9 S65 Ag19 90.63(3) . 2_565
Ag9 S65 Ag19 90.63(3) 2_565 .
Ag9 S65 Ag19 89.37(3) 2_565 2_565
Ag12 S65 Ag12 180.00(4) . 2_565
Ag19 S65 Ag12 90.06(4) . .
Ag19 S65 Ag12 90.06(4) 2_565 2_565
Ag19 S65 Ag12 89.94(4) 2_565 .
Ag19 S65 Ag12 89.94(4) . 2_565
Ag19 S65 Ag19 180.0 . 2_565
Ag12 S66 Ag18 68.87(9) . 2_565
Ag12 S66 Ag26 136.09(13) . .
Ag12 S66 Ag59 148.50(14) . .
Ag16 S66 Ag12 70.34(9) . .
Ag16 S66 Ag18 132.31(15) . 2_565
Ag16 S66 Ag22 78.10(10) . 2_565
Ag16 S66 Ag26 71.37(9) . .
Ag16 S66 Ag59 128.83(15) . .
Ag18 S66 Ag26 154.66(14) 2_565 .
Ag18 S66 Ag59 81.51(10) 2_565 .
Ag22 S66 Ag12 72.20(10) 2_565 .
Ag22 S66 Ag18 111.02(14) 2_565 2_565
Ag22 S66 Ag26 79.64(10) 2_565 .
Ag22 S66 Ag59 131.10(14) 2_565 .
Ag59 S66 Ag26 74.62(9) . .
Ag8 S67 Ag40 154.42(15) . 2_565
Ag8 S67 Ag48 82.31(10) . .
Ag9 S67 Ag8 69.43(9) 2_565 .
Ag9 S67 Ag40 134.52(14) 2_565 2_565
Ag9 S67 Ag48 150.15(14) 2_565 .
Ag11 S67 Ag8 133.77(15) 2_565 .
Ag11 S67 Ag9 69.98(10) 2_565 2_565
Ag11 S67 Ag22 77.38(10) 2_565 2_565
Ag11 S67 Ag40 71.40(9) 2_565 2_565
Ag11 S67 Ag48 129.96(13) 2_565 .
Ag22 S67 Ag8 109.66(12) 2_565 .
Ag22 S67 Ag9 72.13(9) 2_565 2_565
Ag22 S67 Ag40 76.84(10) 2_565 2_565
Ag22 S67 Ag48 128.86(15) 2_565 .
Ag40 S67 Ag48 75.08(9) 2_565 .
Ag1A S68 Ag8 79.69(11) . .
Ag1A S68 Ag18 75.58(10) . .
Ag1A S68 Ag19 128.39(14) . .
Ag1A S68 Ag34 125.32(13) . .
Ag1A S68 Ag50 71.84(9) . .
Ag8 S68 Ag18 106.69(12) . .
Ag8 S68 Ag34 125.59(14) . .
Ag8 S68 Ag50 71.44(9) . .
Ag18 S68 Ag34 125.08(13) . .
Ag18 S68 Ag50 147.18(14) . .
Ag19 S68 Ag8 71.07(9) . .
Ag19 S68 Ag18 73.53(9) . .
Ag19 S68 Ag34 106.26(12) . .
Ag19 S68 Ag50 131.71(14) . .
Ag50 S68 Ag34 73.30(9) . .
Ag4 S69 Ag31 75.45(12) . .
Ag4 S69 Ag38 126.44(16) . .
Ag4 S69 Ag41 147.80(15) . .
Ag5 S69 Ag4 106.84(13) . .
Ag5 S69 Ag31 145.25(14) . .
Ag5 S69 Ag38 124.36(15) . .
Ag5 S69 Ag41 74.55(10) . .
Ag5 S69 Ag2E 58.8(8) . .
Ag5 S69 Ag3B 123.8(5) . .
Ag13 S69 Ag5 73.72(10) . .
Ag13 S69 Ag31 136.50(15) . .
Ag13 S69 Ag41 134.78(15) . .
Ag13 S69 Ag2E 89.7(7) . .
Ag13 S69 Ag3B 108.1(4) . .
Ag21 S69 Ag4 76.36(12) . .
Ag21 S69 Ag5 76.84(11) . .
Ag21 S69 Ag31 69.98(10) . .
Ag21 S69 Ag38 126.45(16) . .
Ag21 S69 Ag41 72.67(10) . .
Ag21 S69 Ag3C 135.1(7) . .
Ag38 S69 Ag31 71.39(11) . .
Ag41 S69 Ag31 85.79(9) . .
Ag41 S69 Ag38 68.86(11) . .
Ag2E S69 Ag31 98.4(8) . .
Ag2E S69 Ag41 100.4(6) . .
Ag2E S69 Ag3B 162.1(8) . .
Ag2H S69 Ag5 104.9(13) . .
Ag2H S69 Ag31 79.9(12) . .
Ag2H S69 Ag41 152.5(12) . .
Ag3B S69 Ag31 70.0(4) . .
Ag3B S69 Ag41 66.0(4) . .
Ag3C S69 Ag4 109.6(7) . .
Ag3C S69 Ag5 58.6(7) . .
Ag3C S69 Ag31 154.8(7) . .
Ag3C S69 Ag38 86.9(7) . .
Ag3C S69 Ag41 98.5(7) . .
Ag4G S69 Ag5 145.3(8) . .
Ag4G S69 Ag31 68.8(7) . .
Ag4G S69 Ag41 112.7(7) . .
Ag4G S69 Ag2H 83.8(15) . .
Ag0A S70 Ag20 124.09(12) . .
Ag0A S70 Ag24 148.21(14) . .
Ag6 S70 Ag0A 75.04(10) . .
Ag6 S70 Ag9 127.26(14) . .
Ag6 S70 Ag18 79.13(10) . 2_565
Ag6 S70 Ag20 125.22(14) . .
Ag6 S70 Ag24 73.41(10) . .
Ag9 S70 Ag0A 74.13(10) . .
Ag9 S70 Ag18 70.31(9) . 2_565
Ag9 S70 Ag20 107.49(12) . .
Ag9 S70 Ag24 129.85(14) . .
Ag18 S70 Ag0A 106.74(12) 2_565 .
Ag18 S70 Ag20 126.89(13) 2_565 .
Ag18 S70 Ag24 70.86(9) 2_565 .
Ag24 S70 Ag20 73.28(9) . .
Ag0A S71 Ag29 155.50(15) . .
Ag0A S71 Ag46 80.72(10) . .
Ag19 S71 Ag0A 69.42(9) . .
Ag19 S71 Ag29 134.90(14) . .
Ag19 S71 Ag46 147.85(15) . .
Ag22 S71 Ag0A 112.24(13) . .
Ag22 S71 Ag19 72.26(10) . .
Ag22 S71 Ag29 79.22(10) . .
Ag22 S71 Ag46 132.66(14) . .
Ag46 S71 Ag29 76.00(9) . .
Ag47 S71 Ag0A 131.17(15) . .
Ag47 S71 Ag19 70.10(10) . .
Ag47 S71 Ag22 79.44(12) . .
Ag47 S71 Ag29 70.87(9) . .
Ag47 S71 Ag46 127.20(14) . .
Ag28 S72 Ag40 98.54(14) . .
Ag28 S72 Ag48 89.44(14) . 2_565
Ag40 S72 Ag48 87.76(13) . 2_565
C5EA S72 Ag28 116.1(5) . .
C5EA S72 Ag40 122.5(6) . .
C5EA S72 Ag48 133.5(5) . 2_565
Ag1A S73 Ag20 103.00(13) . 2_565
Ag28 S73 Ag1A 95.07(15) 2_565 .
Ag28 S73 Ag20 114.09(16) 2_565 2_565
C0DA S73 Ag1A 112.0(5) . .
C0DA S73 Ag20 118.2(5) . 2_565
C0DA S73 Ag28 111.6(5) . 2_565
Ag27 S74 Ag32 85.24(15) . .
Ag27 S74 Ag1D 88.0(3) . 2_656
Ag53 S74 Ag27 105.88(17) 2_656 .
Ag53 S74 Ag32 85.71(14) 2_656 .
Ag1O S74 Ag27 101.8(4) . .
Ag1O S74 Ag1D 91.5(5) . 2_656
C6IA S74 Ag27 126.5(7) . .
C6IA S74 Ag32 118.2(8) . .
C6IA S74 Ag53 122.1(6) . 2_656
C6IA S74 Ag1D 125.3(7) . 2_656
C6IA S74 Ag1O 115.7(8) . .
Ag44 S75 Ag45 107.27(17) . .
Ag55 S75 Ag44 110.24(19) . .
Ag55 S75 Ag45 107.1(2) . .
C2 S75 Ag44 110.1(6) . .
C2 S75 Ag45 112.0(5) . .
C2 S75 Ag55 110.0(6) . .
C2 S75 Ag1T 111.2(6) . .
C2 S75 Ag3A 111.5(6) . .
C2 S75 Ag3E 113.6(9) . .
Ag3A S75 Ag1T 90.5(4) . .
Ag3A S75 Ag3E 85.8(8) . .
Ag3E S75 Ag1T 133.1(7) . .
Ag16 S76 Ag48 100.45(14) . .
Ag16 S76 Ag61 86.79(14) . .
Ag16 S76 Ag1L 100.12(19) . .
Ag48 S76 Ag1L 127.7(2) . .
Ag61 S76 Ag48 123.29(17) . .
C1BA S76 Ag16 110.1(5) . .
C1BA S76 Ag48 113.7(5) . .
C1BA S76 Ag61 116.0(6) . .
C1BA S76 Ag1L 103.2(6) . .
Ag35 S77 Ag36 107.7(6) . .
Ag35 S77 Ag54 81.2(6) . .
Ag36 S77 Ag54 88.28(14) . .
Ag1B S77 Ag1E 94.6(4) . .
Ag1B S77 Ag1M 95.5(10) . .
Ag1E S77 Ag1M 88.6(11) . .
C0EA S77 Ag35 121.8(9) . .
C0EA S77 Ag36 126.8(7) . .
C0EA S77 Ag54 115.9(6) . .
C0EA S77 Ag1B 113.6(7) . .
C0EA S77 Ag1E 130.2(7) . .
C0EA S77 Ag1M 125.8(12) . .
S108 Ag78 S109 145.06(19) 2_656 .
Ag51 S79 Ag38 129.0(3) 2_656 .
Ag52 S79 Ag38 81.4(2) . .
Ag52 S79 Ag51 101.2(3) . 2_656
C5IA S79 Ag38 108.7(6) . .
C5IA S79 Ag51 117.4(6) . 2_656
C5IA S79 Ag52 110.1(6) . .
Ag39 S80 Ag49 106.42(16) . .
Ag39 S80 Ag61 77.44(14) . .
Ag39 S80 Ag1L 81.06(18) . .
Ag49 S80 Ag61 89.00(14) . .
Ag49 S80 Ag1L 102.90(19) . .
C4GA S80 Ag39 119.5(5) . .
C4GA S80 Ag49 127.0(6) . .
C4GA S80 Ag61 124.2(6) . .
C4GA S80 Ag1L 108.8(6) . .
Ag13 S81 Ag14 69.60(10) . 2_656
Ag13 S81 Ag15 70.47(10) . 2_656
Ag13 S81 Ag1P 132.4(3) . 2_656
Ag13 S81 Ag1T 150.6(4) . 2_656
Ag14 S81 Ag44 154.59(16) 2_656 2_656
Ag14 S81 Ag58 85.41(11) 2_656 2_656
Ag14 S81 Ag1P 80.4(3) 2_656 2_656
Ag14 S81 Ag1T 133.6(4) 2_656 2_656
Ag14 S81 Ag3C 103.4(7) 2_656 .
Ag15 S81 Ag14 111.81(13) 2_656 2_656
Ag15 S81 Ag44 76.79(11) 2_656 2_656
Ag15 S81 Ag58 129.48(16) 2_656 2_656
Ag15 S81 Ag1P 157.1(3) 2_656 2_656
Ag15 S81 Ag1T 82.3(4) 2_656 2_656
Ag15 S81 Ag3C 55.8(6) 2_656 .
Ag44 S81 Ag58 71.67(10) 2_656 2_656
Ag44 S81 Ag3C 101.1(7) 2_656 .
Ag52 S81 Ag14 132.43(17) . 2_656
Ag52 S81 Ag15 79.17(12) . 2_656
Ag52 S81 Ag44 71.73(11) . 2_656
Ag52 S81 Ag58 124.30(14) . 2_656
Ag52 S81 Ag3C 43.2(6) . .
Ag58 S81 Ag3C 167.4(6) 2_656 .
Ag1J S81 Ag13 68.7(3) . .
Ag1J S81 Ag14 78.7(4) . 2_656
Ag1J S81 Ag15 130.3(3) . 2_656
Ag1J S81 Ag1P 69.8(4) . 2_656
Ag1J S81 Ag1T 126.6(4) . 2_656
Ag1T S81 Ag1P 75.6(5) 2_656 2_656
Ag1W S81 Ag13 58.2(6) 2_656 .
Ag1W S81 Ag14 74.4(6) 2_656 2_656
Ag1W S81 Ag15 37.6(7) 2_656 2_656
Ag1W S81 Ag1J 125.9(7) 2_656 .
Ag1W S81 Ag1P 145.5(8) 2_656 2_656
Ag1W S81 Ag1T 105.6(7) 2_656 2_656
Ag43 S82 Ag34 80.40(13) . .
Ag43 S82 Ag50 107.48(16) . .
Ag50 S82 Ag34 86.38(14) . .
C8IA S82 Ag34 117.4(5) . .
C8IA S82 Ag43 118.2(5) . .
C8IA S82 Ag50 130.7(5) . .
Ag4 S83 Ag15 109.91(14) . .
Ag4 S83 Ag57 76.59(12) . .
Ag7 S83 Ag4 69.83(11) . .
Ag7 S83 Ag15 72.10(10) . .
Ag7 S83 Ag57 145.85(15) . .
Ag15 S83 Ag57 127.18(14) . .
Ag15 S83 Ag1F 151.9(3) . .
Ag15 S83 Ag1 171.3(3) . .
Ag15 S83 Ag1W 35.6(5) . .
Ag15 S83 Ag2E 102.0(8) . .
Ag23 S83 Ag4 133.76(17) . .
Ag23 S83 Ag7 71.17(11) . .
Ag23 S83 Ag15 80.07(11) . .
Ag23 S83 Ag57 134.07(15) . .
Ag1C S83 Ag15 76.2(3) . .
Ag1C S83 Ag1F 77.1(4) . .
Ag1C S83 Ag1W 104.4(7) . .
Ag1C S83 Ag2E 143.8(6) . .
Ag1C S83 Ag2F 81.2(8) . .
Ag1F S83 Ag2E 104.6(9) . .
Ag1W S83 Ag1F 167.1(6) . .
Ag1W S83 Ag2E 66.4(10) . .
Ag2F S83 Ag15 144.1(7) . .
Ag2F S83 Ag1F 36.5(8) . .
Ag2F S83 Ag1W 130.6(9) . .
Ag2F S83 Ag2E 80.4(11) . .
Ag2G S83 Ag15 61.8(6) . .
Ag2G S83 Ag1 126.5(7) . .
Ag37 S84 Ag55 97.1(2) . .
Ag37 S84 Ag57 87.85(14) . .
Ag55 S84 Ag57 86.41(19) . .
Ag1F S84 Ag1H 83.4(4) . .
Ag1F S84 Ag3A 98.2(4) . .
Ag1S S84 Ag1 80.5(4) . .
C0BA S84 Ag37 117.5(5) . .
C0BA S84 Ag55 118.5(6) . .
C0BA S84 Ag57 139.1(6) . .
C0BA S84 Ag1F 140.8(7) . .
C0BA S84 Ag1H 115.5(6) . .
C0BA S84 Ag1S 132.6(6) . .
C0BA S84 Ag1 132.6(6) . .
C0BA S84 Ag3A 119.9(6) . .
Ag3A S84 Ag1H 71.6(4) . .
Ag31 S85 Ag38 86.80(16) . .
Ag31 S85 Ag41 108.22(15) . .
Ag31 S85 Ag5A 84.4(6) . .
Ag41 S85 Ag38 81.90(15) . .
Ag41 S85 Ag5A 36.3(6) . .
C2AA S85 Ag31 124.5(6) . .
C2AA S85 Ag38 118.4(6) . .
C2AA S85 Ag41 123.0(6) . .
C2AA S85 Ag3B 119.3(8) . .
C2AA S85 Ag5A 125.0(8) . .
Ag3B S85 Ag31 87.3(5) . .
Ag3B S85 Ag41 80.3(5) . .
Ag3B S85 Ag5A 106.3(7) . .
Ag5 S86 Ag45 155.01(15) . 2_656
Ag5 S86 Ag51 86.96(11) . 2_656
Ag5 S86 Ag2G 98.0(6) . 2_656
Ag5 S86 Ag3E 170.3(7) . 2_656
Ag5 S86 Ag4A 104.8(8) . 2_656
Ag15 S86 Ag5 109.25(14) 2_656 .
Ag15 S86 Ag17 72.52(10) 2_656 2_656
Ag15 S86 Ag45 76.43(10) 2_656 2_656
Ag15 S86 Ag51 123.94(15) 2_656 2_656
Ag15 S86 Ag2G 60.9(5) 2_656 2_656
Ag15 S86 Ag3E 80.0(7) 2_656 2_656
Ag15 S86 Ag4A 104.4(7) 2_656 2_656
Ag17 S86 Ag5 70.16(10) 2_656 .
Ag17 S86 Ag45 133.21(14) 2_656 2_656
Ag17 S86 Ag51 156.01(16) 2_656 2_656
Ag33 S86 Ag5 132.22(16) 2_656 .
Ag33 S86 Ag15 86.87(12) 2_656 2_656
Ag33 S86 Ag17 72.91(11) 2_656 2_656
Ag33 S86 Ag45 71.26(11) 2_656 2_656
Ag33 S86 Ag51 121.51(15) 2_656 2_656
Ag33 S86 Ag3C 148.5(7) 2_656 .
Ag51 S86 Ag45 70.62(9) 2_656 2_656
Ag1N S86 Ag5 78.5(3) . .
Ag1N S86 Ag15 82.4(3) . 2_656
Ag1N S86 Ag3E 100.5(8) . 2_656
Ag2G S86 Ag4A 156.2(10) 2_656 2_656
Ag3C S86 Ag5 60.1(9) . .
Ag3C S86 Ag15 62.4(8) . 2_656
Ag3C S86 Ag17 90.3(7) . 2_656
Ag3C S86 Ag45 105.3(8) . 2_656
Ag3C S86 Ag51 84.2(7) . 2_656
S0AA S86 Ag5 49.7(9) 2_656 .
S0AA S86 Ag15 154.0(10) 2_656 2_656
S0AA S86 Ag1N 78.6(9) 2_656 .
S0AA S86 Ag3E 120.7(11) 2_656 2_656
Ag31 S87 Ag53 108.80(19) . .
Ag31 S87 Ag57 128.44(18) . .
Ag31 S87 Ag1D 85.4(3) . .
Ag31 S87 Ag1 80.0(3) . .
Ag53 S87 Ag57 84.11(14) . .
Ag1F S87 Ag31 107.7(4) . .
Ag1F S87 Ag1D 125.4(4) . .
C2CA S87 Ag31 112.0(6) . .
C2CA S87 Ag53 110.1(6) . .
C2CA S87 Ag57 109.1(6) . .
C2CA S87 Ag1D 115.3(7) . .
C2CA S87 Ag1F 108.1(7) . .
C2CA S87 Ag1 109.8(7) . .
C2CA S87 Ag2F 149.1(10) . .
Ag2F S87 Ag31 81.9(8) . .
Ag2F S87 Ag1D 92.4(8) . .
Ag2F S87 Ag1F 41.2(8) . .
Ag33 S88 Ag32 80.06(14) 2_656 .
Ag33 S88 Ag57 101.49(17) 2_656 2_656
Ag57 S88 Ag32 122.29(19) 2_656 .
C9IA S88 Ag32 116.4(6) . .
C9IA S88 Ag33 109.0(6) . 2_656
C9IA S88 Ag57 117.1(6) . 2_656
Ag39 S89 Ag48 93.95(13) . .
Ag50 S89 Ag39 104.35(16) . .
Ag50 S89 Ag48 125.81(17) . .
C2BA S89 Ag39 108.6(6) . .
C2BA S89 Ag48 110.2(6) . .
C2BA S89 Ag50 111.2(6) . .
Ag36 S90 Ag41 101.40(17) . .
Ag36 S90 Ag51 133.82(17) . 2_656
Ag41 S90 Ag51 89.57(14) . 2_656
C7AA S90 Ag36 107.6(6) . .
C7AA S90 Ag41 109.8(6) . .
C7AA S90 Ag51 110.4(6) . 2_656
Ag24 S91 Ag20 85.06(13) . .
Ag30 S91 Ag20 78.81(13) . .
Ag30 S91 Ag24 104.83(15) . .
C8AA S91 Ag20 116.1(5) . .
C8AA S91 Ag24 131.8(6) . .
C8AA S91 Ag30 121.0(6) . .
C8AA S91 Ag1V 100.2(11) . .
Ag1V S91 Ag20 83.4(6) . .
Ag1V S91 Ag24 126.0(9) . .
Ag47 S92 Ag34 86.38(15) . .
Ag47 S92 Ag59 101.29(16) . 2_565
Ag59 S92 Ag34 125.11(18) 2_565 .
C6AA S92 Ag34 112.2(7) . .
C6AA S92 Ag47 109.3(6) . .
C6AA S92 Ag59 115.7(7) . 2_565
Ag10 S93 Ag32 95.72(18) . .
Ag10 S93 Ag56 111.2(2) . 2_656
Ag56 S93 Ag32 120.1(2) 2_656 .
C1AA S93 Ag10 111.5(6) . .
C1AA S93 Ag32 111.6(6) . .
C1AA S93 Ag56 106.5(6) . 2_656
Ag5 S94 Ag35 148.5(5) . .
Ag5 S94 Ag36 73.91(9) . .
Ag5 S94 Ag54 124.42(14) . .
Ag5 S94 Ag1B 108.8(2) . .
Ag5 S94 Ag1E 81.2(3) . .
Ag5 S94 Ag1M 151.9(9) . .
Ag7 S94 Ag5 72.05(9) . .
Ag7 S94 Ag14 73.46(10) . .
Ag7 S94 Ag35 137.8(4) . .
Ag7 S94 Ag36 136.10(14) . .
Ag7 S94 Ag54 104.51(13) . .
Ag10 S94 Ag5 77.58(11) . .
Ag10 S94 Ag7 128.85(15) . .
Ag10 S94 Ag14 78.09(11) . .
Ag10 S94 Ag35 73.9(5) . .
Ag10 S94 Ag36 67.50(10) . .
Ag10 S94 Ag54 126.62(14) . .
Ag14 S94 Ag5 107.75(13) . .
Ag14 S94 Ag35 79.4(4) . .
Ag14 S94 Ag36 144.48(15) . .
Ag14 S94 Ag54 124.75(13) . .
Ag14 S94 Ag1B 142.5(3) . .
Ag14 S94 Ag1E 122.6(3) . .
Ag14 S94 Ag1M 73.7(7) . .
Ag36 S94 Ag35 82.8(3) . .
Ag54 S94 Ag35 66.2(5) . .
Ag54 S94 Ag36 73.53(9) . .
Ag2 S94 Ag5 139.2(3) . .
Ag2 S94 Ag14 79.3(2) . .
Ag2 S94 Ag1B 67.5(3) . .
Ag2 S94 Ag1E 129.8(3) . .
Ag2 S94 Ag1M 68.8(9) . .
Ag2 S94 Ag2E 76.9(8) . .
Ag1E S94 Ag1B 71.8(3) . .
Ag1M S94 Ag1B 78.2(8) . .
Ag1M S94 Ag1E 75.2(8) . .
Ag2E S94 Ag5 62.4(7) . .
Ag2E S94 Ag14 104.6(8) . .
Ag2E S94 Ag1B 85.0(7) . .
Ag2E S94 Ag1E 127.5(8) . .
Ag2E S94 Ag1M 145.5(12) . .
Ag11 S95 Ag20 88.34(13) . .
Ag11 S95 Ag46 100.29(14) . .
Ag20 S95 Ag46 124.83(16) . .
C8EA S95 Ag11 111.1(5) . .
C8EA S95 Ag20 112.8(6) . .
C8EA S95 Ag46 114.1(6) . .
Ag26 S96 Ag59 87.58(15) . .
Ag42 S96 Ag26 98.40(17) . .
Ag42 S96 Ag59 90.05(15) . .
Ag1U S96 Ag26 112.1(5) . .
Ag1U S96 Ag59 103.1(5) . .
C4DA S96 Ag26 121.0(7) . .
C4DA S96 Ag42 117.3(7) . .
C4DA S96 Ag59 133.6(6) . .
C4DA S96 Ag1U 98.5(8) . .
Ag3 S97 Ag34 102.57(17) . .
Ag3 S97 Ag1G 108.8(2) . .
Ag60 S97 Ag3 94.68(15) . .
Ag60 S97 Ag34 113.24(19) . .
Ag1G S97 Ag34 119.4(3) . .
C6EA S97 Ag3 113.4(6) . .
C6EA S97 Ag34 115.7(6) . .
C6EA S97 Ag60 114.6(7) . .
C6EA S97 Ag1G 97.3(7) . .
Ag21 S98 Ag54 99.76(15) . .
Ag37 S98 Ag21 94.26(14) . .
Ag37 S98 Ag54 117.19(17) . .
Ag1B S98 Ag1H 110.1(4) . .
C4BA S98 Ag21 111.3(5) . .
C4BA S98 Ag37 112.9(6) . .
C4BA S98 Ag54 117.6(6) . .
C4BA S98 Ag1B 102.0(6) . .
C4BA S98 Ag1H 130.5(6) . .
C4BA S98 Ag1 108.1(6) . .
Ag29 S99 Ag26 108.95(15) 2_565 .
Ag29 S99 Ag40 107.18(17) 2_565 2_565
Ag40 S99 Ag26 107.46(16) 2_565 .
C1DA S99 Ag26 110.6(5) . .
C1DA S99 Ag29 110.8(5) . 2_565
C1DA S99 Ag40 111.7(4) . 2_565
Ag7 S100 Ag7 180.0 2_656 .
Ag7 S100 Ag17 88.96(4) 2_656 2_656
Ag7 S100 Ag17 91.04(4) 2_656 .
Ag7 S100 Ag17 88.96(4) . .
Ag7 S100 Ag17 91.04(4) . 2_656
Ag13 S100 Ag13 180.0 2_656 .
Ag13 S100 Ag1W 124.5(5) . .
Ag13 S100 Ag1W 55.5(5) 2_656 .
Ag13 S100 Ag1W 124.5(5) 2_656 2_656
Ag13 S100 Ag1W 55.5(5) . 2_656
Ag17 S100 Ag17 180.00(5) . 2_656
Ag1W S100 Ag1W 180.0 2_656 .
Ag24 S101 Ag43 105.33(17) . 2_565
Ag24 S101 Ag59 125.09(17) . .
Ag43 S101 Ag59 93.32(15) 2_565 .
C3AA S101 Ag24 108.8(5) . .
C3AA S101 Ag43 109.9(6) . 2_565
C3AA S101 Ag59 112.3(6) . .
Ag45 S102 Ag51 82.00(13) . .
Ag45 S102 Ag56 116.86(16) . .
Ag56 S102 Ag51 103.84(15) . .
Ag1I S102 Ag1R 78.0(5) . .
Ag1I S102 Ag3E 63.7(9) . .
Ag1Q S102 Ag4A 100.9(8) . .
Ag1R S102 Ag3E 109.5(8) . .
C4CA S102 Ag45 118.7(5) . .
C4CA S102 Ag51 124.4(5) . .
C4CA S102 Ag56 108.8(5) . .
C4CA S102 Ag1I 132.3(7) . .
C4CA S102 Ag1Q 133.8(7) . .
C4CA S102 Ag1R 127.1(6) . .
C4CA S102 Ag3E 122.6(9) . .
C4CA S102 Ag4A 120.4(9) . .
Ag30 S103 Ag46 94.77(14) . .
Ag30 S103 Ag49 105.32(15) . .
Ag49 S103 Ag46 123.75(17) . .
Ag49 S103 Ag1V 119.8(6) . .
C9AA S103 Ag30 111.3(5) . .
C9AA S103 Ag46 109.1(6) . .
C9AA S103 Ag49 111.0(5) . .
C9AA S103 Ag1V 91.6(9) . .
Ag1V S103 Ag46 96.5(5) . .
Ag23 S104 Ag54 84.22(14) . .
Ag23 S104 Ag58 98.95(16) . .
Ag58 S104 Ag54 127.9(2) . .
C5DA S104 Ag23 111.2(6) . .
C5DA S104 Ag54 113.1(6) . .
C5DA S104 Ag58 113.8(7) . .
Ag6 S105 Ag61 103.08(17) . .
Ag6 S105 Ag1L 116.02(19) . .
Ag6 S105 Ag1U 108.6(4) . .
Ag42 S105 Ag6 94.87(15) . .
Ag42 S105 Ag1L 114.28(19) . .
Ag61 S105 Ag1U 118.4(4) . .
C7BA S105 Ag6 113.4(5) . .
C7BA S105 Ag42 111.0(6) . .
C7BA S105 Ag61 117.3(5) . .
C7BA S105 Ag1L 107.0(5) . .
C7BA S105 Ag1U 96.2(6) . .
Ag29 S106 Ag46 89.58(14) . .
Ag29 S106 Ag1G 111.7(3) . .
Ag60 S106 Ag29 97.14(17) . .
Ag60 S106 Ag46 88.05(14) . .
Ag1G S106 Ag46 99.1(2) . .
C0GA S106 Ag29 120.0(7) . .
C0GA S106 Ag46 132.2(7) . .
C0GA S106 Ag60 120.4(7) . .
C0GA S106 Ag1G 102.5(7) . .
Ag27 S107 Ag35 104.0(6) . .
Ag27 S107 Ag58 130.54(18) . .
Ag27 S107 Ag3G 75.0(6) . 2_656
Ag35 S107 Ag58 91.2(6) . .
Ag1M S107 Ag27 102.9(12) . .
Ag1P S107 Ag27 107.1(4) . .
Ag1P S107 Ag1M 116.3(11) . .
C7EA S107 Ag27 108.4(7) . .
C7EA S107 Ag35 107.8(8) . .
C7EA S107 Ag58 111.1(7) . .
C7EA S107 Ag1M 113.8(11) . .
C7EA S107 Ag1P 107.7(7) . .
C7EA S107 Ag3G 108.5(9) . 2_656
Ag44 S108 Ag58 82.49(13) . .
Ag78 S108 Ag44 114.59(19) 2_656 .
Ag78 S108 Ag58 101.59(19) 2_656 .
Ag1K S108 Ag1P 59.3(3) 2_656 .
Ag1K S108 Ag1T 107.2(4) 2_656 .
Ag1P S108 Ag1T 88.6(5) . .
C1KA S108 Ag44 118.9(8) . .
C1KA S108 Ag58 127.7(8) . .
C1KA S108 Ag78 109.0(9) . 2_656
C1KA S108 Ag1K 129.7(9) . 2_656
C1KA S108 Ag1P 132.8(8) . .
C1KA S108 Ag1T 120.1(10) . .
C1KA S108 Ag2B 120.7(9) . 2_656
Ag25 S109 Ag38 99.9(2) . .
Ag25 S109 Ag78 109.06(19) . .
Ag38 S109 Ag78 118.9(2) . .
C0AA S109 Ag25 113.7(6) . .
C0AA S109 Ag38 111.9(6) . .
C0AA S109 Ag78 103.8(6) . .
Ag14 Ag2A Ag27 62.20(17) . .
S64 Ag2A Ag14 54.8(2) 2_656 .
S64 Ag2A Ag27 61.5(2) 2_656 .
S64 Ag2A Ag1O 70.5(4) 2_656 .
S64 Ag2A S1 170.5(7) 2_656 .
Ag1O Ag2A Ag14 122.6(4) . .
Ag1O Ag2A Ag27 78.4(3) . .
S1 Ag2A Ag14 134.8(6) . .
S1 Ag2A Ag27 121.2(6) . .
S1 Ag2A Ag1O 100.6(7) . .
Ag14 Ag2 Ag1H 145.1(3) . .
Ag14 Ag2 Ag1W 55.6(4) . .
S94 Ag2 Ag14 53.58(18) . .
S94 Ag2 Ag1B 66.0(3) . .
S94 Ag2 Ag1H 122.3(4) . .
S94 Ag2 Ag1M 62.9(9) . .
S94 Ag2 Ag1W 79.6(4) . .
S94 Ag2 Ag2E 54.2(7) . .
S94 Ag2 S22A 171.1(8) . .
Ag1B Ag2 Ag14 117.2(3) . .
Ag1B Ag2 Ag1H 80.4(3) . .
Ag1B Ag2 Ag1W 130.2(5) . .
Ag1B Ag2 Ag2E 76.2(7) . .
Ag1M Ag2 Ag14 64.1(8) . .
Ag1M Ag2 Ag1B 75.6(7) . .
Ag1M Ag2 Ag1H 149.9(8) . .
Ag1M Ag2 Ag1W 119.6(9) . .
Ag1M Ag2 Ag2E 117.0(12) . .
Ag1W Ag2 Ag1H 89.7(5) . .
Ag2E Ag2 Ag14 81.6(7) . .
Ag2E Ag2 Ag1H 73.5(8) . .
Ag2E Ag2 Ag1W 54.3(7) . .
S22A Ag2 Ag14 133.4(7) . .
S22A Ag2 Ag1B 108.7(7) . .
S22A Ag2 Ag1H 48.9(7) . .
S22A Ag2 Ag1M 123.7(11) . .
S22A Ag2 Ag1W 100.1(7) . .
S22A Ag2 Ag2E 118.4(10) . .
S77 Ag1B S94 79.2(3) . .
S77 Ag1B S98 176.3(6) . .
S77 Ag1B Ag2 97.0(4) . .
S94 Ag1B Ag2 46.5(2) . .
S98 Ag1B S94 102.7(4) . .
S98 Ag1B Ag2 86.6(4) . .
Ag15 Ag1C Ag1F 114.1(4) . .
S83 Ag1C Ag15 57.4(3) . .
S83 Ag1C Ag1F 57.2(3) . .
S83 Ag1C Ag2F 50.0(6) . .
S83 Ag1C Ag3A 63.3(3) . .
S83 Ag1C Ag3E 120.1(8) . .
S83 Ag1C S2C 173.5(9) . 2_656
Ag2F Ag1C Ag15 102.8(6) . .
Ag2F Ag1C Ag1F 30.4(6) . .
Ag2F Ag1C Ag3A 95.2(6) . .
Ag2F Ag1C Ag3E 168.3(10) . .
Ag3A Ag1C Ag15 71.7(3) . .
Ag3A Ag1C Ag1F 73.3(4) . .
Ag3A Ag1C Ag3E 73.5(7) . .
Ag3E Ag1C Ag15 71.3(7) . .
Ag3E Ag1C Ag1F 142.2(8) . .
S2C Ag1C Ag15 128.6(9) 2_656 .
S2C Ag1C Ag1F 116.4(9) 2_656 .
S2C Ag1C Ag2F 125.8(11) 2_656 .
S2C Ag1C Ag3A 114.5(11) 2_656 .
S2C Ag1C Ag3E 63.4(11) 2_656 .
S74 Ag1D S64 75.7(3) 2_656 .
S74 Ag1D S87 124.6(4) 2_656 .
S87 Ag1D S64 100.5(4) . .
S77 Ag1E S94 78.8(3) . .
S77 Ag1E S1 128.8(7) . .
S77 Ag1E S0AA 150.7(8) . 2_656
S94 Ag1E S0AA 78.9(7) . 2_656
S1 Ag1E S94 103.2(5) . .
S1 Ag1E S0AA 75.1(9) . 2_656
S83 Ag1F Ag1C 45.6(3) . .
S83 Ag1F Ag1H 57.9(3) . .
S84 Ag1F S83 89.3(4) . .
S84 Ag1F Ag1C 90.1(4) . .
S84 Ag1F Ag1H 52.5(3) . .
S87 Ag1F S83 124.0(5) . .
S87 Ag1F S84 146.7(6) . .
S87 Ag1F Ag1C 111.7(5) . .
S87 Ag1F Ag1H 143.7(5) . .
Ag1C Ag1F Ag1H 93.5(4) . .
Ag2F Ag1F S83 59.4(11) . .
Ag2F Ag1F S84 148.5(13) . .
Ag2F Ag1F S87 64.7(11) . .
Ag2F Ag1F Ag1C 70.9(11) . .
Ag2F Ag1F Ag1H 102.5(12) . .
S97 Ag1G S106 144.9(3) . .
S83 Ag1H Ag2 73.7(3) . .
S83 Ag1H Ag1F 49.3(3) . .
S83 Ag1H Ag3A 56.6(3) . .
S84 Ag1H S83 77.0(3) . .
S84 Ag1H S98 122.6(5) . .
S84 Ag1H Ag2 148.0(5) . .
S84 Ag1H Ag1F 44.0(3) . .
S84 Ag1H Ag3A 50.9(3) . .
S98 Ag1H S83 96.1(4) . .
S98 Ag1H Ag2 73.6(3) . .
S98 Ag1H Ag1F 88.6(4) . .
S98 Ag1H Ag3A 152.0(5) . .
Ag1F Ag1H Ag2 118.0(4) . .
S22A Ag1H S83 94.8(6) . .
S22A Ag1H S84 126.8(8) . .
S22A Ag1H S98 110.5(8) . .
S22A Ag1H Ag2 45.2(7) . .
S22A Ag1H Ag1F 142.0(7) . .
S22A Ag1H Ag3A 80.4(7) . .
Ag3A Ag1H Ag2 101.0(4) . .
Ag3A Ag1H Ag1F 69.5(4) . .
Ag13 Ag1J Ag14 57.5(2) . 2_656
Ag13 Ag1J Ag1P 113.2(4) . 2_656
S81 Ag1J Ag13 56.7(2) . .
S81 Ag1J Ag14 52.2(2) . 2_656
S81 Ag1J Ag1P 60.4(4) . 2_656
Ag1K Ag1J Ag13 134.2(6) . .
Ag1K Ag1J Ag14 117.0(5) . 2_656
Ag1K Ag1J S81 83.6(5) . .
Ag1K Ag1J Ag1P 50.7(4) . 2_656
Ag1P Ag1J Ag14 67.9(4) 2_656 2_656
Ag1J Ag1K S108 134.8(4) . 2_656
Ag1J Ag1K Ag1P 88.9(5) . 2_656
Ag1P Ag1K S108 60.9(4) 2_656 2_656
S76 Ag1L Ag39 78.20(18) . .
S76 Ag1L S105 99.2(2) . .
S80 Ag1L Ag39 47.85(14) . .
S80 Ag1L S76 126.0(3) . .
S80 Ag1L S105 112.0(2) . .
S105 Ag1L Ag39 128.9(2) . .
S77 Ag1M Ag14 126.8(16) . .
S77 Ag1M S94 77.5(11) . .
S77 Ag1M Ag2 91.9(13) . .
S94 Ag1M Ag14 49.9(6) . .
S94 Ag1M Ag2 48.3(7) . .
S107 Ag1M Ag14 72.8(8) . .
S107 Ag1M S77 160.1(19) . .
S107 Ag1M S94 122.4(13) . .
S107 Ag1M Ag2 102.5(12) . .
Ag2 Ag1M Ag14 61.1(7) . .
Ag5 Ag1N Ag13 58.13(17) . .
Ag5 Ag1N Ag15 82.9(2) . 2_656
Ag13 Ag1N Ag15 55.46(17) . 2_656
S86 Ag1N Ag5 54.7(2) . .
S86 Ag1N Ag13 79.9(3) . .
S86 Ag1N Ag15 51.7(2) . 2_656
S86 Ag1N Ag1R 63.1(4) . 2_656
S86 Ag1N S0AA 47.3(7) . 2_656
Ag1R Ag1N Ag5 69.5(4) 2_656 .
Ag1R Ag1N Ag13 127.1(4) 2_656 .
Ag1R Ag1N Ag15 113.4(4) 2_656 2_656
S0AA Ag1N Ag5 39.5(6) 2_656 .
S0AA Ag1N Ag13 96.5(7) 2_656 .
S0AA Ag1N Ag15 97.5(7) 2_656 2_656
S0AA Ag1N Ag1R 30.6(7) 2_656 2_656
S74 Ag1O Ag2A 93.7(5) . .
S74 Ag1O S2C 177.0(12) . .
S2C Ag1O Ag2A 86.9(8) . .
S81 Ag1P Ag1J 49.8(3) 2_656 2_656
S107 Ag1P S81 113.6(6) . 2_656
S107 Ag1P S108 159.1(6) . .
S107 Ag1P Ag1J 106.1(6) . 2_656
S107 Ag1P Ag1K 136.2(6) . 2_656
S108 Ag1P S81 83.2(4) . 2_656
S108 Ag1P Ag1J 94.2(5) . 2_656
Ag1K Ag1P S81 69.9(3) 2_656 2_656
Ag1K Ag1P S108 59.7(4) 2_656 .
Ag1K Ag1P Ag1J 40.4(3) 2_656 2_656
S86 Ag1I Ag1R 58.0(4) 2_656 .
S102 Ag1I S86 80.9(4) . 2_656
S102 Ag1I Ag1R 52.3(4) . .
S102 Ag1I S1 129.1(9) . 2_656
S102 Ag1I Ag3E 60.8(9) . .
S102 Ag1I S2C 123.7(11) . 2_656
S1 Ag1I S86 96.9(6) 2_656 2_656
S1 Ag1I Ag1R 83.4(7) 2_656 .
S1 Ag1I Ag3E 156.7(10) 2_656 .
Ag3E Ag1I S86 61.9(8) . 2_656
Ag3E Ag1I Ag1R 92.1(9) . .
S2C Ag1I S86 95.4(9) 2_656 2_656
S2C Ag1I Ag1R 152.8(10) 2_656 .
S2C Ag1I S1 107.2(12) 2_656 2_656
S2C Ag1I Ag3E 68.1(13) 2_656 .
S102 Ag1Q S86 84.4(4) . 2_656
S86 Ag1R Ag1N 45.0(3) 2_656 2_656
S86 Ag1R Ag1I 58.6(4) 2_656 .
S102 Ag1R S86 79.9(3) . 2_656
S102 Ag1R Ag1N 90.0(4) . 2_656
S102 Ag1R Ag1I 49.8(3) . .
Ag1I Ag1R Ag1N 98.5(5) . 2_656
S0AA Ag1R S86 44.4(11) . 2_656
S0AA Ag1R S102 122.1(14) . .
S0AA Ag1R Ag1N 63.9(10) . 2_656
S0AA Ag1R Ag1I 82.4(14) . .
S83 Ag1S Ag1 53.2(3) . .
S84 Ag1S S83 85.3(4) . .
S84 Ag1S Ag1 57.1(4) . .
S83 Ag1 Ag31 108.9(4) . .
S83 Ag1 S87 102.6(5) . .
S83 Ag1 S98 97.8(5) . .
S83 Ag1 Ag1S 57.6(4) . .
S84 Ag1 Ag31 149.0(6) . .
S84 Ag1 S83 79.1(4) . .
S84 Ag1 S87 105.2(5) . .
S84 Ag1 S98 115.1(5) . .
S84 Ag1 Ag1S 42.4(3) . .
S87 Ag1 Ag31 44.3(2) . .
S87 Ag1 Ag1S 75.5(4) . .
S98 Ag1 Ag31 93.9(4) . .
S98 Ag1 S87 137.5(5) . .
S98 Ag1 Ag1S 145.5(6) . .
Ag1S Ag1 Ag31 115.9(5) . .
C4AA C7BA S105 107.4(11) . .
C1JA C7BA S105 109.3(12) . .
C1JA C7BA C4AA 111.2(15) . .
C1JA C7BA C3CA 111.6(14) . .
C3CA C7BA S105 107.8(11) . .
C3CA C7BA C4AA 109.5(14) . .
C8GA C0AA S109 108.0(11) . .
C9HA C0AA S109 111.2(15) . .
C9HA C0AA C8GA 110.7(15) . .
C9HA C0AA C4 110.3(15) . .
C4 C0AA S109 108.4(12) . .
C4 C0AA C8GA 108.1(17) . .
S81 Ag1T S75 107.3(6) 2_656 .
S108 Ag1T S75 126.2(6) . .
S108 Ag1T S81 84.1(4) . 2_656
S22A Ag1T S75 105.3(8) . .
S22A Ag1T S81 99.7(8) . 2_656
S22A Ag1T S108 124.8(9) . .
S108 Ag2B Ag3G 62.3(7) 2_656 .
S2A Ag2B S108 172.9(10) . 2_656
S2A Ag2B Ag3G 122.5(10) . .
C7IA C1AA S93 110.4(11) . .
C7IA C1AA C2FA 109.8(14) . .
C7IA C1AA C4JA 111.3(15) . .
C7IA C1AA S1 110.5(13) . .
C2FA C1AA S93 109.7(12) . .
C2FA C1AA C4JA 109.5(14) . .
C2FA C1AA S1 87.9(13) . .
C4JA C1AA S93 106.0(12) . .
C4JA C1AA S1 124.8(14) . .
C11 C2AA S85 107.9(13) . .
C11 C2AA C15 113(2) . .
C23 C2AA S85 104.6(13) . .
C23 C2AA C11 112.4(19) . .
C23 C2AA C15 111.4(19) . .
C15 C2AA S85 107.1(13) . .
C5CA C3AA S101 105.8(12) . .
C6FA C3AA S101 110.7(12) . .
C6FA C3AA C5CA 108.2(15) . .
C6FA C3AA C5JA 113.5(16) . .
C5JA C3AA S101 107.6(12) . .
C5JA C3AA C5CA 110.8(16) . .
C8FA C2 S75 106.7(11) . .
C9FA C2 S75 108.0(12) . .
C9FA C2 C8FA 110.1(16) . .
C0IA C2 S75 112.3(14) . .
C0IA C2 C8FA 110.4(15) . .
C0IA C2 C9FA 109.3(15) . .
C9CA C6AA S92 105.2(13) . .
C9CA C6AA C3GA 109.4(19) . .
C4EA C6AA S92 110.8(14) . .
C4EA C6AA C9CA 110.2(15) . .
C4EA C6AA C3GA 113.5(19) . .
C3GA C6AA S92 107.3(12) . .
C8CA C7AA S90 108.9(12) . .
C8CA C7AA C5FA 109.9(15) . .
C8CA C7AA C2HA 109.8(16) . .
C5FA C7AA S90 108.6(12) . .
C5FA C7AA C2HA 107.7(15) . .
C2HA C7AA S90 111.8(13) . .
C3 C8AA S91 107.0(11) . .
C3 C8AA C6 102.3(19) . .
C19 C8AA S91 106.0(13) . .
C19 C8AA C3 114(2) . .
C19 C8AA C6 121(2) . .
C6 C8AA S91 105.5(12) . .
C9BA C9AA S103 108.5(12) . .
C9BA C9AA C6CA 111.9(15) . .
C6CA C9AA S103 107.7(12) . .
C2DA C9AA S103 109.4(12) . .
C2DA C9AA C9BA 110.9(16) . .
C2DA C9AA C6CA 108.3(16) . .
C0FA C0BA S84 107.9(11) . .
C1GA C0BA S84 108.9(12) . .
C1GA C0BA C0FA 110.1(18) . .
C4HA C0BA S84 109.4(13) . .
C4HA C0BA C0FA 112.9(16) . .
C4HA C0BA C1GA 107.5(19) . .
C1HA C1BA S76 106.5(12) . .
C1HA C1BA C7 110.4(15) . .
C2IA C1BA S76 112.0(12) . .
C2IA C1BA C1HA 109.6(16) . .
C2IA C1BA C7 110.2(17) . .
C7 C1BA S76 108.1(11) . .
C3BA C2BA S89 105.5(11) . .
C2EA C2BA S89 110.6(12) . .
C2EA C2BA C3BA 110.8(14) . .
C3EA C2BA S89 106.4(11) . .
C3EA C2BA C3BA 113.8(16) . .
C3EA C2BA C2EA 109.6(16) . .
C3DA C5IA S79 105.8(13) . .
C3DA C5IA C7JA 107.4(16) . .
C3DA C5IA S2A 120.3(16) . .
C7JA C5IA S79 107.4(12) . .
C7JA C5IA S2A 109.5(15) . .
C2JA C5IA S79 114.4(13) . .
C2JA C5IA C3DA 113.2(16) . .
C2JA C5IA C7JA 108.4(17) . .
C2JA C5IA S2A 97.5(14) . .
C16 C6IA S74 108.2(14) . .
C18 C6IA S74 112.9(18) . .
C18 C6IA C16 112(3) . .
C18 C6IA C1 111(3) . .
C1 C6IA S74 108.7(19) . .
C1 C6IA C16 103(3) . .
S96 Ag1U S105 145.3(8) . .
C9DA C4BA S98 111.7(12) . .
C9DA C4BA C6GA 113.3(15) . .
C6GA C4BA S98 107.3(12) . .
C7HA C4BA S98 109.5(12) . .
C7HA C4BA C9DA 107.7(16) . .
C7HA C4BA C6GA 107.2(14) . .
C8B C8IA S82 107.2(15) . .
C8B C8IA C41A 112.6(15) . .
C8B C8IA C10A 111.0(14) . .
C10B C8IA S82 113.3(16) . .
C10B C8IA C41B 108.3(14) . .
C10B C8IA C8A 111.9(14) . .
C41B C8IA S82 104.0(14) . .
C8A C8IA S82 111.0(16) . .
C8A C8IA C41B 107.8(14) . .
C41A C8IA S82 111.1(15) . .
C41A C8IA C10A 109.9(14) . .
C10A C8IA S82 104.6(14) . .
C7FA C9IA S88 112.7(15) . .
C7FA C9IA C7GA 113.1(18) . .
C7FA C9IA C3JA 110.0(17) . .
C7FA C9IA S2C 96.3(18) . .
C7GA C9IA S88 108.2(13) . .
C7GA C9IA C3JA 110.9(18) . .
C7GA C9IA S2C 87.7(16) . .
C3JA C9IA S88 101.3(13) . .
C3JA C9IA S2C 136.8(17) . .
C0JA C2CA S87 108.0(13) . .
C0JA C2CA C2GA 115.9(17) . .
C0JA C2CA C6HA 107.0(15) . .
C2GA C2CA S87 107.5(12) . .
C2GA C2CA C6HA 109.5(16) . .
C6HA C2CA S87 108.7(12) . .
C5BA C4CA S102 109.2(11) . .
C8DA C4CA S102 108.5(12) . .
C8DA C4CA C5BA 108.4(14) . .
C3HA C4CA S102 109.6(12) . .
C3HA C4CA C5BA 110.5(16) . .
C3HA C4CA C8DA 110.6(16) . .
C0CA C0DA S73 108.1(10) . .
C9EA C0DA S73 108.4(11) . .
C9EA C0DA C0CA 111.1(13) . .
C9EA C0DA C3FA 113.5(15) . .
C3FA C0DA S73 106.5(10) . .
C3FA C0DA C0CA 109.0(13) . .
C5AA C1DA S99 107.3(11) . .
C6DA C1DA S99 107.6(10) . .
C6DA C1DA C5AA 108.9(14) . .
C8HA C1DA S99 109.8(11) . .
C8HA C1DA C5AA 111.3(14) . .
C8HA C1DA C6DA 111.9(15) . .
C28 C4DA S96 104.8(13) . .
C28 C4DA C35 112(2) . .
C2KA C4DA S96 114.0(19) . .
C2KA C4DA C28 115(2) . .
C2KA C4DA C35 105(2) . .
C35 C4DA S96 106.3(15) . .
C1IA C5DA S104 109.0(12) . .
C1IA C5DA S22A 66.8(13) . .
C4IA C5DA S104 109.0(12) . .
C4IA C5DA C1IA 108.0(17) . .
C4IA C5DA C9 108.5(16) . .
C4IA C5DA S22A 107.3(15) . .
C9 C5DA S104 110.5(14) . .
C9 C5DA C1IA 111.7(16) . .
C9 C5DA S22A 142.3(18) . .
C9JA C0EA S77 107.2(13) . .
C9JA C0EA C12 110.1(19) . .
C9JA C0EA C24 109.9(19) . .
C12 C0EA S77 109.5(14) . .
C12 C0EA C24 111.2(19) . .
C24 C0EA S77 108.9(13) . .
C32 C5EA S72 109.6(11) . .
C32 C5EA C44 109.6(13) . .
C8JA C5EA S72 109.0(12) . .
C8JA C5EA C32 111.5(12) . .
C8JA C5EA C44 111.1(12) . .
C44 C5EA S72 105.9(11) . .
C1FA C6EA S97 104.4(13) . .
C1FA C6EA C5 111.2(19) . .
C1FA C6EA C0KA 114.3(19) . .
C5 C6EA S97 107.3(13) . .
C5 C6EA C0KA 114(2) . .
C0KA C6EA S97 104.2(15) . .
C6BA C7EA S107 106.5(14) . .
C9GA C7EA S107 110.1(13) . .
C9GA C7EA C6BA 111.6(18) . .
C0HA C7EA S107 106.6(13) . .
C0HA C7EA C6BA 109.0(17) . .
C0HA C7EA C9GA 113(2) . .
C8BA C8EA S95 107.5(10) . .
C7CA C8EA S95 109.6(12) . .
C7CA C8EA C8BA 111.9(15) . .
C7CA C8EA C1EA 110.5(14) . .
C1EA C8EA S95 106.3(11) . .
C1EA C8EA C8BA 110.9(16) . .
C6JA O0AA Ag56 117.0(18) . .
C13 C0GA S106 104.1(13) . .
C13 C0GA C20 111.5(19) . .
C20 C0GA S106 106.9(15) . .
C45 C0GA S106 106.1(14) . .
C45 C0GA C13 112(2) . .
C45 C0GA C20 115(2) . .
C14 C4GA S80 111.7(15) . .
C14 C4GA C38 107.6(14) . .
C17 C4GA S80 116.0(17) . .
C17 C4GA C14 111.9(15) . .
C17 C4GA C38 106.6(14) . .
C26 C4GA S80 112.2(17) . .
C26 C4GA C30 106.1(13) . .
C30 C4GA S80 102.0(15) . .
C38 C4GA S80 102.1(15) . .
C34 C4GA S80 114.7(16) . .
C34 C4GA C26 113.5(15) . .
C34 C4GA C30 107.2(15) . .
C4BA C7HA Ag5A 98.7(12) . .
S91 Ag1V Ag20 49.0(4) . .
S91 Ag1V S103 145.6(17) . .
S103 Ag1V Ag20 115.4(11) . .
C5DA C1IA S22A 63.8(11) . .
Ag13 Ag1W Ag14 65.5(6) 2_656 .
Ag13 Ag1W S83 157.8(14) 2_656 .
Ag13 Ag1W S100 61.8(6) 2_656 .
Ag13 Ag1W Ag2 122.7(11) 2_656 .
Ag13 Ag1W Ag2E 134.8(12) 2_656 .
Ag14 Ag1W Ag2 60.0(6) . .
Ag15 Ag1W Ag13 94.2(11) . 2_656
Ag15 Ag1W Ag14 136.7(12) . .
Ag15 Ag1W S81 79.9(9) . 2_656
Ag15 Ag1W S83 71.5(9) . .
Ag15 Ag1W S100 123.5(15) . .
Ag15 Ag1W Ag2 113.2(11) . .
Ag15 Ag1W Ag2E 128.6(14) . .
S81 Ag1W Ag13 66.0(6) 2_656 2_656
S81 Ag1W Ag14 57.2(6) 2_656 .
S81 Ag1W S83 125.2(10) 2_656 .
S81 Ag1W S100 123.2(10) 2_656 .
S81 Ag1W Ag2 70.6(8) 2_656 .
S81 Ag1W Ag2E 128.0(13) 2_656 .
S83 Ag1W Ag14 136.4(11) . .
S83 Ag1W Ag2 79.2(7) . .
S83 Ag1W Ag2E 57.1(9) . .
S100 Ag1W Ag14 81.7(6) . .
S100 Ag1W S83 111.6(9) . .
S100 Ag1W Ag2 123.0(9) . .
S100 Ag1W Ag2E 80.3(8) . .
Ag2E Ag1W Ag14 86.7(10) . .
Ag2E Ag1W Ag2 58.6(7) . .
C4FA C1KA S108 113.9(17) . .
C4FA C1KA C3KA 107(2) . .
C4FA C1KA C1CA 104(2) . .
C3KA C1KA S108 107.8(18) . .
C3KA C1KA C1CA 118(3) . .
C1CA C1KA S108 106.1(16) . .
O0AA C6JA O5HA 127(3) . .
O0AA C6JA C22 119(3) . .
O5HA C6JA C22 113(3) . .
F1 C22 C6JA 105(2) . .
F1CA C22 F1 100(2) . .
F1CA C22 C6JA 109(3) . .
F7DA C22 F1 100(3) . .
F7DA C22 F1CA 114(3) . .
F7DA C22 C6JA 124(3) . .
Ag5 Ag2E S69 56.2(6) . .
Ag5 Ag2E Ag2 108.9(12) . .
Ag5 Ag2E Ag1W 107.8(14) . .
Ag5 Ag2E Ag2F 129.1(11) . .
S69 Ag2E Ag2 161.4(13) . .
S69 Ag2E Ag1W 125.5(10) . .
S69 Ag2E Ag2F 73.6(9) . .
S83 Ag2E Ag5 155.4(11) . .
S83 Ag2E S69 114.7(11) . .
S83 Ag2E Ag2 83.5(9) . .
S83 Ag2E Ag1W 56.4(8) . .
S83 Ag2E Ag2F 44.8(8) . .
S94 Ag2E Ag5 60.1(8) . .
S94 Ag2E S69 114.8(13) . .
S94 Ag2E S83 129.0(13) . .
S94 Ag2E Ag2 48.8(5) . .
S94 Ag2E Ag1W 84.9(12) . .
S94 Ag2E Ag2F 170.2(13) . .
Ag2 Ag2E Ag2F 122.0(13) . .
Ag1W Ag2E Ag2 67.0(9) . .
Ag1W Ag2E Ag2F 94.2(12) . .
Ag2A S1 Ag1E 95.5(8) . .
Ag2A S1 Ag1I 87.9(8) . 2_656
Ag1I S1 Ag1E 120.2(10) 2_656 .
C1AA S1 Ag2A 112.5(11) . .
C1AA S1 Ag1E 106.7(10) . .
C1AA S1 Ag1I 126.7(12) . 2_656
Ag31 Ag2F Ag2E 89.3(10) . .
S83 Ag2F Ag31 142.7(12) . .
S83 Ag2F Ag1C 48.8(6) . .
S83 Ag2F Ag2E 54.9(9) . .
S87 Ag2F Ag31 52.4(6) . .
S87 Ag2F S83 157.7(15) . .
S87 Ag2F Ag1C 120.6(12) . .
S87 Ag2F Ag2E 141.0(13) . .
Ag1C Ag2F Ag31 165.8(11) . .
Ag1C Ag2F Ag2E 98.4(10) . .
Ag1F Ag2F Ag31 108.1(13) . .
Ag1F Ag2F S83 84.0(12) . .
Ag1F Ag2F S87 74.1(12) . .
Ag1F Ag2F Ag1C 78.7(12) . .
Ag1F Ag2F Ag2E 118.4(15) . .
Ag15 Ag2G S86 56.4(5) . 2_656
Ag15 Ag2G Ag2H 110.4(15) . .
S64 Ag2G Ag15 165.7(12) . .
S64 Ag2G S83 119.5(10) . .
S64 Ag2G S86 127.3(10) . 2_656
S64 Ag2G Ag2H 60.3(13) . .
S83 Ag2G Ag15 59.5(6) . .
S83 Ag2G S86 113.1(9) . 2_656
S83 Ag2G Ag2H 65.4(12) . .
Ag2H Ag2G S86 155.9(16) . 2_656
Ag2 S22A Ag1H 85.9(9) . .
Ag2 S22A Ag1T 98.3(9) . .
Ag1T S22A Ag1H 126.2(11) . .
C5DA S22A Ag2 111.5(14) . .
C5DA S22A Ag1H 104.7(12) . .
C5DA S22A Ag1T 122.5(14) . .
C5DA S22A C1IA 49.4(10) . .
C1IA S22A Ag2 159.6(15) . .
C1IA S22A Ag1H 104.7(14) . .
C1IA S22A Ag1T 89.5(12) . .
S64 Ag2H S83 107.1(16) . .
S64 Ag2H Ag2G 56.3(12) . .
S64 Ag2H Ag4G 85.5(15) . .
S69 Ag2H S64 128(2) . .
S69 Ag2H S83 125(2) . .
S69 Ag2H Ag2G 159(2) . .
S69 Ag2H Ag4G 45.5(10) . .
S83 Ag2H Ag4G 160(2) . .
Ag2G Ag2H S83 55.7(11) . .
Ag2G Ag2H Ag4G 141(2) . .
S75 Ag3A S83 115.2(4) . .
S75 Ag3A S84 161.6(5) . .
S75 Ag3A Ag1C 101.1(4) . .
S75 Ag3A Ag1H 132.4(5) . .
S83 Ag3A Ag1C 45.5(3) . .
S83 Ag3A Ag1H 61.0(3) . .
S84 Ag3A S83 83.0(3) . .
S84 Ag3A Ag1C 89.8(4) . .
S84 Ag3A Ag1H 57.5(3) . .
Ag1C Ag3A Ag1H 102.5(4) . .
Ag41 Ag3B Ag31 75.7(5) . .
S69 Ag3B Ag31 56.3(4) . .
S69 Ag3B Ag41 57.2(4) . .
S85 Ag3B Ag31 47.0(4) . .
S85 Ag3B Ag41 50.7(4) . .
S85 Ag3B S69 79.5(6) . .
Ag5 Ag3C Ag15 111.3(10) . 2_656
Ag5 Ag3C S69 61.1(8) . .
Ag5 Ag3C S81 151.8(12) . .
Ag15 Ag3C S81 56.4(7) 2_656 .
Ag52 Ag3C Ag5 152.6(14) . .
Ag52 Ag3C Ag15 87.4(13) . 2_656
Ag52 Ag3C S69 109.1(11) . .
Ag52 Ag3C S81 55.5(8) . .
Ag52 Ag3C S86 113.1(15) . .
S69 Ag3C Ag15 155.7(13) . 2_656
S69 Ag3C S81 118.2(11) . .
S86 Ag3C Ag5 63.8(8) . .
S86 Ag3C Ag15 61.4(7) . 2_656
S86 Ag3C S69 123.2(14) . .
S86 Ag3C S81 116.7(12) . .
Ag31 Ag4G Ag2H 70.0(11) . .
S69 Ag4G Ag31 68.1(7) . .
S69 Ag4G Ag2H 50.7(11) . .
Ag5 S0AA S86 77.9(10) 2_656 2_656
Ag5 S0AA Ag1E 89.7(10) 2_656 2_656
Ag5 S0AA Ag1N 78.6(9) 2_656 2_656
S86 S0AA Ag1E 131.0(14) 2_656 2_656
S86 S0AA Ag1N 54.1(6) 2_656 2_656
Ag1N S0AA Ag1E 166.1(14) 2_656 2_656
Ag1R S0AA Ag5 159(2) . 2_656
Ag1R S0AA S86 103.6(16) . 2_656
Ag1R S0AA Ag1E 103.8(12) . 2_656
Ag1R S0AA Ag1N 85.5(11) . 2_656
S75 Ag3E S86 105.0(12) . 2_656
S75 Ag3E Ag1C 91.2(10) . .
S75 Ag3E S2C 129.5(14) . 2_656
S86 Ag3E Ag1C 71.5(8) 2_656 .
S102 Ag3E S75 124.4(15) . .
S102 Ag3E S86 80.1(9) . 2_656
S102 Ag3E Ag1C 139.4(14) . .
S102 Ag3E Ag1I 55.5(8) . .
S102 Ag3E S2C 105.5(14) . 2_656
Ag1I Ag3E S75 169.6(15) . .
Ag1I Ag3E S86 64.6(8) . 2_656
Ag1I Ag3E Ag1C 85.8(11) . .
Ag1I Ag3E S2C 53.6(11) . 2_656
S2C Ag3E S86 89.1(12) 2_656 2_656
S2C Ag3E Ag1C 47.3(9) 2_656 .
Ag27 Ag3G Ag2B 153.3(12) 2_656 .
S107 Ag3G Ag27 46.7(5) 2_656 2_656
S107 Ag3G Ag2B 141.2(11) 2_656 .
Ag2B S2A Ag4A 105.4(13) . 2_656
C5IA S2A Ag2B 85.7(13) . .
C5IA S2A Ag4A 87.2(13) . 2_656
S86 Ag4A S2A 105.5(12) 2_656 2_656
S102 Ag4A S86 86.8(10) . 2_656
S102 Ag4A S2A 167.3(14) . 2_656
Ag1C S2C Ag1O 95.4(13) 2_656 .
Ag1C S2C Ag1I 105.0(12) 2_656 2_656
Ag1C S2C Ag3E 69.3(12) 2_656 2_656
Ag1O S2C Ag1I 107.5(15) . 2_656
Ag1O S2C Ag3E 152.7(16) . 2_656
Ag1I S2C Ag3E 58.3(10) 2_656 2_656
C9IA S2C Ag1C 117.4(18) . 2_656
C9IA S2C Ag1O 100.8(15) . .
C9IA S2C Ag1I 125.8(18) . 2_656
C9IA S2C Ag3E 106.3(18) . 2_656
Ag41 Ag5A S85 58.2(8) . .
Ag41 Ag5A C7HA 129.7(15) . .
C7HA Ag5A S85 105.5(10) . .
O1 C7DA C5GA 123.5(18) . .
O1AA C7DA O1 112.6(16) . .
O1AA C7DA C5GA 123.9(18) . .
O11 C42 C5HA 113.9(19) . .
O37 C42 C5HA 125(2) . .
O37 C42 O11 121(3) . .
F2 C5HA C42 117(3) . .
F2 C5HA F7 116(2) . .
F2 C5HA F8 113(2) . .
F7 C5HA C42 101(3) . .
F7 C5HA F8 108.8(19) . .
F8 C5HA C42 100(3) . .
F11 C5GA C7DA 114.4(17) . .
F11 C5GA F106 104.7(17) . .
F34 C5GA C7DA 112.5(17) . .
F34 C5GA F11 107.9(17) . .
F34 C5GA F106 106.3(17) . .
F106 C5GA C7DA 110.6(17) . .

loop_
_geom_bond_atom_site_label_1
_geom_bond_atom_site_label_2
_geom_bond_distance
_geom_bond_site_symmetry_2
Ag0A Ag3 3.1043(15) .
Ag0A Ag6 3.0608(16) .
Ag0A Ag9 3.1022(15) .
Ag0A Ag12 3.0055(15) .
Ag0A Ag19 2.9378(16) .
Ag0A Ag49 3.1894(18) .
Ag0A S63 2.601(3) .
Ag0A S70 2.612(3) .
Ag0A S71 2.585(4) .
Ag1A Ag8 3.1939(16) .
Ag1A Ag9 3.1189(16) 2_565
Ag1A Ag18 3.0668(15) .
Ag1A Ag43 3.1582(18) .
Ag1A Ag50 3.0694(17) .
Ag1A S68 2.390(4) .
Ag1A S73 2.389(4) .
Ag3 Ag8 3.0775(15) .
Ag3 Ag19 3.1415(16) .
Ag3 Ag39 3.1340(17) .
Ag3 Ag49 3.0821(18) .
Ag3 S63 2.396(3) .
Ag3 S97 2.382(4) .
Ag4 Ag7 2.959(3) .
Ag4 Ag17 3.011(3) .
Ag4 Ag21 3.084(3) .
Ag4 Ag25 3.170(3) .
Ag4 Ag57 3.342(3) .
Ag4 S64 2.576(4) .
Ag4 S69 2.597(4) .
Ag4 S83 2.591(4) .
Ag5 Ag7 3.0080(17) .
Ag5 Ag10 3.1340(17) .
Ag5 Ag13 3.0562(16) .
Ag5 Ag17 2.9633(16) 2_656
Ag5 Ag21 3.0841(17) .
Ag5 S69 2.573(4) .
Ag5 S86 2.597(4) .
Ag5 S94 2.591(3) .
Ag5 Ag1N 3.119(10) .
Ag5 Ag2E 2.65(4) .
Ag5 Ag3C 2.51(3) .
Ag5 S0AA 2.02(3) 2_656
Ag6 Ag12 3.1084(17) .
Ag6 Ag18 3.1993(16) 2_565
Ag6 Ag24 3.0829(17) .
Ag6 Ag30 3.152(2) .
Ag6 S70 2.407(3) .
Ag6 S105 2.390(4) .
Ag7 Ag14 3.0457(16) .
Ag7 Ag15 3.0471(17) .
Ag7 Ag21 3.1246(17) .
Ag7 Ag23 2.8888(18) .
Ag7 S83 2.580(4) .
Ag7 S94 2.522(4) .
Ag7 S100 2.5437(12) .
Ag8 Ag9 2.9635(16) 2_565
Ag8 Ag12 3.0459(15) .
Ag8 Ag19 2.9805(15) .
Ag8 Ag50 3.1574(17) .
Ag8 S63 2.594(4) .
Ag8 S67 2.613(3) .
Ag8 S68 2.589(4) .
Ag9 Ag1A 3.1190(16) 2_565
Ag9 Ag8 2.9634(16) 2_565
Ag9 Ag11 2.8717(16) .
Ag9 Ag18 2.9624(15) 2_565
Ag9 Ag22 3.0366(16) .
Ag9 S65 2.5507(11) .
Ag9 S67 2.590(3) 2_565
Ag9 S70 2.534(4) .
Ag10 Ag14 3.1373(17) .
Ag10 Ag17 3.1394(18) 2_656
Ag10 Ag35 3.23(2) .
Ag10 Ag36 2.990(2) .
Ag10 S93 2.408(5) .
Ag10 S94 2.406(4) .
Ag11 Ag22 3.1143(16) .
Ag11 Ag28 2.9598(17) .
Ag11 Ag40 3.0757(18) .
Ag11 S67 2.411(4) 2_565
Ag11 S95 2.374(4) .
Ag12 Ag16 2.8829(16) .
Ag12 Ag18 2.9343(15) 2_565
Ag12 Ag22 3.0299(16) 2_565
Ag12 S63 2.533(3) .
Ag12 S65 2.5619(13) .
Ag12 S66 2.593(4) .
Ag13 Ag14 2.9510(16) 2_656
Ag13 Ag15 2.9643(17) 2_656
Ag13 S69 2.522(3) .
Ag13 S81 2.563(4) .
Ag13 S100 2.5505(12) .
Ag13 Ag1J 2.856(11) .
Ag13 Ag1N 3.172(10) .
Ag13 Ag1W 2.38(2) 2_656
Ag14 Ag13 2.9510(16) 2_656
Ag14 Ag17 3.0172(16) 2_656
Ag14 Ag25 3.1177(17) 2_656
Ag14 Ag27 3.2192(18) .
Ag14 S64 2.581(4) 2_656
Ag14 S81 2.608(4) 2_656
Ag14 S94 2.571(4) .
Ag14 Ag2A 3.094(9) .
Ag14 Ag2 3.139(8) .
Ag14 Ag1W 2.99(3) .
Ag15 Ag13 2.9643(17) 2_656
Ag15 Ag17 3.0119(17) .
Ag15 Ag52 3.1640(19) 2_656
Ag15 S81 2.576(4) 2_656
Ag15 S83 2.598(4) .
Ag15 S86 2.534(4) 2_656
Ag15 Ag1C 2.995(11) .
Ag15 Ag1N 3.199(10) 2_656
Ag15 Ag1W 1.60(3) .
Ag15 Ag2G 2.66(3) .
Ag15 Ag3C 2.56(3) 2_656
Ag16 Ag22 3.1228(17) 2_565
Ag16 Ag26 3.0840(17) .
Ag16 Ag42 2.931(2) .
Ag16 Ag61 3.369(3) .
Ag16 S66 2.405(3) .
Ag16 S76 2.376(4) .
Ag17 Ag5 2.9633(16) 2_656
Ag17 Ag10 3.1394(18) 2_656
Ag17 Ag14 3.0173(16) 2_656
Ag17 Ag33 2.931(2) .
Ag17 S64 2.527(3) .
Ag17 S86 2.559(4) 2_656
Ag17 S100 2.5651(14) .
Ag18 Ag6 3.1993(16) 2_565
Ag18 Ag9 2.9625(15) 2_565
Ag18 Ag12 2.9344(15) 2_565
Ag18 Ag19 3.0803(16) .
Ag18 Ag24 3.0983(18) 2_565
Ag18 S66 2.596(3) 2_565
Ag18 S68 2.607(4) .
Ag18 S70 2.609(3) 2_565
Ag19 Ag22 3.0268(15) .
Ag19 Ag47 2.8649(16) .
Ag19 S65 2.5583(11) .
Ag19 S68 2.538(3) .
Ag19 S71 2.574(3) .
Ag20 Ag24 3.3544(18) .
Ag20 Ag30 3.109(2) .
Ag20 S70 2.884(3) .
Ag20 S73 2.561(4) 2_565
Ag20 S91 2.502(4) .
Ag20 S95 2.540(4) .
Ag20 Ag1V 3.29(2) .
Ag21 Ag31 3.0741(17) .
Ag21 Ag41 3.1177(18) .
Ag21 S69 2.385(4) .
Ag21 S98 2.386(4) .
Ag22 Ag12 3.0299(16) 2_565
Ag22 Ag16 3.1229(17) 2_565
Ag22 Ag40 3.3592(17) .
Ag22 Ag47 3.1768(17) .
Ag22 S66 2.549(4) 2_565
Ag22 S67 2.568(4) 2_565
Ag22 S71 2.559(4) .
Ag23 Ag37 2.994(2) .
Ag23 Ag54 3.335(2) .
Ag23 Ag55 3.135(6) .
Ag23 S83 2.377(4) .
Ag23 S104 2.387(4) .
Ag24 Ag18 3.0984(18) 2_565
Ag24 S70 2.732(4) .
Ag24 S91 2.461(4) .
Ag24 S101 2.381(4) .
Ag25 Ag14 3.1177(17) 2_656
Ag25 Ag27 3.0471(19) 2_656
Ag25 Ag53 3.175(2) .
Ag25 S64 2.403(4) .
Ag25 S109 2.380(5) .
Ag26 S66 2.846(4) .
Ag26 S96 2.410(5) .
Ag26 S99 2.405(4) .
Ag27 Ag25 3.0471(19) 2_656
Ag27 Ag32 3.339(3) .
Ag27 S64 2.877(3) 2_656
Ag27 S74 2.427(5) .
Ag27 S107 2.390(5) .
Ag27 Ag2A 3.138(9) .
Ag27 Ag3G 3.17(3) 2_656
Ag28 S72 2.359(4) .
Ag28 S73 2.380(4) 2_565
Ag29 Ag47 3.0668(19) .
Ag29 S71 2.845(3) .
Ag29 S99 2.393(5) 2_565
Ag29 S106 2.408(5) .
Ag30 S91 2.394(4) .
Ag30 S103 2.373(4) .
Ag31 S69 2.921(4) .
Ag31 S85 2.416(4) .
Ag31 S87 2.389(5) .
Ag31 Ag1 3.372(14) .
Ag31 Ag2F 2.98(3) .
Ag31 Ag3B 3.30(2) .
Ag31 Ag4G 2.94(3) .
Ag32 Ag33 3.239(3) 2_656
Ag32 Ag53 3.325(2) 2_656
Ag32 S64 2.922(4) 2_656
Ag32 S74 2.503(5) .
Ag32 S88 2.640(5) .
Ag32 S93 2.440(5) .
Ag33 Ag32 3.239(3) 2_656
Ag33 Ag45 3.0577(19) .
Ag33 S86 2.369(4) 2_656
Ag33 S88 2.387(5) 2_656
Ag34 Ag43 3.155(2) .
Ag34 Ag47 3.3772(19) .
Ag34 S68 2.866(4) .
Ag34 S82 2.506(5) .
Ag34 S92 2.552(5) .
Ag34 S97 2.514(5) .
Ag35 Ag54 3.15(2) .
Ag35 S77 2.335(19) .
Ag35 S94 2.93(2) .
Ag35 S107 2.46(2) .
Ag36 S77 2.455(4) .
Ag36 S90 2.382(4) .
Ag36 S94 2.921(4) .
Ag37 S84 2.336(5) .
Ag37 S98 2.344(4) .
Ag38 Ag41 3.248(4) .
Ag38 Ag52 3.296(5) .
Ag38 S69 2.904(5) .
Ag38 S79 2.636(7) .
Ag38 S85 2.530(6) .
Ag38 S109 2.494(6) .
Ag39 Ag61 3.071(4) .
Ag39 S63 2.905(3) .
Ag39 S80 2.393(4) .
Ag39 S89 2.406(4) .
Ag39 Ag1L 3.188(6) .
Ag40 S67 2.828(4) 2_565
Ag40 S72 2.426(4) .
Ag40 S99 2.397(4) 2_565
Ag41 S69 2.840(4) .
Ag41 S85 2.425(4) .
Ag41 S90 2.389(4) .
Ag41 Ag3B 3.09(2) .
Ag41 Ag5A 1.69(3) .
Ag42 S96 2.374(5) .
Ag42 S105 2.360(5) .
Ag43 S82 2.379(5) .
Ag43 S101 2.392(5) 2_565
Ag44 Ag52 3.046(2) 2_656
Ag44 Ag58 3.279(2) .
Ag44 S75 2.390(5) .
Ag44 S81 2.785(4) 2_656
Ag44 S108 2.446(5) .
Ag45 Ag51 3.239(2) .
Ag45 S75 2.408(4) .
Ag45 S86 2.839(4) 2_656
Ag45 S102 2.427(4) .
Ag46 S71 2.811(4) .
Ag46 S95 2.544(4) .
Ag46 S103 2.560(4) .
Ag46 S106 2.534(4) .
Ag47 Ag60 2.872(3) .
Ag47 S71 2.409(4) .
Ag47 S92 2.379(4) .
Ag48 S67 2.830(4) .
Ag48 S72 2.546(4) 2_565
Ag48 S76 2.530(4) .
Ag48 S89 2.543(4) .
Ag49 S63 2.852(4) .
Ag49 S80 2.426(4) .
Ag49 S103 2.390(4) .
Ag50 S68 2.810(4) .
Ag50 S82 2.444(4) .
Ag50 S89 2.396(4) .
Ag51 S79 2.478(6) 2_656
Ag51 S86 2.764(4) 2_656
Ag51 S90 2.682(5) 2_656
Ag51 S102 2.510(4) .
Ag52 Ag15 3.1642(19) 2_656
Ag52 Ag44 3.046(2) 2_656
Ag52 S79 2.411(7) .
Ag52 S81 2.385(4) .
Ag52 Ag3C 1.98(3) .
Ag53 Ag32 3.325(2) 2_656
Ag53 Ag57 3.337(3) .
Ag53 S64 2.864(4) .
Ag53 S74 2.384(5) 2_656
Ag53 S87 2.391(5) .
Ag54 S77 2.500(5) .
Ag54 S94 2.843(4) .
Ag54 S98 2.508(4) .
Ag54 S104 2.582(5) .
Ag55 S75 2.387(8) .
Ag55 S83 2.857(8) .
Ag55 S84 2.412(8) .
Ag56 S93 2.441(5) 2_656
Ag56 S102 2.453(4) .
Ag56 O0AA 2.393(14) .
Ag57 S83 2.796(4) .
Ag57 S84 2.665(4) .
Ag57 S87 2.586(5) .
Ag57 S88 2.508(5) 2_656
Ag58 S81 2.816(4) 2_656
Ag58 S104 2.524(5) .
Ag58 S107 2.658(5) .
Ag58 S108 2.527(5) .
Ag59 S66 2.817(4) .
Ag59 S92 2.521(5) 2_565
Ag59 S96 2.548(4) .
Ag59 S101 2.568(5) .
Ag60 S97 2.380(5) .
Ag60 S106 2.356(5) .
Ag61 S63 2.864(4) .
Ag61 S76 2.525(5) .
Ag61 S80 2.514(5) .
Ag61 S105 2.482(5) .
S64 Ag14 2.581(4) 2_656
S64 Ag27 2.877(3) 2_656
S64 Ag32 2.922(4) 2_656
S64 Ag2A 2.312(8) 2_656
S64 Ag1D 2.883(10) .
S64 Ag2G 2.48(3) .
S64 Ag2H 2.60(5) .
S65 Ag9 2.5507(11) 2_565
S65 Ag12 2.5619(13) 2_565
S65 Ag19 2.5584(11) 2_565
S66 Ag18 2.596(3) 2_565
S66 Ag22 2.549(4) 2_565
S67 Ag9 2.590(3) 2_565
S67 Ag11 2.411(4) 2_565
S67 Ag22 2.568(4) 2_565
S67 Ag40 2.828(4) 2_565
S69 Ag2E 2.81(3) .
S69 Ag2H 2.33(5) .
S69 Ag3B 2.83(2) .
S69 Ag3C 2.55(3) .
S69 Ag4G 2.15(2) .
S70 Ag18 2.609(3) 2_565
S72 Ag48 2.546(4) 2_565
S72 C5EA 1.863(15) .
S73 Ag20 2.561(4) 2_565
S73 Ag28 2.380(4) 2_565
S73 C0DA 1.848(14) .
S74 Ag53 2.384(5) 2_656
S74 Ag1D 2.576(13) 2_656
S74 Ag1O 2.423(12) .
S74 C6IA 1.854(17) .
S75 Ag1T 2.827(18) .
S75 C2 1.867(15) .
S75 Ag3A 2.385(10) .
S75 Ag3E 2.82(4) .
S76 Ag1L 2.542(7) .
S76 C1BA 1.841(15) .
S77 Ag1B 2.291(11) .
S77 Ag1E 2.378(12) .
S77 Ag1M 2.60(3) .
S77 C0EA 1.852(16) .
Ag78 S108 2.390(5) 2_656
Ag78 S109 2.511(6) .
S79 Ag51 2.478(6) 2_656
S79 C5IA 1.832(18) .
S80 Ag1L 2.511(7) .
S80 C4GA 1.828(15) .
S81 Ag14 2.608(4) 2_656
S81 Ag15 2.576(4) 2_656
S81 Ag44 2.785(4) 2_656
S81 Ag58 2.816(4) 2_656
S81 Ag1J 2.495(13) .
S81 Ag1P 2.839(13) 2_656
S81 Ag1T 2.735(13) 2_656
S81 Ag1W 2.32(2) 2_656
S81 Ag3C 2.86(3) .
S82 C8IA 1.868(14) .
S83 Ag1C 2.234(11) .
S83 Ag1F 2.626(13) .
S83 Ag1 2.740(13) .
S83 Ag1W 2.62(2) .
S83 Ag2E 2.64(4) .
S83 Ag2F 2.27(3) .
S83 Ag2G 2.58(3) .
S84 Ag1F 2.315(12) .
S84 Ag1H 2.642(13) .
S84 Ag1S 2.187(11) .
S84 Ag1 2.726(13) .
S84 C0BA 1.842(14) .
S84 Ag3A 2.433(11) .
S85 C2AA 1.876(15) .
S85 Ag3B 2.36(2) .
S85 Ag5A 2.84(3) .
S86 Ag15 2.534(4) 2_656
S86 Ag17 2.559(4) 2_656
S86 Ag33 2.368(4) 2_656
S86 Ag45 2.839(4) 2_656
S86 Ag51 2.764(4) 2_656
S86 Ag1N 2.319(11) .
S86 Ag2G 2.71(3) 2_656
S86 Ag3C 2.40(3) .
S86 S0AA 2.11(3) 2_656
S86 Ag3E 2.87(3) 2_656
S86 Ag4A 2.75(3) 2_656
S87 Ag1D 2.791(12) .
S87 Ag1F 2.293(12) .
S87 Ag1 2.830(16) .
S87 C2CA 1.857(16) .
S87 Ag2F 2.16(3) .
S88 Ag33 2.388(5) 2_656
S88 Ag57 2.508(5) 2_656
S88 C9IA 1.875(19) .
S89 C2BA 1.854(16) .
S90 Ag51 2.682(5) 2_656
S90 C7AA 1.798(16) .
S91 C8AA 1.906(16) .
S91 Ag1V 2.444(19) .
S92 Ag59 2.521(5) 2_565
S92 C6AA 1.873(16) .
S93 Ag56 2.441(5) 2_656
S93 C1AA 1.848(15) .
S94 Ag2 2.342(9) .
S94 Ag1B 2.949(10) .
S94 Ag1E 2.904(11) .
S94 Ag1M 2.79(4) .
S94 Ag2E 2.52(3) .
S95 C8EA 1.863(15) .
S96 Ag1U 2.326(17) .
S96 C4DA 1.882(19) .
S97 Ag1G 2.465(8) .
S97 C6EA 1.906(17) .
S98 Ag1B 2.310(11) .
S98 Ag1H 2.692(13) .
S98 Ag1 2.818(15) .
S98 C4BA 1.850(16) .
S99 Ag29 2.393(5) 2_565
S99 Ag40 2.397(4) 2_565
S99 C1DA 1.898(14) .
S100 Ag7 2.5437(12) 2_656
S100 Ag13 2.5505(12) 2_656
S100 Ag17 2.5652(14) 2_656
S100 Ag1W 2.57(2) .
S100 Ag1W 2.57(2) 2_656
S101 Ag43 2.392(5) 2_565
S101 C3AA 1.838(16) .
S102 Ag1I 2.406(16) .
S102 Ag1Q 2.236(14) .
S102 Ag1R 2.493(15) .
S102 C4CA 1.833(15) .
S102 Ag3E 2.55(3) .
S102 Ag4A 2.32(3) .
S103 C9AA 1.831(16) .
S103 Ag1V 2.54(3) .
S104 C5DA 1.795(16) .
S105 Ag1L 2.808(7) .
S105 C7BA 1.876(14) .
S105 Ag1U 2.633(19) .
S106 Ag1G 2.501(8) .
S106 C0GA 1.865(18) .
S107 Ag1M 2.25(4) .
S107 Ag1P 2.146(14) .
S107 C7EA 1.881(16) .
S107 Ag3G 2.79(3) 2_656
S108 Ag78 2.390(5) 2_656
S108 Ag1K 2.380(6) 2_656
S108 Ag1P 2.409(15) .
S108 Ag1T 2.480(15) .
S108 Ag2B 2.571(16) 2_656
S108 C1KA 1.844(18) .
S109 C0AA 1.852(16) .
Ag2A S64 2.312(8) 2_656
Ag2A Ag1O 2.805(16) .
Ag2A S1 2.33(2) .
Ag2 Ag1B 2.984(14) .
Ag2 Ag1H 3.358(15) .
Ag2 Ag1M 2.93(4) .
Ag2 Ag1W 3.27(3) .
Ag2 Ag2E 3.03(3) .
Ag2 S22A 2.39(3) .
Ag1C Ag1F 3.046(16) .
Ag1C Ag2F 2.94(3) .
Ag1C Ag3A 2.965(14) .
Ag1C Ag3E 2.98(4) .
Ag1C S2C 2.34(4) 2_656
Ag1D S74 2.576(13) 2_656
Ag1E S1 2.66(2) .
Ag1E S0AA 2.97(3) 2_656
Ag1F Ag1H 3.308(17) .
Ag1F Ag2F 1.57(3) .
Ag1H S22A 2.54(3) .
Ag1H Ag3A 2.973(15) .
Ag1J Ag14 3.237(13) 2_656
Ag1J Ag1K 1.986(14) .
Ag1J Ag1P 3.064(17) 2_656
Ag1K S108 2.380(6) 2_656
Ag1K Ag1P 2.370(13) 2_656
Ag1N Ag15 3.199(10) 2_656
Ag1N Ag1R 3.116(16) 2_656
Ag1N S0AA 2.81(3) 2_656
Ag1O S2C 2.44(4) .
Ag1P S81 2.839(13) 2_656
Ag1P Ag1J 3.064(17) 2_656
Ag1P Ag1K 2.370(13) 2_656
Ag1I S86 2.940(15) 2_656
Ag1I Ag1R 3.08(2) .
Ag1I S1 2.54(2) 2_656
Ag1I Ag3E 2.62(4) .
Ag1I S2C 2.47(4) 2_656
Ag1Q S86 2.909(14) 2_656
Ag1R S86 2.922(12) 2_656
Ag1R Ag1N 3.116(16) 2_656
Ag1R S0AA 1.59(3) .
Ag1S Ag1 3.202(17) .
C7BA C4AA 1.57(2) .
C7BA C1JA 1.47(2) .
C7BA C3CA 1.52(2) .
C0AA C8GA 1.64(2) .
C0AA C9HA 1.44(2) .
C0AA C4 1.51(3) .
Ag1T S81 2.735(13) 2_656
Ag1T S22A 2.48(3) .
Ag2B S108 2.571(16) 2_656
Ag2B Ag3G 3.22(4) .
Ag2B S2A 2.56(3) .
C1AA C7IA 1.50(2) .
C1AA C2FA 1.55(2) .
C1AA C4JA 1.57(3) .
C1AA S1 1.92(2) .
C2AA C11 1.50(3) .
C2AA C23 1.45(3) .
C2AA C15 1.56(3) .
C3AA C5CA 1.61(2) .
C3AA C6FA 1.49(2) .
C3AA C5JA 1.52(3) .
C2 C8FA 1.58(3) .
C2 C9FA 1.50(2) .
C2 C0IA 1.48(2) .
C5AA C1DA 1.51(2) .
C6AA C9CA 1.52(3) .
C6AA C4EA 1.46(3) .
C6AA C3GA 1.54(3) .
C7AA C8CA 1.52(2) .
C7AA C5FA 1.57(3) .
C7AA C2HA 1.59(3) .
F1 C22 1.48(3) .
C8AA C3 1.51(3) .
C8AA C19 1.39(3) .
C8AA C6 1.56(3) .
C9AA C9BA 1.54(2) .
C9AA C6CA 1.54(2) .
C9AA C2DA 1.50(3) .
C0BA C0FA 1.56(2) .
C0BA C1GA 1.50(2) .
C0BA C4HA 1.46(2) .
C1BA C1HA 1.53(2) .
C1BA C2IA 1.51(3) .
C1BA C7 1.57(2) .
C2BA C3BA 1.55(2) .
C2BA C2EA 1.54(3) .
C2BA C3EA 1.55(3) .
C5IA C3DA 1.55(3) .
C5IA C7JA 1.60(3) .
C5IA C2JA 1.52(3) .
C5IA S2A 1.85(3) .
C6IA C16 1.50(3) .
C6IA C18 1.38(3) .
C6IA C1 1.48(4) .
C4BA C9DA 1.56(3) .
C4BA C6GA 1.57(2) .
C4BA C7HA 1.53(3) .
C5BA C4CA 1.52(2) .
C6BA C7EA 1.57(3) .
C8IA C8B 1.518(17) .
C8IA C10B 1.522(17) .
C8IA C41B 1.560(17) .
C8IA C8A 1.534(17) .
C8IA C41A 1.514(17) .
C8IA C10A 1.541(16) .
C9IA C7FA 1.47(2) .
C9IA C7GA 1.50(2) .
C9IA C3JA 1.58(3) .
C9IA S2C 1.88(4) .
C0JA C2CA 1.48(3) .
C8BA C8EA 1.56(2) .
C0CA C0DA 1.59(2) .
F1CA C22 1.32(3) .
C2CA C2GA 1.51(3) .
C2CA C6HA 1.55(2) .
C4CA C8DA 1.52(2) .
C4CA C3HA 1.51(2) .
C7CA C8EA 1.54(2) .
C0DA C9EA 1.49(2) .
C0DA C3FA 1.54(2) .
C1DA C6DA 1.51(2) .
C1DA C8HA 1.50(3) .
C4DA C28 1.51(3) .
C4DA C2KA 1.48(4) .
C4DA C35 1.56(3) .
C5DA C1IA 1.55(2) .
C5DA C4IA 1.50(3) .
C5DA C9 1.53(3) .
C5DA S22A 1.83(3) .
F7DA C22 1.21(3) .
C0EA C9JA 1.46(3) .
C0EA C12 1.52(3) .
C0EA C24 1.54(3) .
C1EA C8EA 1.54(2) .
C5EA C32 1.524(16) .
C5EA C8JA 1.522(15) .
C5EA C44 1.528(15) .
C6EA C1FA 1.49(3) .
C6EA C5 1.53(3) .
C6EA C0KA 1.56(3) .
C7EA C9GA 1.51(3) .
C7EA C0HA 1.47(3) .
C4FA C1KA 1.42(3) .
O0AA C6JA 1.21(3) .
C0GA C13 1.54(3) .
C0GA C20 1.57(3) .
C0GA C45 1.48(3) .
C4GA C14 1.532(17) .
C4GA C17 1.523(17) .
C4GA C26 1.533(17) .
C4GA C30 1.597(18) .
C4GA C38 1.574(17) .
C4GA C34 1.500(17) .
O5HA C6JA 1.24(3) .
C7HA Ag5A 2.59(3) .
C1IA S22A 1.87(3) .
Ag1W Ag13 2.38(2) 2_656
Ag1W S81 2.32(2) 2_656
Ag1W Ag2E 2.88(4) .
C1KA C3KA 1.55(4) .
C1KA C1CA 1.65(4) .
C6JA C22 1.51(3) .
Ag2E Ag2F 3.18(5) .
S1 Ag1I 2.54(2) 2_656
Ag2G S86 2.71(3) 2_656
Ag2G Ag2H 2.67(6) .
Ag2H Ag4G 3.00(5) .
Ag3C Ag15 2.56(3) 2_656
S0AA Ag5 2.02(3) 2_656
S0AA S86 2.11(3) 2_656
S0AA Ag1E 2.97(3) 2_656
S0AA Ag1N 2.81(3) 2_656
Ag3E S86 2.87(3) 2_656
Ag3E S2C 2.85(5) 2_656
Ag3G Ag27 3.17(3) 2_656
Ag3G S107 2.79(3) 2_656
S2A Ag4A 2.79(4) 2_656
Ag4A S86 2.75(3) 2_656
Ag4A S2A 2.79(4) 2_656
S2C Ag1C 2.34(4) 2_656
S2C Ag1I 2.47(4) 2_656
S2C Ag3E 2.85(5) 2_656
O1 C7DA 1.330(18) .
C7DA O1AA 1.312(18) .
C7DA C5GA 1.516(16) .
C42 C5HA 1.49(3) .
C42 O11 1.43(2) .
C42 O37 1.26(2) .
C5HA F2 1.316(18) .
C5HA F7 1.328(19) .
C5HA F8 1.341(19) .
C5GA F11 1.368(18) .
C5GA F34 1.362(18) .
C5GA F106 1.381(19) .

loop_
_geom_torsion_atom_site_label_1
_geom_torsion_atom_site_label_2
_geom_torsion_atom_site_label_3
_geom_torsion_atom_site_label_4
_geom_torsion
_geom_torsion_site_symmetry_1
_geom_torsion_site_symmetry_4
Ag1A S73 C0DA C0CA -59.5(10) . .
Ag1A S73 C0DA C9EA 61.0(13) . .
Ag1A S73 C0DA C3FA -176.6(11) . .
Ag5 Ag41 Ag5A S85 -129.0(3) . .
Ag5 Ag41 Ag5A C7HA 147.1(18) . .
Ag6 S105 C7BA C4AA -55.3(12) . .
Ag6 S105 C7BA C1JA -176.1(10) . .
Ag6 S105 C7BA C3CA 62.5(12) . .
Ag10 S93 C1AA C7IA 46.4(13) . .
Ag10 S93 C1AA C2FA -74.8(13) . .
Ag10 S93 C1AA C4JA 167.1(10) . .
Ag11 S95 C8EA C8BA 47.5(13) . .
Ag11 S95 C8EA C7CA -74.4(12) . .
Ag11 S95 C8EA C1EA 166.3(11) . .
Ag13 Ag15 Ag1W Ag14 -58.1(14) 2_656 .
Ag13 Ag15 Ag1W S81 -64.7(6) 2_656 2_656
Ag13 Ag15 Ag1W S83 162.7(10) 2_656 .
Ag13 Ag15 Ag1W S100 58.6(10) 2_656 .
Ag13 Ag15 Ag1W Ag2 -128.3(14) 2_656 .
Ag13 Ag15 Ag1W Ag2E 164(2) 2_656 .
Ag16 S76 C1BA C1HA -168.9(11) . .
Ag16 S76 C1BA C2IA -49.1(15) . .
Ag16 S76 C1BA C7 72.5(13) . .
Ag20 S73 C0DA C0CA -179.0(8) 2_565 .
Ag20 S73 C0DA C9EA -58.5(13) 2_565 .
Ag20 S73 C0DA C3FA 64.0(13) 2_565 .
Ag20 S95 C8EA C8BA 144.8(11) . .
Ag20 S95 C8EA C7CA 23.0(13) . .
Ag20 S95 C8EA C1EA -96.4(13) . .
Ag21 S98 C4BA C9DA 64.3(14) . .
Ag21 S98 C4BA C6GA -170.9(11) . .
Ag21 S98 C4BA C7HA -54.9(13) . .
Ag23 S104 C5DA C1IA 45.8(15) . .
Ag23 S104 C5DA C4IA -72.0(14) . .
Ag23 S104 C5DA C9 168.8(12) . .
Ag24 S101 C3AA C5CA -179.3(10) . .
Ag24 S101 C3AA C6FA -62.3(14) . .
Ag24 S101 C3AA C5JA 62.2(14) . .
Ag25 S109 C0AA C8GA -62.3(14) . .
Ag25 S109 C0AA C9HA 176.0(11) . .
Ag25 S109 C0AA C4 54.6(14) . .
Ag26 S96 C4DA C28 -62(2) . .
Ag26 S96 C4DA C2KA 171.5(19) . .
Ag26 S96 C4DA C35 56.5(15) . .
Ag26 S99 C1DA C5AA -178.2(10) . .
Ag26 S99 C1DA C6DA -61.2(12) . .
Ag26 S99 C1DA C8HA 60.8(12) . .
Ag27 S74 C6IA C16 -48(2) . .
Ag27 S74 C6IA C18 77(3) . .
Ag27 S74 C6IA C1 -160(2) . .
Ag27 S107 C7EA C6BA 178.6(12) . .
Ag27 S107 C7EA C9GA 57.5(17) . .
Ag27 S107 C7EA C0HA -65.1(16) . .
Ag28 S72 C5EA C32 -70.3(12) . .
Ag28 S72 C5EA C8JA 52.0(12) . .
Ag28 S72 C5EA C44 171.6(9) . .
Ag28 S73 C0DA C0CA 45.7(10) 2_565 .
Ag28 S73 C0DA C9EA 166.2(11) 2_565 .
Ag28 S73 C0DA C3FA -71.3(12) 2_565 .
Ag29 S99 C1DA C5AA -57.2(11) 2_565 .
Ag29 S99 C1DA C6DA 59.8(13) 2_565 .
Ag29 S99 C1DA C8HA -178.3(11) 2_565 .
Ag29 S106 C0GA C13 -55.0(17) . .
Ag29 S106 C0GA C20 63.2(17) . .
Ag29 S106 C0GA C45 -173.4(14) . .
Ag30 S103 C9AA C9BA -57.3(12) . .
Ag30 S103 C9AA C6CA 64.0(14) . .
Ag30 S103 C9AA C2DA -178.5(11) . .
Ag31 S85 C2AA C11 63.1(16) . .
Ag31 S85 C2AA C23 -56.8(18) . .
Ag31 S85 C2AA C15 -175.1(13) . .
Ag31 S87 C2CA C0JA -51.1(14) . .
Ag31 S87 C2CA C2GA -176.8(12) . .
Ag31 S87 C2CA C6HA 64.7(13) . .
Ag32 S74 C6IA C16 58(2) . .
Ag32 S74 C6IA C18 -177(2) . .
Ag32 S74 C6IA C1 -54(3) . .
Ag32 S88 C9IA C7FA -138.2(13) . .
Ag32 S88 C9IA C7GA -12.4(16) . .
Ag32 S88 C9IA C3JA 104.3(13) . .
Ag32 S93 C1AA C7IA -59.4(12) . .
Ag32 S93 C1AA C2FA 179.5(11) . .
Ag32 S93 C1AA C4JA 61.3(12) . .
Ag33 S88 C9IA C7FA -50.1(15) 2_656 .
Ag33 S88 C9IA C7GA 75.7(15) 2_656 .
Ag33 S88 C9IA C3JA -167.6(12) 2_656 .
Ag34 S82 C8IA C8B -90.9(14) . .
Ag34 S82 C8IA C10B 68.4(16) . .
Ag34 S82 C8IA C41B -174.2(14) . .
Ag34 S82 C8IA C8A -58.6(16) . .
Ag34 S82 C8IA C41A 145.7(14) . .
Ag34 S82 C8IA C10A 27.1(15) . .
Ag34 S92 C6AA C9CA -100.9(14) . .
Ag34 S92 C6AA C4EA 18.3(15) . .
Ag34 S92 C6AA C3GA 142.7(15) . .
Ag35 S77 C0EA C9JA 72.1(18) . .
Ag35 S77 C0EA C12 -47(2) . .
Ag35 S77 C0EA C24 -169.0(15) . .
Ag35 S107 C7EA C6BA 66.7(15) . .
Ag35 S107 C7EA C9GA -54.5(18) . .
Ag35 S107 C7EA C0HA -177.0(15) . .
Ag36 S77 C0EA C9JA -83.3(17) . .
Ag36 S77 C0EA C12 157.3(14) . .
Ag36 S77 C0EA C24 35.5(18) . .
Ag36 S90 C7AA C8CA 70.0(14) . .
Ag36 S90 C7AA C5FA -170.3(11) . .
Ag36 S90 C7AA C2HA -51.5(14) . .
Ag37 S84 C0BA C0FA 62.7(14) . .
Ag37 S84 C0BA C1GA -177.8(15) . .
Ag37 S84 C0BA C4HA -60.5(16) . .
Ag37 S98 C4BA C9DA -40.2(15) . .
Ag37 S98 C4BA C6GA 84.6(13) . .
Ag37 S98 C4BA C7HA -159.4(10) . .
Ag38 S79 C5IA C3DA 107.9(12) . .
Ag38 S79 C5IA C7JA -137.7(12) . .
Ag38 S79 C5IA C2JA -17.4(16) . .
Ag38 S85 C2AA C11 170.2(13) . .
Ag38 S85 C2AA C23 50.3(18) . .
Ag38 S85 C2AA C15 -68.1(16) . .
Ag38 S109 C0AA C8GA -174.6(11) . .
Ag38 S109 C0AA C9HA 63.7(14) . .
Ag38 S109 C0AA C4 -57.6(14) . .
Ag39 S80 C4GA C14 148.8(15) . .
Ag39 S80 C4GA C17 18.9(19) . .
Ag39 S80 C4GA C26 -34.6(17) . .
Ag39 S80 C4GA C30 78.5(15) . .
Ag39 S80 C4GA C38 -96.5(14) . .
Ag39 S80 C4GA C34 -166.0(17) . .
Ag39 S89 C2BA C3BA -59.1(13) . .
Ag39 S89 C2BA C2EA 60.7(13) . .
Ag39 S89 C2BA C3EA 179.7(12) . .
Ag40 S72 C5EA C32 50.3(13) . .
Ag40 S72 C5EA C8JA 172.6(9) . .
Ag40 S72 C5EA C44 -67.9(12) . .
Ag40 S99 C1DA C5AA 62.2(12) 2_565 .
Ag40 S99 C1DA C6DA 179.2(10) 2_565 .
Ag40 S99 C1DA C8HA -58.9(13) 2_565 .
Ag41 S85 C2AA C11 -90.7(16) . .
Ag41 S85 C2AA C23 149.5(14) . .
Ag41 S85 C2AA C15 31.1(18) . .
Ag41 S90 C7AA C8CA 179.5(11) . .
Ag41 S90 C7AA C5FA -60.7(13) . .
Ag41 S90 C7AA C2HA 58.0(14) . .
Ag42 S96 C4DA C28 58(2) . .
Ag42 S96 C4DA C2KA -68(2) . .
Ag42 S96 C4DA C35 176.6(12) . .
Ag42 S105 C7BA C4AA 50.1(12) . .
Ag42 S105 C7BA C1JA -70.6(12) . .
Ag42 S105 C7BA C3CA 167.9(10) . .
Ag43 S82 C8IA C8B 175.4(14) . .
Ag43 S82 C8IA C10B -25.4(17) . .
Ag43 S82 C8IA C41B 92.0(15) . .
Ag43 S82 C8IA C8A -152.4(15) . .
Ag43 S82 C8IA C41A 51.9(16) . .
Ag43 S82 C8IA C10A -66.7(14) . .
Ag43 S101 C3AA C5CA -64.4(13) 2_565 .
Ag43 S101 C3AA C6FA 52.5(14) 2_565 .
Ag43 S101 C3AA C5JA 177.1(12) 2_565 .
Ag44 S75 C2 C8FA -176.4(10) . .
Ag44 S75 C2 C9FA 65.3(14) . .
Ag44 S75 C2 C0IA -55.3(13) . .
Ag44 S108 C1KA C4FA 73(2) . .
Ag44 S108 C1KA C3KA -168(2) . .
Ag44 S108 C1KA C1CA -40.9(19) . .
Ag45 S75 C2 C8FA -57.1(13) . .
Ag45 S75 C2 C9FA -175.4(12) . .
Ag45 S75 C2 C0IA 64.0(14) . .
Ag45 S102 C4CA C5BA 82.4(12) . .
Ag45 S102 C4CA C8DA -35.6(14) . .
Ag45 S102 C4CA C3HA -156.5(12) . .
Ag46 S95 C8EA C8BA -65.0(13) . .
Ag46 S95 C8EA C7CA 173.1(10) . .
Ag46 S95 C8EA C1EA 53.8(14) . .
Ag46 S103 C9AA C9BA -160.6(10) . .
Ag46 S103 C9AA C6CA -39.3(14) . .
Ag46 S103 C9AA C2DA 78.2(13) . .
Ag46 S106 C0GA C13 65.9(18) . .
Ag46 S106 C0GA C20 -176.0(12) . .
Ag46 S106 C0GA C45 -52.5(19) . .
Ag47 S92 C6AA C9CA 165.1(12) . .
Ag47 S92 C6AA C4EA -75.8(14) . .
Ag47 S92 C6AA C3GA 48.6(18) . .
Ag48 S72 C5EA C32 173.0(9) 2_565 .
Ag48 S72 C5EA C8JA -64.7(13) 2_565 .
Ag48 S72 C5EA C44 54.8(13) 2_565 .
Ag48 S76 C1BA C1HA -57.1(13) . .
Ag48 S76 C1BA C2IA 62.7(15) . .
Ag48 S76 C1BA C7 -175.7(11) . .
Ag48 S89 C2BA C3BA 42.5(13) . .
Ag48 S89 C2BA C2EA 162.3(11) . .
Ag48 S89 C2BA C3EA -78.7(14) . .
Ag49 S80 C4GA C14 -65.0(17) . .
Ag49 S80 C4GA C17 165.2(16) . .
Ag49 S80 C4GA C26 111.7(16) . .
Ag49 S80 C4GA C30 -135.2(14) . .
Ag49 S80 C4GA C38 49.8(15) . .
Ag49 S80 C4GA C34 -20(2) . .
Ag49 S103 C9AA C9BA 59.7(12) . .
Ag49 S103 C9AA C6CA -179.0(12) . .
Ag49 S103 C9AA C2DA -61.5(14) . .
Ag50 S82 C8IA C8B 19.8(16) . .
Ag50 S82 C8IA C10B 179.0(15) . .
Ag50 S82 C8IA C41B -63.6(16) . .
Ag50 S82 C8IA C8A 52.0(17) . .
Ag50 S82 C8IA C41A -103.7(15) . .
Ag50 S82 C8IA C10A 137.7(14) . .
Ag50 S89 C2BA C3BA -173.3(10) . .
Ag50 S89 C2BA C2EA -53.5(13) . .
Ag50 S89 C2BA C3EA 65.4(14) . .
Ag51 S79 C5IA C3DA -49.6(14) 2_656 .
Ag51 S79 C5IA C7JA 64.8(14) 2_656 .
Ag51 S79 C5IA C2JA -174.8(12) 2_656 .
Ag51 S90 C7AA C8CA -83.3(13) 2_656 .
Ag51 S90 C7AA C5FA 36.5(14) 2_656 .
Ag51 S90 C7AA C2HA 155.2(12) 2_656 .
Ag51 S102 C4CA C5BA -177.1(9) . .
Ag51 S102 C4CA C8DA 64.9(13) . .
Ag51 S102 C4CA C3HA -56.0(15) . .
Ag52 S79 C5IA C3DA -164.7(11) . .
Ag52 S79 C5IA C7JA -50.2(14) . .
Ag52 S79 C5IA C2JA 70.1(15) . .
Ag53 S74 C6IA C16 161(2) 2_656 .
Ag53 S74 C6IA C18 -73(3) 2_656 .
Ag53 S74 C6IA C1 50(3) 2_656 .
Ag53 S87 C2CA C0JA -172.3(11) . .
Ag53 S87 C2CA C2GA 62.0(14) . .
Ag53 S87 C2CA C6HA -56.5(13) . .
Ag54 S77 C0EA C9JA 168.0(14) . .
Ag54 S77 C0EA C12 48.6(18) . .
Ag54 S77 C0EA C24 -73.2(16) . .
Ag54 S98 C4BA C9DA 178.4(12) . .
Ag54 S98 C4BA C6GA -56.8(14) . .
Ag54 S98 C4BA C7HA 59.3(13) . .
Ag54 S104 C5DA C1IA 138.5(12) . .
Ag54 S104 C5DA C4IA 20.8(15) . .
Ag54 S104 C5DA C9 -98.4(14) . .
Ag55 S75 C2 C8FA 61.9(12) . .
Ag55 S75 C2 C9FA -56.4(15) . .
Ag55 S75 C2 C0IA -177.0(11) . .
Ag55 S84 C0BA C0FA 178.9(11) . .
Ag55 S84 C0BA C1GA -61.6(17) . .
Ag55 S84 C0BA C4HA 55.7(16) . .
Ag56 S93 C1AA C7IA 167.9(10) 2_656 .
Ag56 S93 C1AA C2FA 46.8(13) 2_656 .
Ag56 S93 C1AA C4JA -71.4(12) 2_656 .
Ag56 S102 C4CA C5BA -54.5(11) . .
Ag56 S102 C4CA C8DA -172.4(11) . .
Ag56 S102 C4CA C3HA 66.7(14) . .
Ag56 O0AA C6JA O5HA 12(4) . .
Ag56 O0AA C6JA C22 -178(2) . .
Ag57 S84 C0BA C0FA -59.8(15) . .
Ag57 S84 C0BA C1GA 59.7(19) . .
Ag57 S84 C0BA C4HA 177.0(12) . .
Ag57 S87 C2CA C0JA 97.1(13) . .
Ag57 S87 C2CA C2GA -28.6(15) . .
Ag57 S87 C2CA C6HA -147.1(11) . .
Ag57 S88 C9IA C7FA 64.3(16) 2_656 .
Ag57 S88 C9IA C7GA -169.9(12) 2_656 .
Ag57 S88 C9IA C3JA -53.2(15) 2_656 .
Ag58 S104 C5DA C1IA -64.9(15) . .
Ag58 S104 C5DA C4IA 177.3(12) . .
Ag58 S104 C5DA C9 58.1(15) . .
Ag58 S107 C7EA C6BA -31.8(15) . .
Ag58 S107 C7EA C9GA -153.0(15) . .
Ag58 S107 C7EA C0HA 84.5(16) . .
Ag58 S108 C1KA C4FA 177.1(16) . .
Ag58 S108 C1KA C3KA -64(3) . .
Ag58 S108 C1KA C1CA 63(2) . .
Ag59 S92 C6AA C9CA 51.5(14) 2_565 .
Ag59 S92 C6AA C4EA 170.7(12) 2_565 .
Ag59 S92 C6AA C3GA -64.9(17) 2_565 .
Ag59 S96 C4DA C28 177.5(16) . .
Ag59 S96 C4DA C2KA 51(2) . .
Ag59 S96 C4DA C35 -63.8(18) . .
Ag59 S101 C3AA C5CA 38.0(14) . .
Ag59 S101 C3AA C6FA 154.9(11) . .
Ag59 S101 C3AA C5JA -80.5(14) . .
Ag60 S106 C0GA C13 -175.4(13) . .
Ag60 S106 C0GA C20 -57.3(17) . .
Ag60 S106 C0GA C45 66.2(18) . .
Ag61 S76 C1BA C1HA 94.7(12) . .
Ag61 S76 C1BA C2IA -145.5(13) . .
Ag61 S76 C1BA C7 -23.9(14) . .
Ag61 S80 C4GA C26 -129.3(15) . .
Ag61 S80 C4GA C30 -16.2(15) . .
Ag61 S80 C4GA C34 99.3(18) . .
Ag61 S105 C7BA C4AA -175.4(9) . .
Ag61 S105 C7BA C1JA 63.8(13) . .
Ag61 S105 C7BA C3CA -57.6(12) . .
S69 Ag41 Ag5A S85 -79.0(2) . .
S69 Ag41 Ag5A C7HA -162.9(19) . .
Ag78 S108 C1KA C4FA -61(2) 2_656 .
Ag78 S108 C1KA C3KA 58(3) 2_656 .
Ag78 S108 C1KA C1CA -174.8(15) 2_656 .
Ag78 S109 C0AA C8GA 56.0(14) . .
Ag78 S109 C0AA C9HA -65.6(13) . .
Ag78 S109 C0AA C4 173.0(11) . .
S81 Ag15 Ag1W Ag13 64.7(6) 2_656 2_656
S81 Ag15 Ag1W Ag14 6.6(12) 2_656 .
S81 Ag15 Ag1W S83 -132.7(7) 2_656 .
S81 Ag15 Ag1W S100 123.3(15) 2_656 .
S81 Ag15 Ag1W Ag2 -63.6(8) 2_656 .
S81 Ag15 Ag1W Ag2E -131(2) 2_656 .
S83 Ag15 Ag1W Ag13 -162.7(10) . 2_656
S83 Ag15 Ag1W Ag14 139(2) . .
S83 Ag15 Ag1W S81 132.7(7) . 2_656
S83 Ag15 Ag1W S100 -104.0(13) . .
S83 Ag15 Ag1W Ag2 69.0(8) . .
S83 Ag15 Ag1W Ag2E 1.5(14) . .
S83 Ag1F Ag2F Ag31 -143.8(14) . .
S83 Ag1F Ag2F S87 175.7(11) . .
S83 Ag1F Ag2F Ag1C 49.1(5) . .
S83 Ag1F Ag2F Ag2E -44.4(11) . .
S84 Ag1F Ag2F Ag31 -137.2(16) . .
S84 Ag1F Ag2F S83 7(3) . .
S84 Ag1F Ag2F S87 -177.6(18) . .
S84 Ag1F Ag2F Ag1C 56(2) . .
S84 Ag1F Ag2F Ag2E -38(3) . .
S85 Ag41 Ag5A C7HA -83.9(17) . .
S86 Ag15 Ag1W Ag13 -49.2(11) 2_656 2_656
S86 Ag15 Ag1W Ag14 -107.2(17) 2_656 .
S86 Ag15 Ag1W S81 -113.8(6) 2_656 2_656
S86 Ag15 Ag1W S83 113.5(5) 2_656 .
S86 Ag15 Ag1W S100 9.4(17) 2_656 .
S86 Ag15 Ag1W Ag2 -177.5(4) 2_656 .
S86 Ag15 Ag1W Ag2E 115.0(15) 2_656 .
S86 Ag1R S0AA Ag5 92(5) 2_656 2_656
S86 Ag1R S0AA Ag1E -139(2) 2_656 2_656
S86 Ag1R S0AA Ag1N 51.3(8) 2_656 2_656
S87 Ag1F Ag2F Ag31 40.5(7) . .
S87 Ag1F Ag2F S83 -175.7(11) . .
S87 Ag1F Ag2F Ag1C -126.6(8) . .
S87 Ag1F Ag2F Ag2E 139.8(17) . .
S98 C4BA C7HA Ag5A 38.8(14) . .
S102 Ag1R S0AA Ag5 112(5) . 2_656
S102 Ag1R S0AA S86 20.7(19) . 2_656
S102 Ag1R S0AA Ag1E -118.4(10) . 2_656
S102 Ag1R S0AA Ag1N 72.0(13) . 2_656
Ag1B S77 C0EA C9JA -168.4(15) . .
Ag1B S77 C0EA C12 72.2(17) . .
Ag1B S77 C0EA C24 -49.6(17) . .
Ag1B S98 C4BA C9DA 162.7(13) . .
Ag1B S98 C4BA C6GA -72.5(13) . .
Ag1B S98 C4BA C7HA 43.5(13) . .
Ag1C Ag15 Ag1W Ag13 -134.0(6) . 2_656
Ag1C Ag15 Ag1W Ag14 167.9(14) . .
Ag1C Ag15 Ag1W S81 161.3(3) . 2_656
Ag1C Ag15 Ag1W S83 28.7(7) . .
Ag1C Ag15 Ag1W S100 -75.4(13) . .
Ag1C Ag15 Ag1W Ag2 97.7(9) . .
Ag1C Ag15 Ag1W Ag2E 30.2(19) . .
Ag1C Ag1F Ag2F Ag31 167.1(12) . .
Ag1C Ag1F Ag2F S83 -49.1(5) . .
Ag1C Ag1F Ag2F S87 126.6(8) . .
Ag1C Ag1F Ag2F Ag2E -93.5(14) . .
Ag1D S74 C6IA C16 -167(2) 2_656 .
Ag1D S74 C6IA C18 -41(3) 2_656 .
Ag1D S74 C6IA C1 82(3) 2_656 .
Ag1D S87 C2CA C0JA -146.6(12) . .
Ag1D S87 C2CA C2GA 87.7(14) . .
Ag1D S87 C2CA C6HA -30.8(14) . .
Ag1E S77 C0EA C9JA -49(2) . .
Ag1E S77 C0EA C12 -168.8(14) . .
Ag1E S77 C0EA C24 69.4(18) . .
Ag1F S84 C0BA C0FA -17.1(17) . .
Ag1F S84 C0BA C1GA 102.4(17) . .
Ag1F S84 C0BA C4HA -140.3(14) . .
Ag1F S87 C2CA C0JA 67.5(14) . .
Ag1F S87 C2CA C2GA -58.3(15) . .
Ag1F S87 C2CA C6HA -176.7(11) . .
Ag1G S106 C0GA C13 -179.3(14) . .
Ag1G S106 C0GA C20 -61.2(16) . .
Ag1G S106 C0GA C45 62.3(17) . .
Ag1H S84 C0BA C0FA 95.6(13) . .
Ag1H S84 C0BA C1GA -144.9(15) . .
Ag1H S84 C0BA C4HA -27.7(16) . .
Ag1H S98 C4BA C9DA -67.4(15) . .
Ag1H S98 C4BA C6GA 57.5(15) . .
Ag1H S98 C4BA C7HA 173.5(10) . .
Ag1H Ag1F Ag2F Ag31 -103.5(9) . .
Ag1H Ag1F Ag2F S83 40.3(9) . .
Ag1H Ag1F Ag2F S87 -144.0(6) . .
Ag1H Ag1F Ag2F Ag1C 89.4(6) . .
Ag1H Ag1F Ag2F Ag2E -4.1(16) . .
Ag1K S108 C1KA C4FA -57(2) 2_656 .
Ag1K S108 C1KA C3KA 62(3) 2_656 .
Ag1K S108 C1KA C1CA -171.3(14) 2_656 .
Ag1L S76 C1BA C1HA 85.0(12) . .
Ag1L S76 C1BA C2IA -155.2(13) . .
Ag1L S76 C1BA C7 -33.6(13) . .
Ag1L S80 C4GA C14 58.5(16) . .
Ag1L S80 C4GA C17 -71.3(17) . .
Ag1L S80 C4GA C38 173.3(13) . .
Ag1L S105 C7BA C4AA 175.4(10) . .
Ag1L S105 C7BA C1JA 54.7(13) . .
Ag1L S105 C7BA C3CA -66.7(12) . .
Ag1M S77 C0EA C9JA 75(2) . .
Ag1M S77 C0EA C12 -44(2) . .
Ag1M S77 C0EA C24 -165.9(18) . .
Ag1M S107 C7EA C6BA 64.8(19) . .
Ag1M S107 C7EA C9GA -56(2) . .
Ag1M S107 C7EA C0HA -178.9(18) . .
Ag1N Ag15 Ag1W Ag13 2.7(12) 2_656 2_656
Ag1N Ag15 Ag1W Ag14 -55(2) 2_656 .
Ag1N Ag15 Ag1W S81 -61.9(9) 2_656 2_656
Ag1N Ag15 Ag1W S83 165.4(3) 2_656 .
Ag1N Ag15 Ag1W S100 61.4(15) 2_656 .
Ag1N Ag15 Ag1W Ag2 -125.6(7) 2_656 .
Ag1N Ag15 Ag1W Ag2E 167.0(12) 2_656 .
Ag1N Ag1R S0AA Ag5 40(5) 2_656 2_656
Ag1N Ag1R S0AA S86 -51.4(8) 2_656 2_656
Ag1N Ag1R S0AA Ag1E 169.6(17) 2_656 2_656
Ag1O S74 C6IA C16 81(2) . .
Ag1O S74 C6IA C18 -154(2) . .
Ag1O S74 C6IA C1 -30(3) . .
Ag1P S107 C7EA C6BA -65.8(14) . .
Ag1P S107 C7EA C9GA 173.1(15) . .
Ag1P S107 C7EA C0HA 50.5(17) . .
Ag1P S108 C1KA C4FA -139.2(17) . .
Ag1P S108 C1KA C3KA -20(3) . .
Ag1P S108 C1KA C1CA 106.5(18) . .
Ag1I S102 C4CA C5BA -29.6(15) . .
Ag1I S102 C4CA C8DA -147.5(12) . .
Ag1I S102 C4CA C3HA 91.6(15) . .
Ag1I Ag1R S0AA Ag5 144(5) . 2_656
Ag1I Ag1R S0AA S86 52.0(12) . 2_656
Ag1I Ag1R S0AA Ag1E -87.1(11) . 2_656
Ag1I Ag1R S0AA Ag1N 103.4(8) . 2_656
Ag1Q S102 C4CA C5BA -56.8(14) . .
Ag1Q S102 C4CA C8DA -174.8(11) . .
Ag1Q S102 C4CA C3HA 64.3(17) . .
Ag1R S102 C4CA C5BA -139.2(10) . .
Ag1R S102 C4CA C8DA 102.9(12) . .
Ag1R S102 C4CA C3HA -18.0(17) . .
Ag1S S84 C0BA C0FA -95.0(14) . .
Ag1S S84 C0BA C1GA 24(2) . .
Ag1S S84 C0BA C4HA 141.7(14) . .
Ag1 S84 C0BA C0FA 27.9(16) . .
Ag1 S84 C0BA C1GA 147.4(15) . .
Ag1 S84 C0BA C4HA -95.3(16) . .
Ag1 S87 C2CA C0JA 35.9(15) . .
Ag1 S87 C2CA C2GA -89.8(14) . .
Ag1 S87 C2CA C6HA 151.7(11) . .
Ag1 S98 C4BA C9DA -7.7(15) . .
Ag1 S98 C4BA C6GA 117.1(12) . .
Ag1 S98 C4BA C7HA -126.9(12) . .
Ag1T S75 C2 C8FA 161.9(11) . .
Ag1T S75 C2 C9FA 43.6(15) . .
Ag1T S75 C2 C0IA -77.0(13) . .
Ag1T S108 C1KA C4FA 101(2) . .
Ag1T S108 C1KA C3KA -140(2) . .
Ag1T S108 C1KA C1CA -13(2) . .
Ag2B S108 C1KA C4FA -7(3) 2_656 .
Ag2B S108 C1KA C3KA 112(2) 2_656 .
Ag2B S108 C1KA C1CA -121.6(16) 2_656 .
Ag1U S96 C4DA C28 60(2) . .
Ag1U S96 C4DA C2KA -66(2) . .
Ag1U S96 C4DA C35 178.8(14) . .
Ag1U S105 C7BA C4AA 58.0(12) . .
Ag1U S105 C7BA C1JA -62.7(13) . .
Ag1U S105 C7BA C3CA 175.9(12) . .
C3DA C5IA S2A Ag2B -174.4(16) . .
C3DA C5IA S2A Ag4A -68.7(19) . 2_656
C5DA C1IA S22A Ag2 23(4) . .
C5DA C1IA S22A Ag1H -96.9(14) . .
C5DA C1IA S22A Ag1T 135.6(14) . .
C9DA C4BA C7HA Ag5A -82.9(15) . .
O0AA C6JA C22 F1 -83(4) . .
O0AA C6JA C22 F1CA 24(4) . .
O0AA C6JA C22 F7DA 164(3) . .
C7FA C9IA S2C Ag1C 66(2) . 2_656
C7FA C9IA S2C Ag1O 168.2(16) . .
C7FA C9IA S2C Ag1I -71(3) . 2_656
C7FA C9IA S2C Ag3E -8.5(19) . 2_656
C6GA C4BA C7HA Ag5A 154.9(13) . .
C7GA C9IA S2C Ag1C 179(2) . 2_656
C7GA C9IA S2C Ag1O -78.8(17) . .
C7GA C9IA S2C Ag1I 42(2) . 2_656
C7GA C9IA S2C Ag3E 104.5(18) . 2_656
O5HA C6JA C22 F1 89(3) . .
O5HA C6JA C22 F1CA -164(3) . .
O5HA C6JA C22 F7DA -24(5) . .
Ag1V S103 C9AA C9BA -63.2(12) . .
Ag1V S103 C9AA C6CA 58.1(14) . .
Ag1V S103 C9AA C2DA 175.6(14) . .
C1IA C5DA S22A Ag2 -171.7(17) . .
C1IA C5DA S22A Ag1H 97.0(15) . .
C1IA C5DA S22A Ag1T -56.0(18) . .
C4IA C5DA C1IA S22A 101.6(15) . .
C4IA C5DA S22A Ag2 85.7(16) . .
C4IA C5DA S22A Ag1H -5.7(18) . .
C4IA C5DA S22A Ag1T -158.6(15) . .
C4IA C5DA S22A C1IA -102.7(17) . .
C9 C5DA C1IA S22A -139.1(19) . .
C9 C5DA S22A Ag2 -76(3) . .
C9 C5DA S22A Ag1H -167(2) . .
C9 C5DA S22A Ag1T 40(4) . .
C9 C5DA S22A C1IA 96(3) . .
C7JA C5IA S2A Ag2B -49.4(15) . .
C7JA C5IA S2A Ag4A 56.3(16) . 2_656
C2JA C5IA S2A Ag2B 63.2(14) . .
C2JA C5IA S2A Ag4A 168.8(15) . 2_656
C3JA C9IA S2C Ag1C -62(3) . 2_656
C3JA C9IA S2C Ag1O 40(3) . .
C3JA C9IA S2C Ag1I 161(2) . 2_656
C3JA C9IA S2C Ag3E -137(2) . 2_656
Ag2F S87 C2CA C0JA 61(2) . .
Ag2F S87 C2CA C2GA -64(2) . .
Ag2F S87 C2CA C6HA 177.2(17) . .
Ag3A S75 C2 C8FA 62.5(12) . .
Ag3A S75 C2 C9FA -55.8(15) . .
Ag3A S75 C2 C0IA -176.4(11) . .
Ag3A S84 C0BA C0FA 178.1(11) . .
Ag3A S84 C0BA C1GA -62.4(17) . .
Ag3A S84 C0BA C4HA 54.9(16) . .
Ag3B Ag41 Ag5A S85 -37.2(7) . .
Ag3B Ag41 Ag5A C7HA -121.1(16) . .
Ag3B S85 C2AA C11 171.7(14) . .
Ag3B S85 C2AA C23 51.8(19) . .
Ag3B S85 C2AA C15 -66.5(18) . .
Ag3E S75 C2 C8FA -32.5(15) . .
Ag3E S75 C2 C9FA -150.8(14) . .
Ag3E S75 C2 C0IA 88.6(15) . .
Ag3E S102 C4CA C5BA 52.9(16) . .
Ag3E S102 C4CA C8DA -65.0(17) . .
Ag3E S102 C4CA C3HA 174.1(16) . .
Ag3G S107 C7EA C6BA -101.5(14) 2_656 .
Ag3G S107 C7EA C9GA 137.3(16) 2_656 .
Ag3G S107 C7EA C0HA 14.8(18) 2_656 .
Ag4A S102 C4CA C5BA 153.4(14) . .
Ag4A S102 C4CA C8DA 35.4(17) . .
Ag4A S102 C4CA C3HA -85.5(17) . .
Ag5A S85 C2AA C11 -46.5(19) . .
Ag5A S85 C2AA C23 -166.4(15) . .
Ag5A S85 C2AA C15 75.3(18) . .
O1 C7DA C5GA F11 122(4) . .
O1 C7DA C5GA F34 -2(4) . .
O1 C7DA C5GA F106 -120(4) . .
O1AA C7DA C5GA F11 -58(4) . .
O1AA C7DA C5GA F34 178(4) . .
O1AA C7DA C5GA F106 60(4) . .
O11 C42 C5HA F2 -7(3) . .
O11 C42 C5HA F7 -133(3) . .
O11 C42 C5HA F8 115(3) . .
O37 C42 C5HA F2 173(3) . .
O37 C42 C5HA F7 47(3) . .
O37 C42 C5HA F8 -65(3) . .
